data_7014739
loop_
_publ_author_name
'Traut, Stephan'
'H\"ahnel, Alexander Peter'
'von H\"anisch, Carsten'

_publ_section_title
;
 Dichloro organosilicon bismuthanes as precursors for rare compounds
 with a bismuth-pnictogen or bismuth-tellurium bond.
;
_journal_issue 6
_journal_name_full 'Dalton transactions (Cambridge, England : 2003)'
_journal_page_first 1365
_journal_page_last 1371
_journal_paper_doi 10.1039/c0dt01111h
_journal_volume 40
_journal_year 2011
_chemical_formula_moiety 'C112 H184 As8 Li16 Si8'
_chemical_formula_sum 'C112 H184 As8 Li16 Si8'
_chemical_formula_weight 2465.72
_chemical_name_systematic
;
?
;
_space_group_IT_number 14
_symmetry_cell_setting monoclinic
_symmetry_space_group_name_Hall '-P 2ybc'
_symmetry_space_group_name_H-M 'P 1 21/c 1'
_atom_sites_solution_hydrogens geom
_atom_sites_solution_primary direct
_atom_sites_solution_secondary difmap
_audit_creation_method SHELXL-97
_cell_angle_alpha 90.00
_cell_angle_beta 113.73(3)
_cell_angle_gamma 90.00
_cell_formula_units_Z 4
_cell_length_a 15.174(3)
_cell_length_b 62.037(12)
_cell_length_c 18.027(4)
_cell_measurement_reflns_used 1432
_cell_measurement_temperature 180(2)
_cell_measurement_theta_max 22.71
_cell_measurement_theta_min 1.30
_cell_volume 15535(7)
_computing_publication_material 'G. M. Sheldrick, Acta Cryst A, 2008, A64, 112-122.'
_computing_structure_refinement 'SHELXL-97 (Sheldrick, 1997)'
_computing_structure_solution 'SHELXS-97 (Sheldrick, 1990)'
_diffrn_ambient_temperature 180(2)
_diffrn_measured_fraction_theta_full 0.812
_diffrn_measured_fraction_theta_max 0.812
_diffrn_measurement_device_type 'STOE IPDS II'
_diffrn_measurement_method 'rotaion method'
_diffrn_radiation_monochromator graphite
_diffrn_radiation_source 'fine-focus sealed tube'
_diffrn_radiation_type MoK\a
_diffrn_radiation_wavelength 0.71073
_diffrn_reflns_av_R_equivalents 0.0000
_diffrn_reflns_av_sigmaI/netI 0.1362
_diffrn_reflns_limit_h_max 15
_diffrn_reflns_limit_h_min -16
_diffrn_reflns_limit_k_max 67
_diffrn_reflns_limit_k_min 0
_diffrn_reflns_limit_l_max 19
_diffrn_reflns_limit_l_min 0
_diffrn_reflns_number 16969
_diffrn_reflns_theta_full 22.72
_diffrn_reflns_theta_max 22.72
_diffrn_reflns_theta_min 1.28
_exptl_absorpt_coefficient_mu 1.794
_exptl_absorpt_correction_type none
_exptl_crystal_colour yellow
_exptl_crystal_density_diffrn 1.054
_exptl_crystal_density_method 'not measured'
_exptl_crystal_description rhomboeder
_exptl_crystal_F_000 5120
_exptl_crystal_size_max 0.1
_exptl_crystal_size_mid 0.1
_exptl_crystal_size_min 0.05
_platon_squeeze_details
;
P. v.d. Sluis and A. L. Spek, Acta Crystallogr., Sect A 1990,
46, 194-201.
;
_refine_diff_density_max 0.320
_refine_diff_density_min -0.254
_refine_diff_density_rms 0.060
_refine_ls_extinction_method none
_refine_ls_goodness_of_fit_ref 0.768
_refine_ls_hydrogen_treatment constr
_refine_ls_matrix_type full
_refine_ls_number_parameters 1297
_refine_ls_number_reflns 16969
_refine_ls_number_restraints 0
_refine_ls_restrained_S_all 0.768
_refine_ls_R_factor_all 0.0949
_refine_ls_R_factor_gt 0.0453
_refine_ls_shift/su_max 0.002
_refine_ls_shift/su_mean 0.000
_refine_ls_structure_factor_coef Fsqd
_refine_ls_weighting_details 'calc w=1/[\s^2^(Fo^2^)+(0.0339P)^2^+0.0000P] where P=(Fo^2^+2Fc^2^)/3'
_refine_ls_weighting_scheme calc
_refine_ls_wR_factor_gt 0.0799
_refine_ls_wR_factor_ref 0.0880
_reflns_number_gt 8912
_reflns_number_total 16969
_reflns_threshold_expression >2sigma(I)
_cod_data_source_file C0DT01111H.TXT
_cod_data_source_block y:\traut\crystal\st242_sq\p21c
_cod_original_cell_volume 15535(5)
_cod_original_sg_symbol_H-M P2(1)/c
_cod_database_code 7014739

loop_
_symmetry_equiv_pos_as_xyz
'x, y, z'
'-x, y+1/2, -z+1/2'
'-x, -y, -z'
'x, -y-1/2, z-1/2'

loop_
_atom_site_label
_atom_site_type_symbol
_atom_site_fract_x
_atom_site_fract_y
_atom_site_fract_z
_atom_site_U_iso_or_equiv
_atom_site_adp_type
_atom_site_occupancy
_atom_site_symmetry_multiplicity
_atom_site_calc_flag
_atom_site_refinement_flags
_atom_site_disorder_assembly
_atom_site_disorder_group
Li1 Li 0.2393(11) 0.5884(3) 0.1755(8) 0.073(4) Uani 1 1 d . . .
Li2 Li 0.4743(8) 0.5984(2) 0.2520(7) 0.052(4) Uani 1 1 d . . .
Li3 Li 0.3503(7) 0.6179(2) 0.3209(6) 0.047(3) Uani 1 1 d . . .
Li4 Li 0.5015(8) 0.6409(2) 0.1960(7) 0.048(3) Uani 1 1 d . . .
Li5 Li 0.3707(8) 0.6583(3) 0.2605(7) 0.060(4) Uani 1 1 d . . .
Li6 Li 0.6349(8) 0.5853(2) 0.3863(7) 0.049(3) Uani 1 1 d . . .
Li7 Li 0.4403(8) 0.6122(2) 0.4840(7) 0.053(4) Uani 1 1 d . . .
Li8 Li 0.6617(9) 0.6538(3) 0.3369(7) 0.068(5) Uani 1 1 d . . .
Li9 Li 0.5356(9) 0.6719(3) 0.4027(8) 0.066(4) Uani 1 1 d . . .
Li10 Li 0.6715(13) 0.7010(4) 0.3547(13) 0.127(8) Uani 1 1 d . . .
Li11 Li 0.8652(12) 0.5817(3) 0.4315(9) 0.079(5) Uani 1 1 d . . .
Li12 Li 0.6084(7) 0.5838(2) 0.5357(7) 0.048(3) Uani 1 1 d . . .
Li13 Li 0.7587(8) 0.6217(2) 0.4432(7) 0.045(3) Uani 1 1 d . . .
Li14 Li 0.4323(10) 0.6347(3) 0.6280(12) 0.115(8) Uani 1 1 d . . .
Li15 Li 0.7307(7) 0.6211(2) 0.5911(7) 0.051(4) Uani 1 1 d . . .
Li16 Li 0.5667(8) 0.6480(2) 0.5382(7) 0.051(3) Uani 1 1 d . . .
Si1 Si 0.22086(13) 0.62140(4) 0.04646(11) 0.0469(6) Uani 1 1 d . . .
Si2 Si 0.37575(13) 0.55514(4) 0.36313(11) 0.0400(5) Uani 1 1 d . . .
Si3 Si 0.88391(13) 0.56200(4) 0.59354(11) 0.0442(6) Uani 1 1 d . . .
Si4 Si 0.60873(13) 0.61211(4) 0.75683(11) 0.0487(6) Uani 1 1 d . . .
Si5 Si 0.81788(14) 0.68121(4) 0.55310(12) 0.0497(6) Uani 1 1 d . . .
Si6 Si 0.49592(16) 0.71062(4) 0.18967(14) 0.0596(7) Uani 1 1 d . . .
Si7 Si 0.28615(13) 0.66657(4) 0.44890(12) 0.0463(6) Uani 1 1 d . . .
Si8 Si 0.73381(13) 0.60398(4) 0.22349(11) 0.0420(6) Uani 1 1 d . . .
As1 As 0.33437(5) 0.622909(15) 0.17697(4) 0.0493(2) Uani 1 1 d . . .
As2 As 0.46684(5) 0.585426(14) 0.38756(4) 0.0420(2) Uani 1 1 d . . .
As3 As 0.77613(5) 0.587977(14) 0.52346(4) 0.0457(2) Uani 1 1 d . . .
As4 As 0.57561(5) 0.614128(15) 0.62125(4) 0.0504(2) Uani 1 1 d . . .
As5 As 0.70366(5) 0.655587(14) 0.49287(4) 0.0474(2) Uani 1 1 d . . .
As6 As 0.52680(5) 0.679035(15) 0.26110(5) 0.0538(2) Uani 1 1 d . . .
As7 As 0.39973(5) 0.649579(14) 0.41604(4) 0.0466(2) Uani 1 1 d . . .
As8 As 0.64312(5) 0.615381(14) 0.29128(4) 0.0433(2) Uani 1 1 d . . .
C1 C 0.1804(5) 0.59196(14) 0.0224(4) 0.048(2) Uani 1 1 d . . .
C2 C 0.0840(6) 0.58558(17) -0.0286(5) 0.063(2) Uani 1 1 d . . .
H2A H 0.0350 0.5962 -0.0477 0.075 Uiso 1 1 calc R . .
C3 C 0.0609(7) 0.5646(2) -0.0502(5) 0.080(3) Uani 1 1 d . . .
H3A H -0.0039 0.5609 -0.0829 0.096 Uiso 1 1 calc R . .
C4 C 0.1297(8) 0.54882(19) -0.0257(5) 0.081(3) Uani 1 1 d . . .
H4A H 0.1131 0.5342 -0.0410 0.098 Uiso 1 1 calc R . .
C5 C 0.2261(7) 0.55463(18) 0.0230(5) 0.076(3) Uani 1 1 d . . .
H5A H 0.2752 0.5440 0.0401 0.092 Uiso 1 1 calc R . .
C6 C 0.2483(6) 0.57601(16) 0.0455(4) 0.057(2) Uani 1 1 d . . .
H6A H 0.3132 0.5797 0.0782 0.069 Uiso 1 1 calc R . .
C7 C 0.1110(5) 0.63942(17) 0.0347(5) 0.061(3) Uani 1 1 d . . .
C8 C 0.0560(5) 0.62874(15) 0.0817(5) 0.074(3) Uani 1 1 d . . .
H8A H 0.0997 0.6270 0.1387 0.089 Uiso 1 1 calc R . .
H8B H 0.0319 0.6146 0.0580 0.089 Uiso 1 1 calc R . .
H8C H 0.0017 0.6379 0.0778 0.089 Uiso 1 1 calc R . .
C9 C 0.0410(5) 0.64339(16) -0.0526(5) 0.080(3) Uani 1 1 d . . .
H9A H 0.0140 0.6296 -0.0784 0.096 Uiso 1 1 calc R . .
H9B H 0.0751 0.6503 -0.0823 0.096 Uiso 1 1 calc R . .
H9C H -0.0111 0.6528 -0.0533 0.096 Uiso 1 1 calc R . .
C10 C 0.1449(6) 0.66138(16) 0.0739(5) 0.073(3) Uani 1 1 d . . .
H10C H 0.0889 0.6703 0.0676 0.088 Uiso 1 1 calc R . .
H10B H 0.1823 0.6685 0.0476 0.088 Uiso 1 1 calc R . .
H10A H 0.1852 0.6594 0.1317 0.088 Uiso 1 1 calc R . .
C11 C 0.2727(5) 0.62801(17) -0.0342(4) 0.058(3) Uani 1 1 d . . .
C12 C 0.2043(6) 0.62098(16) -0.1194(4) 0.078(3) Uani 1 1 d . . .
H12A H 0.1419 0.6281 -0.1341 0.094 Uiso 1 1 calc R . .
H12B H 0.1956 0.6053 -0.1205 0.094 Uiso 1 1 calc R . .
H12C H 0.2317 0.6250 -0.1583 0.094 Uiso 1 1 calc R . .
C13 C 0.2902(6) 0.65259(17) -0.0349(5) 0.083(3) Uani 1 1 d . . .
H13A H 0.3367 0.6571 0.0186 0.100 Uiso 1 1 calc R . .
H13B H 0.2293 0.6603 -0.0480 0.100 Uiso 1 1 calc R . .
H13C H 0.3156 0.6559 -0.0757 0.100 Uiso 1 1 calc R . .
C14 C 0.3677(5) 0.61626(15) -0.0129(4) 0.068(3) Uani 1 1 d . . .
H14A H 0.3572 0.6007 -0.0119 0.081 Uiso 1 1 calc R . .
H14B H 0.4137 0.6210 0.0406 0.081 Uiso 1 1 calc R . .
H14C H 0.3934 0.6195 -0.0535 0.081 Uiso 1 1 calc R . .
C15 C 0.2485(5) 0.56215(13) 0.2849(4) 0.042(2) Uani 1 1 d . . .
C16 C 0.1928(5) 0.54974(15) 0.2170(4) 0.057(2) Uani 1 1 d . . .
H16A H 0.2177 0.5364 0.2085 0.068 Uiso 1 1 calc R . .
C17 C 0.1020(5) 0.55630(17) 0.1613(5) 0.064(3) Uani 1 1 d . . .
H17A H 0.0680 0.5479 0.1144 0.077 Uiso 1 1 calc R . .
C18 C 0.0635(5) 0.57447(17) 0.1745(4) 0.059(3) Uani 1 1 d . . .
H18A H 0.0008 0.5786 0.1375 0.070 Uiso 1 1 calc R . .
C19 C 0.1124(5) 0.58744(14) 0.2404(4) 0.048(2) Uani 1 1 d . . .
H19A H 0.0840 0.6003 0.2492 0.058 Uiso 1 1 calc R . .
C20 C 0.2050(4) 0.58122(13) 0.2942(4) 0.041(2) Uani 1 1 d . . .
H20A H 0.2396 0.5904 0.3388 0.050 Uiso 1 1 calc R . .
C21 C 0.3512(5) 0.54513(14) 0.4553(4) 0.052(2) Uani 1 1 d . . .
C22 C 0.3309(5) 0.56424(13) 0.5002(4) 0.050(2) Uani 1 1 d . . .
H22A H 0.2748 0.5722 0.4630 0.060 Uiso 1 1 calc R . .
H22B H 0.3870 0.5738 0.5204 0.060 Uiso 1 1 calc R . .
H22C H 0.3178 0.5589 0.5459 0.060 Uiso 1 1 calc R . .
C23 C 0.4376(5) 0.53376(15) 0.5170(4) 0.066(3) Uani 1 1 d . . .
H23A H 0.4924 0.5437 0.5369 0.079 Uiso 1 1 calc R . .
H23B H 0.4538 0.5212 0.4917 0.079 Uiso 1 1 calc R . .
H23C H 0.4226 0.5290 0.5624 0.079 Uiso 1 1 calc R . .
C24 C 0.2638(5) 0.53026(14) 0.4287(5) 0.061(2) Uani 1 1 d . . .
H24C H 0.2532 0.5256 0.4764 0.073 Uiso 1 1 calc R . .
H24B H 0.2752 0.5176 0.4011 0.073 Uiso 1 1 calc R . .
H24A H 0.2068 0.5380 0.3916 0.073 Uiso 1 1 calc R . .
C25 C 0.4291(5) 0.53260(14) 0.3180(4) 0.051(2) Uani 1 1 d . . .
C26 C 0.3826(5) 0.51026(13) 0.3101(5) 0.060(2) Uani 1 1 d . . .
H26A H 0.3139 0.5112 0.2748 0.072 Uiso 1 1 calc R . .
H26B H 0.3903 0.5051 0.3637 0.072 Uiso 1 1 calc R . .
H26C H 0.4139 0.5002 0.2865 0.072 Uiso 1 1 calc R . .
C27 C 0.5372(5) 0.52966(13) 0.3727(5) 0.060(2) Uani 1 1 d . . .
H27A H 0.5446 0.5257 0.4275 0.072 Uiso 1 1 calc R . .
H27B H 0.5715 0.5432 0.3749 0.072 Uiso 1 1 calc R . .
H27C H 0.5641 0.5183 0.3504 0.072 Uiso 1 1 calc R . .
C28 C 0.4227(5) 0.53996(14) 0.2334(4) 0.060(3) Uani 1 1 d . . .
H28C H 0.4496 0.5287 0.2104 0.072 Uiso 1 1 calc R . .
H28B H 0.4594 0.5533 0.2393 0.072 Uiso 1 1 calc R . .
H28A H 0.3552 0.5425 0.1973 0.072 Uiso 1 1 calc R . .
C29 C 0.5512(5) 0.63699(15) 0.7851(4) 0.047(2) Uani 1 1 d . . .
C30 C 0.5539(5) 0.65691(16) 0.7504(5) 0.054(2) Uani 1 1 d . . .
H30A H 0.5738 0.6575 0.7068 0.065 Uiso 1 1 calc R . .
C31 C 0.5289(6) 0.67553(18) 0.7769(5) 0.077(3) Uani 1 1 d . . .
H31A H 0.5319 0.6888 0.7520 0.092 Uiso 1 1 calc R . .
C32 C 0.4988(6) 0.6751(2) 0.8410(6) 0.082(3) Uani 1 1 d . . .
H32A H 0.4809 0.6880 0.8597 0.099 Uiso 1 1 calc R . .
C33 C 0.4959(6) 0.6557(2) 0.8760(6) 0.074(3) Uani 1 1 d . . .
H33A H 0.4770 0.6552 0.9202 0.088 Uiso 1 1 calc R . .
C34 C 0.5197(5) 0.63677(16) 0.8486(4) 0.061(3) Uani 1 1 d . . .
H34A H 0.5148 0.6235 0.8727 0.074 Uiso 1 1 calc R . .
C35 C 0.5583(5) 0.58576(15) 0.7817(4) 0.060(2) Uani 1 1 d . . .
C36 C 0.5840(6) 0.56609(14) 0.7417(5) 0.070(3) Uani 1 1 d . . .
H36A H 0.6541 0.5649 0.7612 0.084 Uiso 1 1 calc R . .
H36B H 0.5559 0.5679 0.6827 0.084 Uiso 1 1 calc R . .
H36C H 0.5581 0.5530 0.7557 0.084 Uiso 1 1 calc R . .
C37 C 0.4461(5) 0.58674(15) 0.7439(5) 0.074(3) Uani 1 1 d . . .
H37A H 0.4227 0.5885 0.6851 0.089 Uiso 1 1 calc R . .
H37B H 0.4248 0.5990 0.7670 0.089 Uiso 1 1 calc R . .
H37C H 0.4203 0.5733 0.7559 0.089 Uiso 1 1 calc R . .
C38 C 0.5934(6) 0.58028(16) 0.8739(4) 0.083(3) Uani 1 1 d . . .
H38C H 0.5642 0.5667 0.8802 0.099 Uiso 1 1 calc R . .
H38B H 0.5743 0.5919 0.9013 0.099 Uiso 1 1 calc R . .
H38A H 0.6636 0.5789 0.8979 0.099 Uiso 1 1 calc R . .
C39 C 0.7441(5) 0.61635(17) 0.8250(4) 0.063(3) Uani 1 1 d . . .
C40 C 0.7621(5) 0.62207(15) 0.9121(4) 0.068(3) Uani 1 1 d . . .
H40A H 0.7388 0.6104 0.9360 0.081 Uiso 1 1 calc R . .
H40B H 0.7277 0.6354 0.9128 0.081 Uiso 1 1 calc R . .
H40C H 0.8312 0.6241 0.9436 0.081 Uiso 1 1 calc R . .
C41 C 0.8011(5) 0.59613(17) 0.8255(5) 0.087(3) Uani 1 1 d . . .
H41A H 0.7929 0.5927 0.7701 0.104 Uiso 1 1 calc R . .
H41B H 0.7778 0.5841 0.8478 0.104 Uiso 1 1 calc R . .
H41C H 0.8695 0.5986 0.8591 0.104 Uiso 1 1 calc R . .
C42 C 0.7828(5) 0.63489(16) 0.7924(4) 0.072(3) Uani 1 1 d . . .
H42C H 0.8512 0.6370 0.8269 0.086 Uiso 1 1 calc R . .
H42B H 0.7471 0.6481 0.7923 0.086 Uiso 1 1 calc R . .
H42A H 0.7753 0.6316 0.7370 0.086 Uiso 1 1 calc R . .
C43 C 0.9176(5) 0.54579(13) 0.5166(5) 0.051(2) Uani 1 1 d . . .
C44 C 0.8448(6) 0.54005(14) 0.4408(5) 0.059(2) Uani 1 1 d . . .
H44A H 0.7808 0.5449 0.4272 0.071 Uiso 1 1 calc R . .
C45 C 0.8645(7) 0.52765(15) 0.3866(5) 0.070(3) Uani 1 1 d . . .
H45A H 0.8142 0.5240 0.3362 0.084 Uiso 1 1 calc R . .
C46 C 0.9577(8) 0.52035(16) 0.4047(6) 0.080(3) Uani 1 1 d . . .
H46A H 0.9720 0.5120 0.3669 0.096 Uiso 1 1 calc R . .
C47 C 1.0275(7) 0.52551(16) 0.4778(6) 0.077(3) Uani 1 1 d . . .
H47A H 1.0905 0.5200 0.4915 0.093 Uiso 1 1 calc R . .
C48 C 1.0109(6) 0.53846(14) 0.5329(5) 0.063(3) Uani 1 1 d . . .
H48A H 1.0627 0.5424 0.5820 0.075 Uiso 1 1 calc R . .
C49 C 0.8294(5) 0.53951(13) 0.6372(4) 0.046(2) Uani 1 1 d . . .
C50 C 0.7327(5) 0.53253(14) 0.5728(5) 0.068(3) Uani 1 1 d . . .
H50A H 0.7418 0.5271 0.5253 0.081 Uiso 1 1 calc R . .
H50B H 0.6888 0.5449 0.5570 0.081 Uiso 1 1 calc R . .
H50C H 0.7054 0.5211 0.5946 0.081 Uiso 1 1 calc R . .
C51 C 0.8910(5) 0.51944(14) 0.6610(5) 0.066(3) Uani 1 1 d . . .
H51A H 0.9546 0.5231 0.7025 0.079 Uiso 1 1 calc R . .
H51B H 0.8981 0.5135 0.6133 0.079 Uiso 1 1 calc R . .
H51C H 0.8601 0.5087 0.6825 0.079 Uiso 1 1 calc R . .
C52 C 0.8122(6) 0.54765(14) 0.7108(5) 0.076(3) Uani 1 1 d . . .
H52C H 0.7847 0.5360 0.7315 0.091 Uiso 1 1 calc R . .
H52B H 0.7674 0.5598 0.6945 0.091 Uiso 1 1 calc R . .
H52A H 0.8735 0.5523 0.7533 0.091 Uiso 1 1 calc R . .
C53 C 0.9985(5) 0.57432(14) 0.6753(4) 0.050(2) Uani 1 1 d . . .
C54 C 1.0675(5) 0.55885(15) 0.7367(5) 0.074(3) Uani 1 1 d . . .
H54A H 1.0904 0.5482 0.7085 0.089 Uiso 1 1 calc R . .
H54B H 1.0341 0.5515 0.7660 0.089 Uiso 1 1 calc R . .
H54C H 1.1224 0.5669 0.7752 0.089 Uiso 1 1 calc R . .
C55 C 0.9688(5) 0.59134(14) 0.7241(4) 0.063(3) Uani 1 1 d . . .
H55A H 0.9296 0.5844 0.7492 0.076 Uiso 1 1 calc R . .
H55B H 0.9315 0.6028 0.6875 0.076 Uiso 1 1 calc R . .
H55C H 1.0267 0.5975 0.7663 0.076 Uiso 1 1 calc R . .
C56 C 1.0547(5) 0.58700(15) 0.6337(5) 0.071(3) Uani 1 1 d . . .
H56C H 1.1132 0.5932 0.6752 0.085 Uiso 1 1 calc R . .
H56B H 1.0140 0.5986 0.6004 0.085 Uiso 1 1 calc R . .
H56A H 1.0723 0.5772 0.5993 0.085 Uiso 1 1 calc R . .
C57 C 0.8293(5) 0.69846(16) 0.4689(5) 0.058(2) Uani 1 1 d . . .
C58 C 0.8356(5) 0.68798(14) 0.4011(4) 0.051(2) Uani 1 1 d . . .
H58A H 0.8318 0.6727 0.3984 0.061 Uiso 1 1 calc R . .
C59 C 0.8471(6) 0.6989(2) 0.3392(5) 0.072(3) Uani 1 1 d . . .
H59A H 0.8514 0.6912 0.2953 0.086 Uiso 1 1 calc R . .
C60 C 0.8524(7) 0.7212(2) 0.3409(6) 0.093(4) Uani 1 1 d . . .
H60A H 0.8618 0.7287 0.2987 0.112 Uiso 1 1 calc R . .
C61 C 0.8440(7) 0.73277(18) 0.4037(6) 0.095(4) Uani 1 1 d . . .
H61A H 0.8446 0.7481 0.4039 0.114 Uiso 1 1 calc R . .
C62 C 0.8343(6) 0.72065(18) 0.4690(5) 0.076(3) Uani 1 1 d . . .
H62A H 0.8312 0.7283 0.5135 0.091 Uiso 1 1 calc R . .
C63 C 0.7803(7) 0.69968(15) 0.6230(5) 0.068(3) Uani 1 1 d . . .
C64 C 0.6862(6) 0.71183(15) 0.5696(5) 0.073(3) Uani 1 1 d . . .
H64A H 0.6353 0.7014 0.5418 0.088 Uiso 1 1 calc R . .
H64B H 0.6980 0.7207 0.5294 0.088 Uiso 1 1 calc R . .
H64C H 0.6663 0.7211 0.6041 0.088 Uiso 1 1 calc R . .
C65 C 0.8563(7) 0.71617(15) 0.6754(5) 0.088(3) Uani 1 1 d . . .
H65A H 0.8740 0.7257 0.6402 0.105 Uiso 1 1 calc R . .
H65B H 0.9136 0.7085 0.7124 0.105 Uiso 1 1 calc R . .
H65C H 0.8295 0.7248 0.7069 0.105 Uiso 1 1 calc R . .
C66 C 0.7558(6) 0.68534(14) 0.6821(5) 0.072(3) Uani 1 1 d . . .
H66C H 0.7364 0.6945 0.7174 0.086 Uiso 1 1 calc R . .
H66B H 0.8125 0.6769 0.7153 0.086 Uiso 1 1 calc R . .
H66A H 0.7029 0.6756 0.6513 0.086 Uiso 1 1 calc R . .
C67 C 0.9470(5) 0.67025(15) 0.6082(5) 0.060(3) Uani 1 1 d . . .
C68 C 0.9654(5) 0.65154(15) 0.5604(5) 0.069(3) Uani 1 1 d . . .
H68A H 0.9564 0.6566 0.5063 0.083 Uiso 1 1 calc R . .
H68B H 0.9200 0.6398 0.5554 0.083 Uiso 1 1 calc R . .
H68C H 1.0314 0.6463 0.5891 0.083 Uiso 1 1 calc R . .
C69 C 0.9657(6) 0.66109(16) 0.6932(5) 0.082(3) Uani 1 1 d . . .
H69A H 0.9207 0.6493 0.6877 0.099 Uiso 1 1 calc R . .
H69B H 0.9562 0.6725 0.7269 0.099 Uiso 1 1 calc R . .
H69C H 1.0319 0.6557 0.7187 0.099 Uiso 1 1 calc R . .
C70 C 1.0246(5) 0.68803(17) 0.6194(5) 0.094(4) Uani 1 1 d . . .
H70A H 1.0154 0.7000 0.6511 0.112 Uiso 1 1 calc R . .
H70B H 1.0178 0.6933 0.5661 0.112 Uiso 1 1 calc R . .
H70C H 1.0890 0.6819 0.6480 0.112 Uiso 1 1 calc R . .
C71 C 0.5598(6) 0.73263(16) 0.2615(5) 0.066(3) Uani 1 1 d . . .
C72 C 0.6044(7) 0.75103(18) 0.2447(6) 0.080(3) Uani 1 1 d . . .
H72A H 0.6097 0.7515 0.1940 0.096 Uiso 1 1 calc R . .
C73 C 0.6403(8) 0.76813(18) 0.2963(7) 0.099(4) Uani 1 1 d . . .
H73A H 0.6665 0.7802 0.2797 0.119 Uiso 1 1 calc R . .
C74 C 0.6386(8) 0.76790(19) 0.3733(7) 0.108(4) Uani 1 1 d . . .
H74A H 0.6638 0.7796 0.4099 0.130 Uiso 1 1 calc R . .
C75 C 0.5995(8) 0.7503(2) 0.3938(7) 0.099(4) Uani 1 1 d . . .
H75A H 0.5985 0.7497 0.4461 0.119 Uiso 1 1 calc R . .
C76 C 0.5611(6) 0.73333(17) 0.3408(5) 0.072(3) Uani 1 1 d . . .
H76A H 0.5342 0.7216 0.3583 0.086 Uiso 1 1 calc R . .
C77 C 0.3607(7) 0.7194(2) 0.1485(6) 0.088(3) Uani 1 1 d . . .
C78 C 0.3013(7) 0.7057(2) 0.0731(7) 0.128(5) Uani 1 1 d . . .
H78A H 0.3059 0.6904 0.0885 0.154 Uiso 1 1 calc R . .
H78B H 0.3267 0.7076 0.0314 0.154 Uiso 1 1 calc R . .
H78C H 0.2338 0.7102 0.0517 0.154 Uiso 1 1 calc R . .
C79 C 0.3216(6) 0.71597(17) 0.2131(6) 0.110(4) Uani 1 1 d . . .
H79A H 0.3604 0.7242 0.2617 0.131 Uiso 1 1 calc R . .
H79B H 0.3246 0.7006 0.2265 0.131 Uiso 1 1 calc R . .
H79C H 0.2546 0.7209 0.1926 0.131 Uiso 1 1 calc R . .
C80 C 0.3478(8) 0.7428(2) 0.1243(7) 0.135(5) Uani 1 1 d . . .
H80C H 0.2794 0.7466 0.1040 0.162 Uiso 1 1 calc R . .
H80B H 0.3712 0.7453 0.0816 0.162 Uiso 1 1 calc R . .
H80A H 0.3844 0.7518 0.1714 0.162 Uiso 1 1 calc R . .
C81 C 0.5421(7) 0.70925(16) 0.1041(5) 0.073(3) Uani 1 1 d . . .
C82 C 0.5073(8) 0.72730(18) 0.0415(5) 0.106(4) Uani 1 1 d . . .
H82A H 0.5277 0.7412 0.0686 0.128 Uiso 1 1 calc R . .
H82B H 0.4369 0.7269 0.0144 0.128 Uiso 1 1 calc R . .
H82C H 0.5349 0.7254 0.0013 0.128 Uiso 1 1 calc R . .
C83 C 0.6524(6) 0.70901(16) 0.1422(5) 0.089(3) Uani 1 1 d . . .
H83A H 0.6751 0.6966 0.1788 0.107 Uiso 1 1 calc R . .
H83B H 0.6762 0.7224 0.1728 0.107 Uiso 1 1 calc R . .
H83C H 0.6765 0.7079 0.0994 0.107 Uiso 1 1 calc R . .
C84 C 0.5113(7) 0.68757(17) 0.0573(5) 0.097(4) Uani 1 1 d . . .
H84C H 0.5357 0.6869 0.0146 0.117 Uiso 1 1 calc R . .
H84B H 0.4409 0.6866 0.0329 0.117 Uiso 1 1 calc R . .
H84A H 0.5379 0.6755 0.0950 0.117 Uiso 1 1 calc R . .
C85 C 0.2763(5) 0.65035(17) 0.5377(4) 0.053(2) Uani 1 1 d . . .
C86 C 0.2658(5) 0.62871(16) 0.5318(5) 0.053(2) Uani 1 1 d . . .
H86A H 0.2637 0.6219 0.4840 0.064 Uiso 1 1 calc R . .
C87 C 0.2575(5) 0.61562(16) 0.5933(5) 0.067(3) Uani 1 1 d . . .
H87A H 0.2515 0.6004 0.5878 0.081 Uiso 1 1 calc R . .
C88 C 0.2587(6) 0.6263(2) 0.6632(5) 0.076(3) Uani 1 1 d . . .
H88A H 0.2514 0.6181 0.7050 0.091 Uiso 1 1 calc R . .
C89 C 0.2701(6) 0.6478(2) 0.6711(5) 0.078(4) Uani 1 1 d . . .
H89A H 0.2736 0.6546 0.7195 0.094 Uiso 1 1 calc R . .
C90 C 0.2769(5) 0.66044(16) 0.6095(5) 0.064(3) Uani 1 1 d . . .
H90A H 0.2819 0.6757 0.6151 0.077 Uiso 1 1 calc R . .
C91 C 0.3253(5) 0.69546(14) 0.4838(5) 0.059(2) Uani 1 1 d . . .
C92 C 0.4166(5) 0.69595(15) 0.5623(5) 0.076(3) Uani 1 1 d . . .
H92A H 0.4687 0.6885 0.5538 0.091 Uiso 1 1 calc R . .
H92B H 0.4041 0.6887 0.6055 0.091 Uiso 1 1 calc R . .
H92C H 0.4353 0.7109 0.5779 0.091 Uiso 1 1 calc R . .
C93 C 0.2449(5) 0.70897(15) 0.4961(5) 0.081(3) Uani 1 1 d . . .
H93A H 0.2270 0.7019 0.5367 0.097 Uiso 1 1 calc R . .
H93B H 0.1882 0.7099 0.4446 0.097 Uiso 1 1 calc R . .
H93C H 0.2690 0.7235 0.5145 0.097 Uiso 1 1 calc R . .
C94 C 0.3478(6) 0.70769(16) 0.4197(5) 0.084(3) Uani 1 1 d . . .
H94A H 0.2903 0.7081 0.3688 0.100 Uiso 1 1 calc R . .
H94B H 0.4001 0.7004 0.4109 0.100 Uiso 1 1 calc R . .
H94C H 0.3674 0.7225 0.4384 0.100 Uiso 1 1 calc R . .
C95 C 0.1572(5) 0.66433(15) 0.3660(4) 0.052(2) Uani 1 1 d . . .
C96 C 0.1379(5) 0.64222(15) 0.3272(4) 0.063(3) Uani 1 1 d . . .
H96A H 0.1456 0.6313 0.3686 0.076 Uiso 1 1 calc R . .
H96B H 0.1836 0.6394 0.3024 0.076 Uiso 1 1 calc R . .
H96C H 0.0721 0.6417 0.2855 0.076 Uiso 1 1 calc R . .
C97 C 0.0795(5) 0.66797(16) 0.4002(5) 0.079(3) Uani 1 1 d . . .
H97A H 0.0873 0.6824 0.4242 0.095 Uiso 1 1 calc R . .
H97B H 0.0868 0.6571 0.4417 0.095 Uiso 1 1 calc R . .
H97C H 0.0154 0.6667 0.3562 0.095 Uiso 1 1 calc R . .
C98 C 0.1395(5) 0.68088(15) 0.2958(5) 0.067(3) Uani 1 1 d . . .
H98A H 0.1853 0.6782 0.2710 0.080 Uiso 1 1 calc R . .
H98B H 0.1484 0.6956 0.3177 0.080 Uiso 1 1 calc R . .
H98C H 0.0736 0.6793 0.2548 0.080 Uiso 1 1 calc R . .
C99 C 0.8609(5) 0.59709(14) 0.3032(4) 0.045(2) Uani 1 1 d . . .
C100 C 0.9067(4) 0.61144(13) 0.3662(4) 0.043(2) Uani 1 1 d . . .
H100 H 0.8744 0.6244 0.3687 0.051 Uiso 1 1 calc R . .
C101 C 0.9983(5) 0.60756(16) 0.4260(4) 0.054(2) Uani 1 1 d . . .
H101 H 1.0281 0.6178 0.4677 0.065 Uiso 1 1 calc R . .
C102 C 1.0445(5) 0.58888(17) 0.4238(5) 0.059(3) Uani 1 1 d . . .
H102 H 1.1062 0.5860 0.4653 0.070 Uiso 1 1 calc R . .
C103 C 1.0039(5) 0.57421(15) 0.3632(5) 0.056(2) Uani 1 1 d . . .
H103 H 1.0376 0.5614 0.3617 0.067 Uiso 1 1 calc R . .
C104 C 0.9115(5) 0.57819(14) 0.3029(4) 0.048(2) Uani 1 1 d . . .
H104 H 0.8828 0.5679 0.2611 0.058 Uiso 1 1 calc R . .
C105 C 0.6771(5) 0.57845(14) 0.1597(4) 0.054(2) Uani 1 1 d . . .
C106 C 0.5696(5) 0.58209(15) 0.1060(4) 0.067(3) Uani 1 1 d . . .
H106A H 0.5628 0.5941 0.0689 0.080 Uiso 1 1 calc R . .
H106B H 0.5351 0.5855 0.1404 0.080 Uiso 1 1 calc R . .
H106C H 0.5424 0.5690 0.0747 0.080 Uiso 1 1 calc R . .
C107 C 0.6798(5) 0.55956(14) 0.2178(4) 0.063(2) Uani 1 1 d . . .
H107A H 0.6434 0.5636 0.2499 0.076 Uiso 1 1 calc R . .
H107B H 0.7467 0.5565 0.2542 0.076 Uiso 1 1 calc R . .
H107C H 0.6509 0.5467 0.1859 0.076 Uiso 1 1 calc R . .
C108 C 0.7250(5) 0.57041(14) 0.1024(4) 0.069(3) Uani 1 1 d . . .
H108A H 0.6913 0.5575 0.0732 0.083 Uiso 1 1 calc R . .
H108B H 0.7927 0.5669 0.1347 0.083 Uiso 1 1 calc R . .
H108C H 0.7211 0.5818 0.0635 0.083 Uiso 1 1 calc R . .
C109 C 0.7596(5) 0.62628(15) 0.1595(4) 0.050(2) Uani 1 1 d . . .
C110 C 0.7838(5) 0.64729(13) 0.2060(4) 0.056(2) Uani 1 1 d . . .
H110A H 0.7965 0.6584 0.1730 0.068 Uiso 1 1 calc R . .
H110B H 0.8410 0.6453 0.2564 0.068 Uiso 1 1 calc R . .
H110C H 0.7294 0.6517 0.2187 0.068 Uiso 1 1 calc R . .
C111 C 0.8471(5) 0.62062(15) 0.1394(4) 0.075(3) Uani 1 1 d . . .
H111A H 0.8341 0.6072 0.1082 0.090 Uiso 1 1 calc R . .
H111B H 0.9045 0.6188 0.1898 0.090 Uiso 1 1 calc R . .
H111C H 0.8580 0.6323 0.1073 0.090 Uiso 1 1 calc R . .
C112 C 0.6714(5) 0.63080(14) 0.0808(4) 0.062(3) Uani 1 1 d . . .
H112A H 0.6868 0.6422 0.0503 0.075 Uiso 1 1 calc R . .
H112B H 0.6175 0.6354 0.0938 0.075 Uiso 1 1 calc R . .
H112C H 0.6535 0.6176 0.0479 0.075 Uiso 1 1 calc R . .

loop_
_atom_site_aniso_label
_atom_site_aniso_U_11
_atom_site_aniso_U_22
_atom_site_aniso_U_33
_atom_site_aniso_U_23
_atom_site_aniso_U_13
_atom_site_aniso_U_12
Li1 0.106(11) 0.053(12) 0.075(10) 0.014(8) 0.051(9) -0.005(10)
Li2 0.041(6) 0.066(11) 0.048(7) 0.005(7) 0.019(6) 0.007(7)
Li3 0.043(6) 0.057(11) 0.032(6) 0.003(6) 0.008(5) -0.004(7)
Li4 0.048(7) 0.055(11) 0.046(7) 0.010(7) 0.022(6) 0.006(7)
Li5 0.050(7) 0.082(13) 0.054(8) 0.019(8) 0.028(6) 0.023(8)
Li6 0.049(7) 0.034(9) 0.069(8) 0.000(7) 0.028(7) -0.003(7)
Li7 0.056(7) 0.060(11) 0.043(7) -0.005(7) 0.018(6) -0.001(7)
Li8 0.062(8) 0.097(14) 0.053(8) 0.013(8) 0.033(7) 0.008(9)
Li9 0.068(8) 0.074(14) 0.060(8) 0.018(8) 0.030(7) 0.008(8)
Li10 0.116(14) 0.10(2) 0.156(18) -0.055(15) 0.051(14) 0.036(14)
Li11 0.136(13) 0.039(12) 0.081(10) 0.002(8) 0.064(10) 0.001(10)
Li12 0.044(6) 0.042(10) 0.065(8) 0.026(7) 0.028(6) 0.005(7)
Li13 0.056(7) 0.029(9) 0.053(7) 0.013(6) 0.024(6) 0.002(6)
Li14 0.047(8) 0.100(19) 0.165(17) -0.073(14) 0.009(10) -0.002(10)
Li15 0.039(6) 0.067(12) 0.047(7) 0.001(7) 0.016(6) -0.004(7)
Li16 0.050(7) 0.047(10) 0.056(8) 0.004(7) 0.022(6) -0.014(7)
Si1 0.0353(10) 0.063(2) 0.0403(12) 0.0091(11) 0.0126(9) -0.0027(11)
Si2 0.0395(10) 0.0387(16) 0.0424(11) 0.0001(10) 0.0172(9) -0.0002(10)
Si3 0.0381(10) 0.0533(18) 0.0414(12) 0.0044(11) 0.0162(10) 0.0011(11)
Si4 0.0427(11) 0.068(2) 0.0358(11) -0.0017(12) 0.0165(9) -0.0046(12)
Si5 0.0463(11) 0.0497(18) 0.0580(14) -0.0091(12) 0.0260(11) -0.0065(12)
Si6 0.0671(14) 0.049(2) 0.0712(16) 0.0174(13) 0.0369(13) -0.0005(14)
Si7 0.0402(11) 0.0511(18) 0.0517(13) -0.0076(11) 0.0228(10) -0.0009(11)
Si8 0.0376(10) 0.0530(18) 0.0386(11) 0.0014(11) 0.0187(9) 0.0053(11)
As1 0.0385(4) 0.0698(7) 0.0369(4) 0.0076(4) 0.0122(3) 0.0004(4)
As2 0.0407(4) 0.0417(6) 0.0432(4) 0.0009(4) 0.0166(4) -0.0039(4)
As3 0.0402(4) 0.0487(6) 0.0460(4) 0.0088(4) 0.0152(4) 0.0048(4)
As4 0.0456(4) 0.0725(8) 0.0328(4) -0.0002(4) 0.0154(4) -0.0052(5)
As5 0.0420(4) 0.0503(7) 0.0534(5) -0.0093(4) 0.0228(4) -0.0069(4)
As6 0.0490(4) 0.0511(7) 0.0661(5) 0.0194(5) 0.0283(4) 0.0078(4)
As7 0.0400(4) 0.0484(6) 0.0582(5) 0.0001(4) 0.0267(4) 0.0034(4)
As8 0.0387(4) 0.0558(7) 0.0407(4) 0.0003(4) 0.0215(3) 0.0010(4)
C1 0.049(5) 0.052(7) 0.046(5) 0.007(4) 0.022(4) -0.001(5)
C2 0.058(5) 0.068(8) 0.058(5) 0.006(5) 0.019(4) -0.005(5)
C3 0.085(7) 0.090(11) 0.048(5) 0.001(6) 0.010(5) -0.023(7)
C4 0.116(8) 0.075(10) 0.054(6) -0.011(6) 0.036(6) -0.032(7)
C5 0.100(8) 0.067(9) 0.076(7) 0.000(6) 0.050(6) -0.002(7)
C6 0.055(5) 0.063(8) 0.055(5) 0.004(5) 0.022(4) -0.004(5)
C7 0.040(4) 0.082(9) 0.052(5) 0.007(5) 0.011(4) 0.001(5)
C8 0.055(5) 0.101(10) 0.083(6) 0.003(6) 0.044(5) -0.003(5)
C9 0.044(4) 0.111(10) 0.075(6) 0.032(6) 0.013(5) 0.015(5)
C10 0.059(5) 0.075(9) 0.089(7) 0.016(6) 0.034(5) 0.024(6)
C11 0.044(4) 0.099(9) 0.031(4) 0.015(5) 0.015(4) 0.005(5)
C12 0.084(6) 0.104(10) 0.048(5) 0.001(5) 0.027(5) -0.012(6)
C13 0.093(7) 0.092(10) 0.083(6) 0.011(6) 0.055(6) -0.022(7)
C14 0.053(4) 0.102(9) 0.062(5) 0.018(5) 0.038(4) 0.010(5)
C15 0.043(4) 0.044(6) 0.045(4) 0.014(4) 0.024(4) 0.003(4)
C16 0.052(5) 0.066(7) 0.054(5) -0.006(5) 0.023(4) -0.007(5)
C17 0.044(5) 0.091(9) 0.045(5) -0.015(5) 0.006(4) -0.005(5)
C18 0.036(4) 0.096(9) 0.043(5) -0.003(5) 0.015(4) -0.010(5)
C19 0.047(4) 0.045(6) 0.059(5) 0.004(5) 0.029(4) -0.001(4)
C20 0.032(4) 0.049(6) 0.042(4) 0.006(4) 0.014(4) 0.000(4)
C21 0.052(5) 0.055(7) 0.055(5) 0.019(4) 0.027(4) 0.009(5)
C22 0.057(4) 0.053(7) 0.046(4) 0.006(4) 0.026(4) 0.002(4)
C23 0.058(5) 0.081(8) 0.062(5) 0.012(5) 0.030(5) 0.003(5)
C24 0.063(5) 0.050(7) 0.078(6) 0.006(5) 0.037(5) -0.009(5)
C25 0.046(4) 0.049(7) 0.056(5) 0.007(4) 0.019(4) 0.008(4)
C26 0.064(5) 0.042(7) 0.076(6) 0.000(5) 0.032(5) 0.009(5)
C27 0.069(5) 0.039(6) 0.081(6) -0.007(5) 0.039(5) 0.006(5)
C28 0.067(5) 0.076(8) 0.040(4) -0.002(4) 0.026(4) 0.007(5)
C29 0.040(4) 0.059(7) 0.042(4) -0.011(4) 0.015(4) -0.016(4)
C30 0.054(5) 0.046(7) 0.061(5) -0.011(5) 0.022(4) -0.010(5)
C31 0.073(6) 0.075(9) 0.067(6) -0.020(6) 0.012(5) -0.008(6)
C32 0.067(6) 0.103(12) 0.069(7) -0.037(7) 0.019(5) 0.010(7)
C33 0.068(6) 0.088(10) 0.077(7) -0.016(7) 0.043(5) 0.008(6)
C34 0.059(5) 0.083(9) 0.060(5) -0.012(5) 0.041(5) -0.011(5)
C35 0.075(5) 0.066(7) 0.041(5) 0.006(5) 0.026(4) -0.008(5)
C36 0.090(6) 0.058(8) 0.065(6) -0.007(5) 0.034(5) -0.004(6)
C37 0.048(5) 0.101(9) 0.071(6) 0.004(6) 0.021(4) -0.016(5)
C38 0.085(6) 0.108(10) 0.061(6) 0.014(6) 0.036(5) -0.003(6)
C39 0.039(4) 0.112(10) 0.038(4) -0.003(5) 0.015(4) 0.005(5)
C40 0.055(4) 0.100(9) 0.034(4) -0.016(5) 0.004(4) -0.025(5)
C41 0.050(5) 0.118(11) 0.075(6) -0.021(6) 0.007(5) 0.014(6)
C42 0.042(4) 0.123(10) 0.041(5) -0.002(5) 0.007(4) -0.021(5)
C43 0.055(5) 0.045(6) 0.065(6) 0.012(4) 0.037(5) 0.009(4)
C44 0.075(5) 0.052(7) 0.048(5) 0.006(5) 0.022(5) 0.011(5)
C45 0.111(7) 0.050(7) 0.051(5) -0.010(5) 0.033(5) -0.003(6)
C46 0.121(8) 0.060(8) 0.076(7) 0.010(6) 0.058(7) 0.033(7)
C47 0.080(6) 0.087(10) 0.074(7) 0.023(6) 0.040(6) 0.024(6)
C48 0.078(6) 0.068(8) 0.059(5) 0.010(5) 0.045(5) 0.013(5)
C49 0.050(4) 0.040(6) 0.049(5) 0.008(4) 0.022(4) 0.012(4)
C50 0.062(5) 0.059(7) 0.082(6) 0.019(5) 0.029(5) -0.001(5)
C51 0.064(5) 0.058(8) 0.072(6) 0.011(5) 0.024(5) -0.003(5)
C52 0.096(6) 0.070(8) 0.083(6) 0.006(5) 0.057(6) -0.018(6)
C53 0.038(4) 0.058(7) 0.043(4) 0.003(4) 0.007(4) -0.003(4)
C54 0.049(5) 0.098(10) 0.059(5) 0.008(5) 0.006(4) 0.007(5)
C55 0.056(5) 0.064(8) 0.060(5) -0.006(5) 0.013(4) 0.000(5)
C56 0.054(5) 0.089(9) 0.067(5) 0.006(5) 0.021(4) -0.010(5)
C57 0.051(5) 0.060(8) 0.074(6) -0.006(5) 0.035(4) -0.005(5)
C58 0.051(4) 0.039(6) 0.069(5) -0.001(4) 0.032(4) -0.004(4)
C59 0.059(5) 0.099(10) 0.066(6) 0.011(6) 0.034(5) 0.002(6)
C60 0.107(8) 0.108(12) 0.089(8) 0.016(8) 0.064(7) -0.009(8)
C61 0.116(8) 0.068(10) 0.123(9) 0.009(7) 0.071(7) -0.021(7)
C62 0.087(6) 0.069(9) 0.086(7) -0.003(6) 0.049(6) -0.004(6)
C63 0.098(7) 0.064(8) 0.064(6) -0.015(5) 0.055(6) -0.012(6)
C64 0.073(6) 0.066(8) 0.097(7) -0.006(6) 0.051(6) 0.013(6)
C65 0.126(8) 0.067(9) 0.090(7) -0.033(6) 0.063(7) -0.023(7)
C66 0.089(6) 0.074(8) 0.073(6) -0.009(5) 0.054(5) 0.007(6)
C67 0.046(4) 0.072(8) 0.064(5) -0.004(5) 0.024(4) -0.007(5)
C68 0.044(5) 0.084(9) 0.080(6) -0.004(6) 0.025(5) 0.002(5)
C69 0.071(6) 0.099(10) 0.067(6) -0.006(6) 0.018(5) 0.004(6)
C70 0.056(5) 0.116(11) 0.103(7) -0.017(7) 0.025(5) -0.024(6)
C71 0.072(5) 0.066(8) 0.078(6) 0.010(5) 0.048(5) 0.002(5)
C72 0.129(8) 0.042(8) 0.095(7) -0.003(6) 0.073(7) 0.001(7)
C73 0.153(10) 0.055(9) 0.129(10) 0.006(7) 0.098(9) -0.003(8)
C74 0.169(11) 0.054(10) 0.130(10) -0.015(7) 0.091(9) -0.009(8)
C75 0.160(10) 0.068(10) 0.110(9) -0.007(8) 0.095(9) 0.007(9)
C76 0.101(7) 0.045(7) 0.080(7) 0.007(5) 0.048(6) 0.012(6)
C77 0.074(6) 0.080(10) 0.102(8) 0.048(7) 0.027(6) 0.020(6)
C78 0.069(6) 0.143(15) 0.135(10) 0.044(10) 0.002(7) -0.007(8)
C79 0.091(7) 0.083(10) 0.184(11) 0.060(8) 0.086(8) 0.047(7)
C80 0.141(10) 0.099(13) 0.175(12) 0.070(10) 0.075(10) 0.058(9)
C81 0.120(8) 0.041(7) 0.073(6) 0.011(5) 0.056(6) -0.013(6)
C82 0.163(10) 0.092(11) 0.076(7) 0.021(7) 0.060(7) -0.032(8)
C83 0.103(7) 0.094(9) 0.109(8) -0.032(6) 0.082(7) -0.038(7)
C84 0.143(9) 0.091(10) 0.069(6) -0.005(6) 0.055(7) -0.038(8)
C85 0.029(4) 0.077(8) 0.049(5) -0.007(5) 0.011(4) 0.005(5)
C86 0.048(5) 0.059(8) 0.060(5) -0.005(5) 0.028(4) -0.013(5)
C87 0.052(5) 0.071(8) 0.074(6) 0.004(6) 0.021(5) -0.019(5)
C88 0.055(5) 0.120(11) 0.055(6) -0.005(6) 0.024(5) -0.030(7)
C89 0.054(5) 0.138(12) 0.049(5) -0.023(7) 0.027(4) -0.023(7)
C90 0.054(5) 0.082(9) 0.062(5) -0.009(5) 0.030(4) -0.002(5)
C91 0.061(5) 0.047(7) 0.069(6) -0.011(5) 0.027(5) 0.000(5)
C92 0.070(6) 0.065(8) 0.094(7) -0.020(5) 0.034(6) -0.011(5)
C93 0.077(6) 0.053(8) 0.112(8) -0.033(6) 0.037(6) 0.003(5)
C94 0.087(6) 0.063(9) 0.107(7) -0.014(6) 0.045(6) -0.011(6)
C95 0.036(4) 0.060(7) 0.058(5) -0.009(5) 0.017(4) -0.004(4)
C96 0.044(4) 0.097(9) 0.050(5) -0.012(5) 0.019(4) -0.006(5)
C97 0.041(4) 0.118(10) 0.077(6) -0.026(6) 0.023(4) 0.009(5)
C98 0.057(5) 0.067(8) 0.071(6) -0.012(5) 0.019(4) -0.006(5)
C99 0.036(4) 0.063(7) 0.040(4) 0.012(4) 0.021(4) 0.005(4)
C100 0.036(4) 0.056(6) 0.041(4) 0.003(4) 0.020(4) 0.000(4)
C101 0.039(4) 0.080(8) 0.049(5) 0.002(5) 0.023(4) -0.007(5)
C102 0.045(5) 0.088(9) 0.049(5) 0.015(5) 0.025(4) 0.010(5)
C103 0.051(5) 0.063(7) 0.061(5) 0.014(5) 0.030(5) 0.013(5)
C104 0.044(4) 0.059(7) 0.047(5) 0.009(4) 0.023(4) 0.005(4)
C105 0.062(5) 0.044(7) 0.061(5) 0.001(4) 0.029(4) 0.004(5)
C106 0.057(5) 0.071(8) 0.065(5) -0.021(5) 0.016(4) -0.002(5)
C107 0.051(4) 0.061(8) 0.070(6) -0.019(5) 0.015(4) -0.011(5)
C108 0.086(6) 0.068(8) 0.055(5) -0.016(5) 0.031(5) 0.007(5)
C109 0.045(4) 0.078(8) 0.033(4) 0.005(4) 0.023(4) 0.015(5)
C110 0.067(5) 0.060(7) 0.049(5) 0.011(5) 0.030(4) -0.004(5)
C111 0.059(5) 0.116(10) 0.064(5) 0.024(6) 0.040(5) 0.019(6)
C112 0.050(4) 0.095(9) 0.045(5) 0.012(5) 0.022(4) 0.004(5)

loop_
_atom_type_symbol
_atom_type_description
_atom_type_scat_dispersion_real
_atom_type_scat_dispersion_imag
_atom_type_scat_source
C C 0.0033 0.0016 'International Tables Vol C Tables 4.2.6.8 and 6.1.1.4'
H H 0.0000 0.0000 'International Tables Vol C Tables 4.2.6.8 and 6.1.1.4'
Li Li -0.0003 0.0001 'International Tables Vol C Tables 4.2.6.8 and 6.1.1.4'
Si Si 0.0817 0.0704 'International Tables Vol C Tables 4.2.6.8 and 6.1.1.4'
As As 0.0499 2.0058 'International Tables Vol C Tables 4.2.6.8 and 6.1.1.4'

loop_
_geom_angle_atom_site_label_1
_geom_angle_atom_site_label_2
_geom_angle_atom_site_label_3
_geom_angle
_geom_angle_site_symmetry_1
_geom_angle_site_symmetry_3
_geom_angle_publ_flag
C20 Li1 C15 32.7(3) . . ?
C20 Li1 C6 150.6(8) . . ?
C15 Li1 C6 121.7(7) . . ?
C20 Li1 C1 149.5(7) . . ?
C15 Li1 C1 142.2(8) . . ?
C6 Li1 C1 31.3(3) . . ?
C20 Li1 As1 117.3(6) . . ?
C15 Li1 As1 132.5(7) . . ?
C6 Li1 As1 91.3(4) . . ?
C1 Li1 As1 83.6(4) . . ?
C20 Li1 C19 31.9(2) . . ?
C15 Li1 C19 57.0(3) . . ?
C6 Li1 C19 137.0(7) . . ?
C1 Li1 C19 119.0(6) . . ?
As1 Li1 C19 121.5(6) . . ?
C20 Li1 C16 54.6(3) . . ?
C15 Li1 C16 31.1(3) . . ?
C6 Li1 C16 96.1(6) . . ?
C1 Li1 C16 111.2(6) . . ?
As1 Li1 C16 161.3(7) . . ?
C19 Li1 C16 62.3(4) . . ?
C20 Li1 Si1 144.3(7) . . ?
C15 Li1 Si1 176.9(6) . . ?
C6 Li1 Si1 60.9(3) . . ?
C1 Li1 Si1 39.1(3) . . ?
As1 Li1 Si1 47.4(2) . . ?
C19 Li1 Si1 120.0(6) . . ?
C16 Li1 Si1 149.7(6) . . ?
C20 Li1 Li3 66.3(4) . . ?
C15 Li1 Li3 83.1(5) . . ?
C6 Li1 Li3 139.0(6) . . ?
C1 Li1 Li3 134.7(6) . . ?
As1 Li1 Li3 52.1(4) . . ?
C19 Li1 Li3 83.2(4) . . ?
C16 Li1 Li3 114.1(5) . . ?
Si1 Li1 Li3 95.8(5) . . ?
C20 Li1 Li2 104.0(5) . . ?
C15 Li1 Li2 94.8(5) . . ?
C6 Li1 Li2 89.5(4) . . ?
C1 Li1 Li2 106.5(4) . . ?
As1 Li1 Li2 48.5(3) . . ?
C19 Li1 Li2 132.5(6) . . ?
C16 Li1 Li2 114.1(6) . . ?
Si1 Li1 Li2 86.8(4) . . ?
Li3 Li1 Li2 53.7(4) . . ?
As1 Li2 As8 115.3(5) . . ?
As1 Li2 As2 110.1(3) . . ?
As8 Li2 As2 106.2(4) . . ?
As1 Li2 Li6 154.0(6) . . ?
As8 Li2 Li6 57.0(3) . . ?
As2 Li2 Li6 56.6(3) . . ?
As1 Li2 Li3 55.0(3) . . ?
As8 Li2 Li3 116.9(5) . . ?
As2 Li2 Li3 56.6(3) . . ?
Li6 Li2 Li3 104.0(5) . . ?
As1 Li2 Li4 58.2(4) . . ?
As8 Li2 Li4 57.6(3) . . ?
As2 Li2 Li4 131.8(5) . . ?
Li6 Li2 Li4 111.7(5) . . ?
Li3 Li2 Li4 88.7(5) . . ?
As1 Li2 Li1 50.1(3) . . ?
As8 Li2 Li1 165.2(6) . . ?
As2 Li2 Li1 83.6(3) . . ?
Li6 Li2 Li1 136.6(5) . . ?
Li3 Li2 Li1 58.9(4) . . ?
Li4 Li2 Li1 107.7(5) . . ?
As7 Li3 As1 118.9(5) . . ?
As7 Li3 As2 109.0(4) . . ?
As1 Li3 As2 109.4(4) . . ?
As7 Li3 Li7 58.8(4) . . ?
As1 Li3 Li7 157.6(5) . . ?
As2 Li3 Li7 56.9(4) . . ?
As7 Li3 Li5 61.1(4) . . ?
As1 Li3 Li5 58.0(4) . . ?
As2 Li3 Li5 134.8(4) . . ?
Li7 Li3 Li5 116.8(6) . . ?
As7 Li3 Li2 123.4(5) . . ?
As1 Li3 Li2 54.7(3) . . ?
As2 Li3 Li2 56.2(3) . . ?
Li7 Li3 Li2 106.2(5) . . ?
Li5 Li3 Li2 90.9(4) . . ?
As7 Li3 Li1 162.6(6) . . ?
As1 Li3 Li1 53.6(3) . . ?
As2 Li3 Li1 88.3(5) . . ?
Li7 Li3 Li1 135.0(6) . . ?
Li5 Li3 Li1 108.0(5) . . ?
Li2 Li3 Li1 67.4(4) . . ?
As6 Li4 As1 113.5(4) . . ?
As6 Li4 As8 108.4(4) . . ?
As1 Li4 As8 108.3(4) . . ?
As6 Li4 Li8 54.6(4) . . ?
As1 Li4 Li8 131.5(4) . . ?
As8 Li4 Li8 54.0(4) . . ?
As6 Li4 Li5 58.5(4) . . ?
As1 Li4 Li5 55.6(3) . . ?
As8 Li4 Li5 118.0(4) . . ?
Li8 Li4 Li5 90.8(5) . . ?
As6 Li4 Li2 133.1(4) . . ?
As1 Li4 Li2 53.5(3) . . ?
As8 Li4 Li2 55.2(3) . . ?
Li8 Li4 Li2 97.8(5) . . ?
Li5 Li4 Li2 89.0(4) . . ?
As1 Li5 As6 112.9(4) . . ?
As1 Li5 As7 109.9(5) . . ?
As6 Li5 As7 108.3(5) . . ?
As1 Li5 Li3 55.8(4) . . ?
As6 Li5 Li3 131.4(5) . . ?
As7 Li5 Li3 54.3(3) . . ?
As1 Li5 Li4 57.9(4) . . ?
As6 Li5 Li4 55.5(3) . . ?
As7 Li5 Li4 119.4(5) . . ?
Li3 Li5 Li4 91.4(5) . . ?
As1 Li5 Li9 131.8(6) . . ?
As6 Li5 Li9 54.0(3) . . ?
As7 Li5 Li9 54.5(3) . . ?
Li3 Li5 Li9 96.2(5) . . ?
Li4 Li5 Li9 88.6(4) . . ?
As3 Li6 As2 116.4(4) . . ?
As3 Li6 As8 110.7(4) . . ?
As2 Li6 As8 108.7(5) . . ?
As3 Li6 Li2 158.4(6) . . ?
As2 Li6 Li2 58.6(3) . . ?
As8 Li6 Li2 57.9(4) . . ?
As3 Li6 Li13 54.8(3) . . ?
As2 Li6 Li13 120.7(5) . . ?
As8 Li6 Li13 57.5(3) . . ?
Li2 Li6 Li13 107.7(6) . . ?
As3 Li6 Li12 58.2(3) . . ?
As2 Li6 Li12 58.5(3) . . ?
As8 Li6 Li12 135.2(6) . . ?
Li2 Li6 Li12 114.9(4) . . ?
Li13 Li6 Li12 90.5(5) . . ?
As3 Li6 Li11 50.4(3) . . ?
As2 Li6 Li11 165.8(5) . . ?
As8 Li6 Li11 83.2(4) . . ?
Li2 Li6 Li11 135.6(5) . . ?
Li13 Li6 Li11 58.7(4) . . ?
Li12 Li6 Li11 107.6(5) . . ?
As4 Li7 As2 114.3(5) . . ?
As4 Li7 As7 111.8(5) . . ?
As2 Li7 As7 109.6(4) . . ?
As4 Li7 Li3 156.6(5) . . ?
As2 Li7 Li3 59.8(4) . . ?
As7 Li7 Li3 56.6(4) . . ?
As4 Li7 Li16 56.7(4) . . ?
As2 Li7 Li16 118.3(4) . . ?
As7 Li7 Li16 57.3(4) . . ?
Li3 Li7 Li16 104.3(5) . . ?
As4 Li7 Li12 56.6(4) . . ?
As2 Li7 Li12 57.9(4) . . ?
As7 Li7 Li12 134.7(5) . . ?
Li3 Li7 Li12 114.6(5) . . ?
Li16 Li7 Li12 88.8(5) . . ?
As4 Li7 Li14 54.8(4) . . ?
As2 Li7 Li14 165.3(7) . . ?
As7 Li7 Li14 84.7(6) . . ?
Li3 Li7 Li14 134.4(7) . . ?
Li16 Li7 Li14 66.1(5) . . ?
Li12 Li7 Li14 109.8(6) . . ?
As6 Li8 As8 117.2(5) . . ?
As6 Li8 As5 110.6(5) . . ?
As8 Li8 As5 109.8(5) . . ?
As6 Li8 Li13 157.9(5) . . ?
As8 Li8 Li13 59.7(4) . . ?
As5 Li8 Li13 56.7(4) . . ?
As6 Li8 Li4 57.9(4) . . ?
As8 Li8 Li4 59.5(4) . . ?
As5 Li8 Li4 136.3(5) . . ?
Li13 Li8 Li4 116.5(7) . . ?
As6 Li8 Li9 56.2(4) . . ?
As8 Li8 Li9 120.3(6) . . ?
As5 Li8 Li9 56.8(3) . . ?
Li13 Li8 Li9 104.8(5) . . ?
Li4 Li8 Li9 90.4(5) . . ?
As6 Li8 Li10 55.4(5) . . ?
As8 Li8 Li10 168.1(6) . . ?
As5 Li8 Li10 82.1(6) . . ?
Li13 Li8 Li10 131.0(7) . . ?
Li4 Li8 Li10 111.5(7) . . ?
Li9 Li8 Li10 65.0(6) . . ?
As6 Li9 As7 117.9(6) . . ?
As6 Li9 As5 109.6(4) . . ?
As7 Li9 As5 110.6(5) . . ?
As6 Li9 Li16 156.0(7) . . ?
As7 Li9 Li16 58.7(4) . . ?
As5 Li9 Li16 57.3(4) . . ?
As6 Li9 Li8 54.8(3) . . ?
As7 Li9 Li8 121.6(7) . . ?
As5 Li9 Li8 57.1(4) . . ?
Li16 Li9 Li8 104.8(6) . . ?
As6 Li9 Li5 59.0(3) . . ?
As7 Li9 Li5 59.1(4) . . ?
As5 Li9 Li5 135.8(7) . . ?
Li16 Li9 Li5 114.2(6) . . ?
Li8 Li9 Li5 90.2(5) . . ?
As6 Li9 Li10 52.6(4) . . ?
As7 Li9 Li10 169.3(7) . . ?
As5 Li9 Li10 78.9(5) . . ?
Li16 Li9 Li10 131.9(7) . . ?
Li8 Li9 Li10 58.9(5) . . ?
Li5 Li9 Li10 110.9(6) . . ?
C58 Li10 C57 33.9(4) . . ?
C58 Li10 As6 122.6(8) . . ?
C57 Li10 As6 143.7(10) . . ?
C58 Li10 C76 146.8(10) . . ?
C57 Li10 C76 120.8(8) . . ?
As6 Li10 C76 89.9(6) . . ?
C58 Li10 C71 139.4(10) . . ?
C57 Li10 C71 136.7(10) . . ?
As6 Li10 C71 79.6(6) . . ?
C76 Li10 C71 31.3(3) . . ?
C58 Li10 C62 53.7(5) . . ?
C57 Li10 C62 29.7(3) . . ?
As6 Li10 C62 173.0(11) . . ?
C76 Li10 C62 94.6(7) . . ?
C71 Li10 C62 107.0(8) . . ?
C58 Li10 Li8 72.8(6) . . ?
C57 Li10 Li8 90.9(8) . . ?
As6 Li10 Li8 53.5(5) . . ?
C76 Li10 Li8 140.0(8) . . ?
C71 Li10 Li8 131.7(8) . . ?
C62 Li10 Li8 120.5(8) . . ?
C58 Li10 Li9 114.4(9) . . ?
C57 Li10 Li9 105.1(9) . . ?
As6 Li10 Li9 52.1(5) . . ?
C76 Li10 Li9 90.1(6) . . ?
C71 Li10 Li9 106.0(6) . . ?
C62 Li10 Li9 122.5(8) . . ?
Li8 Li10 Li9 56.1(5) . . ?
C58 Li10 Si6 138.6(7) . . ?
C57 Li10 Si6 166.6(10) . . ?
As6 Li10 Si6 45.8(3) . . ?
C76 Li10 Si6 59.2(5) . . ?
C71 Li10 Si6 36.1(4) . . ?
C62 Li10 Si6 141.1(9) . . ?
Li8 Li10 Si6 95.7(6) . . ?
Li9 Li10 Si6 88.2(6) . . ?
C100 Li11 C99 33.0(3) . . ?
C100 Li11 As3 120.7(6) . . ?
C99 Li11 As3 136.4(7) . . ?
C100 Li11 C101 31.9(3) . . ?
C99 Li11 C101 57.2(4) . . ?
As3 Li11 C101 123.3(6) . . ?
C100 Li11 C44 148.3(6) . . ?
C99 Li11 C44 118.8(6) . . ?
As3 Li11 C44 90.1(4) . . ?
C101 Li11 C44 136.3(7) . . ?
C100 Li11 C43 148.8(7) . . ?
C99 Li11 C43 139.2(6) . . ?
As3 Li11 C43 82.3(4) . . ?
C101 Li11 C43 118.9(7) . . ?
C44 Li11 C43 31.2(3) . . ?
C100 Li11 C104 55.2(3) . . ?
C99 Li11 C104 31.2(3) . . ?
As3 Li11 C104 164.1(8) . . ?
C101 Li11 C104 62.8(4) . . ?
C44 Li11 C104 93.2(5) . . ?
C43 Li11 C104 108.1(5) . . ?
C100 Li11 Li13 69.8(5) . . ?
C99 Li11 Li13 86.2(5) . . ?
As3 Li11 Li13 52.5(3) . . ?
C101 Li11 Li13 86.5(5) . . ?
C44 Li11 Li13 136.8(6) . . ?
C43 Li11 Li13 134.3(5) . . ?
C104 Li11 Li13 117.4(6) . . ?
C100 Li11 Si3 145.8(7) . . ?
C99 Li11 Si3 176.4(7) . . ?
As3 Li11 Si3 46.7(2) . . ?
C101 Li11 Si3 120.2(6) . . ?
C44 Li11 Si3 61.0(3) . . ?
C43 Li11 Si3 38.8(2) . . ?
C104 Li11 Si3 146.3(6) . . ?
Li13 Li11 Si3 96.2(4) . . ?
C100 Li11 Li6 106.8(6) . . ?
C99 Li11 Li6 96.7(6) . . ?
As3 Li11 Li6 50.1(3) . . ?
C101 Li11 Li6 135.6(7) . . ?
C44 Li11 Li6 86.7(5) . . ?
C43 Li11 Li6 104.3(5) . . ?
C104 Li11 Li6 114.6(6) . . ?
Li13 Li11 Li6 53.9(4) . . ?
Si3 Li11 Li6 86.8(4) . . ?
As4 Li12 As3 113.5(5) . . ?
As4 Li12 As2 107.3(4) . . ?
As3 Li12 As2 109.0(3) . . ?
As4 Li12 Li15 57.7(3) . . ?
As3 Li12 Li15 56.3(3) . . ?
As2 Li12 Li15 117.7(5) . . ?
As4 Li12 Li6 131.5(5) . . ?
As3 Li12 Li6 54.5(3) . . ?
As2 Li12 Li6 54.8(3) . . ?
Li15 Li12 Li6 89.2(4) . . ?
As4 Li12 Li7 53.4(3) . . ?
As3 Li12 Li7 131.1(5) . . ?
As2 Li12 Li7 54.0(3) . . ?
Li15 Li12 Li7 89.2(5) . . ?
Li6 Li12 Li7 96.6(4) . . ?
As3 Li13 As5 117.4(4) . . ?
As3 Li13 As8 110.4(5) . . ?
As5 Li13 As8 108.3(4) . . ?
As3 Li13 Li8 156.1(5) . . ?
As5 Li13 Li8 59.2(4) . . ?
As8 Li13 Li8 55.5(4) . . ?
As3 Li13 Li6 56.3(4) . . ?
As5 Li13 Li6 121.1(4) . . ?
As8 Li13 Li6 55.8(3) . . ?
Li8 Li13 Li6 103.5(6) . . ?
As3 Li13 Li15 58.0(4) . . ?
As5 Li13 Li15 59.5(4) . . ?
As8 Li13 Li15 133.1(4) . . ?
Li8 Li13 Li15 114.9(5) . . ?
Li6 Li13 Li15 90.0(4) . . ?
As3 Li13 Li11 54.2(3) . . ?
As5 Li13 Li11 164.3(6) . . ?
As8 Li13 Li11 87.4(5) . . ?
Li8 Li13 Li11 134.5(5) . . ?
Li6 Li13 Li11 67.4(5) . . ?
Li15 Li13 Li11 109.7(5) . . ?
C86 Li14 C85 31.9(3) . . ?
C86 Li14 As4 122.9(7) . . ?
C85 Li14 As4 140.4(8) . . ?
C86 Li14 C30 148.3(7) . . ?
C85 Li14 C30 120.8(8) . . ?
As4 Li14 C30 88.8(5) . . ?
C86 Li14 C29 145.0(8) . . ?
C85 Li14 C29 137.4(7) . . ?
As4 Li14 C29 81.5(5) . . ?
C30 Li14 C29 30.4(3) . . ?
C86 Li14 C87 31.1(3) . . ?
C85 Li14 C87 55.6(4) . . ?
As4 Li14 C87 122.3(8) . . ?
C30 Li14 C87 135.0(7) . . ?
C29 Li14 C87 116.2(8) . . ?
C86 Li14 C90 54.1(4) . . ?
C85 Li14 C90 31.3(3) . . ?
As4 Li14 C90 169.5(10) . . ?
C30 Li14 C90 94.4(6) . . ?
C29 Li14 C90 106.1(6) . . ?
C87 Li14 C90 61.3(4) . . ?
C86 Li14 Li7 72.9(5) . . ?
C85 Li14 Li7 88.5(6) . . ?
As4 Li14 Li7 52.8(4) . . ?
C30 Li14 Li7 135.5(6) . . ?
C29 Li14 Li7 134.1(6) . . ?
C87 Li14 Li7 88.5(5) . . ?
C90 Li14 Li7 119.8(7) . . ?
C86 Li14 Si4 143.0(9) . . ?
C85 Li14 Si4 170.5(9) . . ?
As4 Li14 Si4 46.7(3) . . ?
C30 Li14 Si4 60.1(4) . . ?
C29 Li14 Si4 38.5(3) . . ?
C87 Li14 Si4 116.2(8) . . ?
C90 Li14 Si4 142.7(7) . . ?
Li7 Li14 Si4 96.6(5) . . ?
C86 Li14 Li16 111.7(8) . . ?
C85 Li14 Li16 101.8(8) . . ?
As4 Li14 Li16 51.3(4) . . ?
C30 Li14 Li16 85.1(5) . . ?
C29 Li14 Li16 103.1(5) . . ?
C87 Li14 Li16 139.1(7) . . ?
C90 Li14 Li16 118.8(9) . . ?
Li7 Li14 Li16 54.6(5) . . ?
Si4 Li14 Li16 87.7(4) . . ?
As3 Li15 As4 112.9(5) . . ?
As3 Li15 As5 108.3(3) . . ?
As4 Li15 As5 110.4(4) . . ?
As3 Li15 Li16 131.9(5) . . ?
As4 Li15 Li16 55.4(3) . . ?
As5 Li15 Li16 55.2(3) . . ?
As3 Li15 Li13 54.0(3) . . ?
As4 Li15 Li13 132.0(5) . . ?
As5 Li15 Li13 54.5(3) . . ?
Li16 Li15 Li13 96.8(5) . . ?
As3 Li15 Li12 57.5(3) . . ?
As4 Li15 Li12 56.0(3) . . ?
As5 Li15 Li12 120.1(5) . . ?
Li16 Li15 Li12 90.0(5) . . ?
Li13 Li15 Li12 90.3(5) . . ?
As4 Li16 As5 118.7(5) . . ?
As4 Li16 As7 109.4(4) . . ?
As5 Li16 As7 111.1(4) . . ?
As4 Li16 Li9 157.1(6) . . ?
As5 Li16 Li9 59.0(3) . . ?
As7 Li16 Li9 57.6(4) . . ?
As4 Li16 Li15 58.9(4) . . ?
As5 Li16 Li15 60.0(3) . . ?
As7 Li16 Li15 137.2(6) . . ?
Li9 Li16 Li15 115.8(5) . . ?
As4 Li16 Li7 55.1(4) . . ?
As5 Li16 Li7 123.9(5) . . ?
As7 Li16 Li7 56.4(4) . . ?
Li9 Li16 Li7 105.5(6) . . ?
Li15 Li16 Li7 92.1(6) . . ?
As4 Li16 Li14 51.8(4) . . ?
As5 Li16 Li14 167.9(6) . . ?
As7 Li16 Li14 80.5(4) . . ?
Li9 Li16 Li14 132.8(6) . . ?
Li15 Li16 Li14 109.5(6) . . ?
Li7 Li16 Li14 59.4(4) . . ?
C1 Si1 C7 109.9(4) . . ?
C1 Si1 C11 102.7(4) . . ?
C7 Si1 C11 112.4(3) . . ?
C1 Si1 As1 108.1(2) . . ?
C7 Si1 As1 110.2(3) . . ?
C11 Si1 As1 113.2(2) . . ?
C1 Si1 Li1 56.8(4) . . ?
C7 Si1 Li1 106.4(3) . . ?
C11 Si1 Li1 140.7(4) . . ?
As1 Si1 Li1 55.9(3) . . ?
C15 Si2 C21 102.5(3) . . ?
C15 Si2 C25 108.6(3) . . ?
C21 Si2 C25 112.4(4) . . ?
C15 Si2 As2 107.9(3) . . ?
C21 Si2 As2 114.2(3) . . ?
C25 Si2 As2 110.6(2) . . ?
C53 Si3 C43 109.6(3) . . ?
C53 Si3 C49 112.0(3) . . ?
C43 Si3 C49 101.3(3) . . ?
C53 Si3 As3 111.6(3) . . ?
C43 Si3 As3 107.8(2) . . ?
C49 Si3 As3 113.9(2) . . ?
C53 Si3 Li11 106.2(4) . . ?
C43 Si3 Li11 58.4(4) . . ?
C49 Si3 Li11 141.2(4) . . ?
As3 Si3 Li11 54.6(3) . . ?
C35 Si4 C29 110.5(3) . . ?
C35 Si4 C39 112.6(4) . . ?
C29 Si4 C39 101.5(4) . . ?
C35 Si4 As4 110.9(2) . . ?
C29 Si4 As4 107.9(2) . . ?
C39 Si4 As4 112.9(2) . . ?
C35 Si4 Li14 104.8(5) . . ?
C29 Si4 Li14 59.3(4) . . ?
C39 Si4 Li14 142.3(5) . . ?
As4 Si4 Li14 54.6(3) . . ?
C57 Si5 C67 102.0(3) . . ?
C57 Si5 C63 109.1(4) . . ?
C67 Si5 C63 112.0(4) . . ?
C57 Si5 As5 107.8(3) . . ?
C67 Si5 As5 114.8(3) . . ?
C63 Si5 As5 110.7(3) . . ?
C71 Si6 C81 109.4(4) . . ?
C71 Si6 C77 103.4(5) . . ?
C81 Si6 C77 111.7(4) . . ?
C71 Si6 As6 107.8(3) . . ?
C81 Si6 As6 110.7(3) . . ?
C77 Si6 As6 113.5(3) . . ?
C71 Si6 Li10 58.4(5) . . ?
C81 Si6 Li10 107.7(4) . . ?
C77 Si6 Li10 140.4(4) . . ?
As6 Si6 Li10 53.3(4) . . ?
C91 Si7 C95 113.9(4) . . ?
C91 Si7 C85 109.3(4) . . ?
C95 Si7 C85 102.1(3) . . ?
C91 Si7 As7 110.5(2) . . ?
C95 Si7 As7 113.6(2) . . ?
C85 Si7 As7 106.8(3) . . ?
C99 Si8 C109 102.7(3) . . ?
C99 Si8 C105 109.4(4) . . ?
C109 Si8 C105 112.2(3) . . ?
C99 Si8 As8 107.8(2) . . ?
C109 Si8 As8 113.9(2) . . ?
C105 Si8 As8 110.4(2) . . ?
Si1 As1 Li2 130.5(3) . . ?
Si1 As1 Li3 140.5(2) . . ?
Li2 As1 Li3 70.3(3) . . ?
Si1 As1 Li1 76.7(3) . . ?
Li2 As1 Li1 81.4(5) . . ?
Li3 As1 Li1 74.3(4) . . ?
Si1 As1 Li5 121.8(3) . . ?
Li2 As1 Li5 105.3(4) . . ?
Li3 As1 Li5 66.3(4) . . ?
Li1 As1 Li5 134.2(4) . . ?
Si1 As1 Li4 115.7(2) . . ?
Li2 As1 Li4 68.3(4) . . ?
Li3 As1 Li4 103.1(3) . . ?
Li1 As1 Li4 148.2(4) . . ?
Li5 As1 Li4 66.5(3) . . ?
Si2 As2 Li7 114.9(3) . . ?
Si2 As2 Li6 121.9(3) . . ?
Li7 As2 Li6 116.0(4) . . ?
Si2 As2 Li2 109.0(3) . . ?
Li7 As2 Li2 120.9(4) . . ?
Li6 As2 Li2 64.8(4) . . ?
Si2 As2 Li3 107.5(3) . . ?
Li7 As2 Li3 63.3(4) . . ?
Li6 As2 Li3 119.1(4) . . ?
Li2 As2 Li3 67.2(3) . . ?
Si2 As2 Li12 110.2(3) . . ?
Li7 As2 Li12 68.1(4) . . ?
Li6 As2 Li12 66.7(3) . . ?
Li2 As2 Li12 128.7(3) . . ?
Li3 As2 Li12 127.4(4) . . ?
Si3 As3 Li13 142.9(2) . . ?
Si3 As3 Li6 129.0(3) . . ?
Li13 As3 Li6 68.9(4) . . ?
Si3 As3 Li11 78.6(4) . . ?
Li13 As3 Li11 73.3(4) . . ?
Li6 As3 Li11 79.5(4) . . ?
Si3 As3 Li15 124.1(3) . . ?
Li13 As3 Li15 68.1(4) . . ?
Li6 As3 Li15 103.1(4) . . ?
Li11 As3 Li15 136.9(4) . . ?
Si3 As3 Li12 112.5(3) . . ?
Li13 As3 Li12 104.3(4) . . ?
Li6 As3 Li12 67.3(3) . . ?
Li11 As3 Li12 144.5(5) . . ?
Li15 As3 Li12 66.2(4) . . ?
Si4 As4 Li7 142.4(2) . . ?
Si4 As4 Li16 127.5(3) . . ?
Li7 As4 Li16 68.2(4) . . ?
Si4 As4 Li14 78.6(5) . . ?
Li7 As4 Li14 72.3(5) . . ?
Li16 As4 Li14 76.8(6) . . ?
Si4 As4 Li12 125.5(3) . . ?
Li7 As4 Li12 69.9(4) . . ?
Li16 As4 Li12 102.9(4) . . ?
Li14 As4 Li12 139.0(4) . . ?
Si4 As4 Li15 113.3(3) . . ?
Li7 As4 Li15 104.3(3) . . ?
Li16 As4 Li15 65.7(4) . . ?
Li14 As4 Li15 140.0(6) . . ?
Li12 As4 Li15 66.3(4) . . ?
Si5 As5 Li13 116.6(3) . . ?
Si5 As5 Li16 122.4(3) . . ?
Li13 As5 Li16 112.4(4) . . ?
Si5 As5 Li9 113.0(4) . . ?
Li13 As5 Li9 118.4(4) . . ?
Li16 As5 Li9 63.7(4) . . ?
Si5 As5 Li8 110.5(3) . . ?
Li13 As5 Li8 64.0(4) . . ?
Li16 As5 Li8 117.1(4) . . ?
Li9 As5 Li8 66.1(4) . . ?
Si5 As5 Li15 110.8(3) . . ?
Li13 As5 Li15 66.0(3) . . ?
Li16 As5 Li15 64.8(4) . . ?
Li9 As5 Li15 124.5(4) . . ?
Li8 As5 Li15 125.2(5) . . ?
Si6 As6 Li8 141.3(3) . . ?
Si6 As6 Li9 129.1(4) . . ?
Li8 As6 Li9 69.0(4) . . ?
Si6 As6 Li10 80.9(6) . . ?
Li8 As6 Li10 71.1(6) . . ?
Li9 As6 Li10 75.3(6) . . ?
Si6 As6 Li4 124.5(3) . . ?
Li8 As6 Li4 67.5(4) . . ?
Li9 As6 Li4 103.5(4) . . ?
Li10 As6 Li4 135.6(5) . . ?
Si6 As6 Li5 115.3(3) . . ?
Li8 As6 Li5 103.2(4) . . ?
Li9 As6 Li5 67.1(4) . . ?
Li10 As6 Li5 141.1(5) . . ?
Li4 As6 Li5 66.0(4) . . ?
Si7 As7 Li3 119.1(2) . . ?
Si7 As7 Li9 119.4(3) . . ?
Li3 As7 Li9 112.7(4) . . ?
Si7 As7 Li7 110.6(2) . . ?
Li3 As7 Li7 64.6(4) . . ?
Li9 As7 Li7 118.7(4) . . ?
Si7 As7 Li16 112.1(3) . . ?
Li3 As7 Li16 117.9(4) . . ?
Li9 As7 Li16 63.7(4) . . ?
Li7 As7 Li16 66.3(4) . . ?
Si7 As7 Li5 110.5(3) . . ?
Li3 As7 Li5 64.6(4) . . ?
Li9 As7 Li5 66.4(4) . . ?
Li7 As7 Li5 125.4(4) . . ?
Li16 As7 Li5 125.4(3) . . ?
Si8 As8 Li8 117.2(2) . . ?
Si8 As8 Li6 109.4(3) . . ?
Li8 As8 Li6 120.1(4) . . ?
Si8 As8 Li2 118.0(3) . . ?
Li8 As8 Li2 116.5(4) . . ?
Li6 As8 Li2 65.1(4) . . ?
Si8 As8 Li13 108.1(2) . . ?
Li8 As8 Li13 64.7(4) . . ?
Li6 As8 Li13 66.7(4) . . ?
Li2 As8 Li13 121.3(3) . . ?
Si8 As8 Li4 110.0(2) . . ?
Li8 As8 Li4 66.5(4) . . ?
Li6 As8 Li4 128.1(3) . . ?
Li2 As8 Li4 67.3(4) . . ?
Li13 As8 Li4 127.7(4) . . ?
C6 C1 C2 116.4(8) . . ?
C6 C1 Si1 119.1(6) . . ?
C2 C1 Si1 123.9(7) . . ?
C6 C1 Li1 73.4(6) . . ?
C2 C1 Li1 119.5(5) . . ?
Si1 C1 Li1 84.1(5) . . ?
C3 C2 C1 121.6(9) . . ?
C2 C3 C4 121.1(10) . . ?
C3 C4 C5 118.8(11) . . ?
C6 C5 C4 119.5(10) . . ?
C1 C6 C5 122.5(9) . . ?
C1 C6 Li1 75.3(6) . . ?
C5 C6 Li1 117.7(6) . . ?
C9 C7 C10 107.4(8) . . ?
C9 C7 C8 109.1(6) . . ?
C10 C7 C8 106.4(6) . . ?
C9 C7 Si1 114.6(5) . . ?
C10 C7 Si1 110.4(5) . . ?
C8 C7 Si1 108.6(6) . . ?
C14 C11 C12 107.9(7) . . ?
C14 C11 C13 109.0(7) . . ?
C12 C11 C13 108.7(7) . . ?
C14 C11 Si1 109.6(5) . . ?
C12 C11 Si1 112.0(5) . . ?
C13 C11 Si1 109.6(5) . . ?
C20 C15 C16 114.9(7) . . ?
C20 C15 Si2 119.1(6) . . ?
C16 C15 Si2 126.0(6) . . ?
C20 C15 Li1 70.5(5) . . ?
C16 C15 Li1 81.2(6) . . ?
Si2 C15 Li1 116.2(4) . . ?
C17 C16 C15 122.6(8) . . ?
C17 C16 Li1 80.4(6) . . ?
C15 C16 Li1 67.7(5) . . ?
C18 C17 C16 119.6(8) . . ?
C17 C18 C19 121.6(8) . . ?
C18 C19 C20 118.5(8) . . ?
C18 C19 Li1 82.3(5) . . ?
C20 C19 Li1 66.7(5) . . ?
C15 C20 C19 122.7(7) . . ?
C15 C20 Li1 76.8(5) . . ?
C19 C20 Li1 81.4(5) . . ?
C23 C21 C24 109.6(7) . . ?
C23 C21 C22 105.7(6) . . ?
C24 C21 C22 107.4(5) . . ?
C23 C21 Si2 111.7(4) . . ?
C24 C21 Si2 111.5(5) . . ?
C22 C21 Si2 110.6(6) . . ?
C26 C25 C27 106.4(7) . . ?
C26 C25 C28 109.2(6) . . ?
C27 C25 C28 106.9(5) . . ?
C26 C25 Si2 115.7(4) . . ?
C27 C25 Si2 109.3(5) . . ?
C28 C25 Si2 109.0(5) . . ?
C30 C29 C34 117.0(7) . . ?
C30 C29 Si4 119.4(5) . . ?
C34 C29 Si4 122.8(7) . . ?
C30 C29 Li14 72.6(7) . . ?
C34 C29 Li14 123.7(5) . . ?
Si4 C29 Li14 82.2(4) . . ?
C31 C30 C29 122.2(8) . . ?
C31 C30 Li14 122.6(7) . . ?
C29 C30 Li14 77.0(7) . . ?
C30 C31 C32 120.1(10) . . ?
C33 C32 C31 118.5(9) . . ?
C32 C33 C34 121.5(8) . . ?
C33 C34 C29 120.6(9) . . ?
C36 C35 C37 105.2(7) . . ?
C36 C35 C38 106.4(7) . . ?
C37 C35 C38 108.5(5) . . ?
C36 C35 Si4 111.2(5) . . ?
C37 C35 Si4 109.3(6) . . ?
C38 C35 Si4 115.6(6) . . ?
C42 C39 C41 108.7(6) . . ?
C42 C39 C40 106.7(7) . . ?
C41 C39 C40 108.6(7) . . ?
C42 C39 Si4 109.6(5) . . ?
C41 C39 Si4 110.3(6) . . ?
C40 C39 Si4 112.9(4) . . ?
C48 C43 C44 116.9(7) . . ?
C48 C43 Si3 123.5(6) . . ?
C44 C43 Si3 119.5(5) . . ?
C48 C43 Li11 116.1(6) . . ?
C44 C43 Li11 73.5(6) . . ?
Si3 C43 Li11 82.8(4) . . ?
C45 C44 C43 121.4(8) . . ?
C45 C44 Li11 116.4(6) . . ?
C43 C44 Li11 75.3(6) . . ?
C44 C45 C46 120.6(9) . . ?
C47 C46 C45 118.3(8) . . ?
C46 C47 C48 122.7(8) . . ?
C47 C48 C43 120.0(8) . . ?
C51 C49 C50 106.1(7) . . ?
C51 C49 C52 109.1(6) . . ?
C50 C49 C52 107.8(5) . . ?
C51 C49 Si3 113.0(4) . . ?
C50 C49 Si3 109.4(5) . . ?
C52 C49 Si3 111.2(5) . . ?
C54 C53 C55 106.8(6) . . ?
C54 C53 C56 108.6(5) . . ?
C55 C53 C56 105.6(7) . . ?
C54 C53 Si3 116.8(6) . . ?
C55 C53 Si3 109.0(4) . . ?
C56 C53 Si3 109.4(5) . . ?
C62 C57 C58 115.8(8) . . ?
C62 C57 Si5 125.3(6) . . ?
C58 C57 Si5 118.9(7) . . ?
C62 C57 Li10 88.3(8) . . ?
C58 C57 Li10 71.9(5) . . ?
Si5 C57 Li10 109.3(6) . . ?
C59 C58 C57 123.1(9) . . ?
C59 C58 Li10 90.1(8) . . ?
C57 C58 Li10 74.2(6) . . ?
C58 C59 C60 120.1(9) . . ?
C59 C60 C61 120.7(9) . . ?
C60 C61 C62 117.7(11) . . ?
C57 C62 C61 122.6(9) . . ?
C57 C62 Li10 62.0(7) . . ?
C61 C62 Li10 88.6(8) . . ?
C66 C63 C65 106.7(7) . . ?
C66 C63 C64 106.9(6) . . ?
C65 C63 C64 109.2(8) . . ?
C66 C63 Si5 108.8(6) . . ?
C65 C63 Si5 116.3(5) . . ?
C64 C63 Si5 108.6(6) . . ?
C68 C67 C69 106.0(8) . . ?
C68 C67 C70 107.9(6) . . ?
C69 C67 C70 107.6(7) . . ?
C68 C67 Si5 110.7(5) . . ?
C69 C67 Si5 112.4(5) . . ?
C70 C67 Si5 111.9(6) . . ?
C72 C71 C76 112.0(8) . . ?
C72 C71 Si6 126.9(6) . . ?
C76 C71 Si6 120.9(7) . . ?
C72 C71 Li10 118.9(7) . . ?
C76 C71 Li10 69.2(6) . . ?
Si6 C71 Li10 85.5(6) . . ?
C73 C72 C71 124.8(8) . . ?
C72 C73 C74 120.3(10) . . ?
C75 C74 C73 117.5(10) . . ?
C74 C75 C76 122.1(9) . . ?
C75 C76 C71 123.3(9) . . ?
C75 C76 Li10 116.9(9) . . ?
C71 C76 Li10 79.5(7) . . ?
C80 C77 C79 108.2(9) . . ?
C80 C77 C78 108.4(9) . . ?
C79 C77 C78 109.0(9) . . ?
C80 C77 Si6 111.9(8) . . ?
C79 C77 Si6 110.0(6) . . ?
C78 C77 Si6 109.3(7) . . ?
C82 C81 C83 109.3(7) . . ?
C82 C81 C84 107.2(8) . . ?
C83 C81 C84 105.7(8) . . ?
C82 C81 Si6 115.3(7) . . ?
C83 C81 Si6 108.8(6) . . ?
C84 C81 Si6 110.1(5) . . ?
C86 C85 C90 117.4(8) . . ?
C86 C85 Si7 119.7(6) . . ?
C90 C85 Si7 122.8(8) . . ?
C86 C85 Li14 73.4(7) . . ?
C90 C85 Li14 85.4(6) . . ?
Si7 C85 Li14 112.0(6) . . ?
C85 C86 C87 123.6(8) . . ?
C85 C86 Li14 74.8(7) . . ?
C87 C86 Li14 85.7(7) . . ?
C88 C87 C86 117.0(10) . . ?
C88 C87 Li14 86.0(6) . . ?
C86 C87 Li14 63.2(6) . . ?
C89 C88 C87 120.8(9) . . ?
C88 C89 C90 121.3(9) . . ?
C89 C90 C85 119.9(9) . . ?
C89 C90 Li14 85.0(8) . . ?
C85 C90 Li14 63.3(6) . . ?
C94 C91 C92 107.1(7) . . ?
C94 C91 C93 105.3(8) . . ?
C92 C91 C93 109.0(6) . . ?
C94 C91 Si7 110.5(6) . . ?
C92 C91 Si7 111.6(6) . . ?
C93 C91 Si7 113.0(5) . . ?
C96 C95 C97 106.2(6) . . ?
C96 C95 C98 106.4(6) . . ?
C97 C95 C98 108.3(7) . . ?
C96 C95 Si7 111.7(6) . . ?
C97 C95 Si7 112.2(5) . . ?
C98 C95 Si7 111.7(5) . . ?
C100 C99 C104 116.4(6) . . ?
C100 C99 Si8 119.2(6) . . ?
C104 C99 Si8 124.4(6) . . ?
C100 C99 Li11 70.6(5) . . ?
C104 C99 Li11 82.7(6) . . ?
Si8 C99 Li11 115.0(4) . . ?
C99 C100 C101 122.4(8) . . ?
C99 C100 Li11 76.4(6) . . ?
C101 C100 Li11 82.3(6) . . ?
C102 C101 C100 119.3(8) . . ?
C102 C101 Li11 83.9(6) . . ?
C100 C101 Li11 65.8(5) . . ?
C103 C102 C101 121.2(8) . . ?
C102 C103 C104 119.4(8) . . ?
C99 C104 C103 121.3(8) . . ?
C99 C104 Li11 66.1(5) . . ?
C103 C104 Li11 82.7(5) . . ?
C106 C105 C107 105.5(6) . . ?
C106 C105 C108 106.8(6) . . ?
C107 C105 C108 108.1(7) . . ?
C106 C105 Si8 110.9(6) . . ?
C107 C105 Si8 109.2(5) . . ?
C108 C105 Si8 115.9(5) . . ?
C110 C109 C112 106.3(7) . . ?
C110 C109 C111 106.6(6) . . ?
C112 C109 C111 109.5(5) . . ?
C110 C109 Si8 110.3(4) . . ?
C112 C109 Si8 111.7(5) . . ?
C111 C109 Si8 112.0(6) . . ?

loop_
_geom_bond_atom_site_label_1
_geom_bond_atom_site_label_2
_geom_bond_distance
_geom_bond_site_symmetry_2
_geom_bond_publ_flag
Li1 C20 2.438(12) . ?
Li1 C15 2.517(15) . ?
Li1 C6 2.522(15) . ?
Li1 C1 2.545(15) . ?
Li1 As1 2.577(15) . ?
Li1 C19 2.625(12) . ?
Li1 C16 2.688(17) . ?
Li1 Si1 3.027(14) . ?
Li1 Li3 3.08(2) . ?
Li1 Li2 3.323(18) . ?
Li2 As1 2.518(12) . ?
Li2 As8 2.592(11) . ?
Li2 As2 2.617(11) . ?
Li2 Li6 2.776(17) . ?
Li2 Li3 2.903(14) . ?
Li2 Li4 2.912(18) . ?
Li3 As7 2.516(13) . ?
Li3 As1 2.526(10) . ?
Li3 As2 2.631(13) . ?
Li3 Li7 2.720(15) . ?
Li3 Li5 2.797(19) . ?
Li4 As6 2.600(14) . ?
Li4 As1 2.663(11) . ?
Li4 As8 2.665(12) . ?
Li4 Li8 2.835(18) . ?
Li4 Li5 2.883(14) . ?
Li5 As1 2.592(15) . ?
Li5 As6 2.692(12) . ?
Li5 As7 2.712(11) . ?
Li5 Li9 2.895(19) . ?
Li6 As3 2.543(12) . ?
Li6 As2 2.559(9) . ?
Li6 As8 2.568(12) . ?
Li6 Li13 2.851(18) . ?
Li6 Li12 2.879(14) . ?
Li6 Li11 3.261(19) . ?
Li7 As4 2.503(12) . ?
Li7 As2 2.552(12) . ?
Li7 As7 2.576(14) . ?
Li7 Li16 2.834(18) . ?
Li7 Li12 2.927(17) . ?
Li7 Li14 2.99(2) . ?
Li8 As6 2.500(14) . ?
Li8 As8 2.502(17) . ?
Li8 As5 2.623(11) . ?
Li8 Li13 2.745(19) . ?
Li8 Li9 2.855(16) . ?
Li8 Li10 2.94(3) . ?
Li9 As6 2.541(11) . ?
Li9 As7 2.573(13) . ?
Li9 As5 2.614(13) . ?
Li9 Li16 2.732(17) . ?
Li9 Li10 3.12(3) . ?
Li10 C58 2.425(19) . ?
Li10 C57 2.46(2) . ?
Li10 As6 2.56(2) . ?
Li10 C76 2.56(2) . ?
Li10 C71 2.69(2) . ?
Li10 C62 2.78(2) . ?
Li10 Si6 3.15(2) . ?
Li11 C100 2.406(16) . ?
Li11 C99 2.479(14) . ?
Li11 As3 2.556(11) . ?
Li11 C101 2.614(16) . ?
Li11 C44 2.613(18) . ?
Li11 C43 2.637(17) . ?
Li11 C104 2.688(13) . ?
Li11 Li13 3.018(19) . ?
Li11 Si3 3.072(13) . ?
Li12 As4 2.603(13) . ?
Li12 As3 2.653(9) . ?
Li12 As2 2.672(12) . ?
Li12 Li15 2.877(18) . ?
Li13 As3 2.498(12) . ?
Li13 As5 2.552(12) . ?
Li13 As8 2.620(12) . ?
Li13 Li15 2.865(14) . ?
Li14 C86 2.450(17) . ?
Li14 C85 2.467(19) . ?
Li14 As4 2.567(14) . ?
Li14 C30 2.625(18) . ?
Li14 C29 2.68(2) . ?
Li14 C87 2.737(17) . ?
Li14 C90 2.753(17) . ?
Li14 Si4 3.09(2) . ?
Li14 Li16 3.18(2) . ?
Li15 As3 2.618(13) . ?
Li15 As4 2.655(9) . ?
Li15 As5 2.703(13) . ?
Li15 Li16 2.824(17) . ?
Li16 As4 2.549(13) . ?
Li16 As5 2.565(9) . ?
Li16 As7 2.605(12) . ?
Si1 C1 1.920(8) . ?
Si1 C7 1.946(8) . ?
Si1 C11 1.954(6) . ?
Si1 As1 2.291(2) . ?
Si2 C15 1.927(7) . ?
Si2 C21 1.945(6) . ?
Si2 C25 1.950(8) . ?
Si2 As2 2.268(2) . ?
Si3 C53 1.928(7) . ?
Si3 C43 1.941(7) . ?
Si3 C49 1.942(8) . ?
Si3 As3 2.282(2) . ?
Si4 C35 1.933(9) . ?
Si4 C29 1.939(9) . ?
Si4 C39 1.941(7) . ?
Si4 As4 2.2919(19) . ?
Si5 C57 1.921(9) . ?
Si5 C67 1.930(8) . ?
Si5 C63 1.951(8) . ?
Si5 As5 2.279(2) . ?
Si6 C71 1.863(10) . ?
Si6 C81 1.936(7) . ?
Si6 C77 1.958(9) . ?
Si6 As6 2.287(3) . ?
Si7 C91 1.913(9) . ?
Si7 C95 1.930(7) . ?
Si7 C85 1.946(8) . ?
Si7 As7 2.2923(19) . ?
Si8 C99 1.933(7) . ?
Si8 C109 1.939(8) . ?
Si8 C105 1.943(9) . ?
Si8 As8 2.2893(17) . ?
C1 C6 1.367(10) . ?
C1 C2 1.435(10) . ?
C2 C3 1.364(12) . ?
C3 C4 1.368(12) . ?
C4 C5 1.416(12) . ?
C5 C6 1.389(11) . ?
C7 C9 1.523(10) . ?
C7 C10 1.526(11) . ?
C7 C8 1.557(9) . ?
C11 C14 1.520(10) . ?
C11 C12 1.532(10) . ?
C11 C13 1.549(12) . ?
C15 C20 1.397(9) . ?
C15 C16 1.405(10) . ?
C16 C17 1.399(10) . ?
C17 C18 1.334(11) . ?
C18 C19 1.379(10) . ?
C19 C20 1.403(9) . ?
C21 C23 1.510(9) . ?
C21 C24 1.526(10) . ?
C21 C22 1.535(10) . ?
C25 C26 1.535(10) . ?
C25 C27 1.548(10) . ?
C25 C28 1.557(9) . ?
C29 C30 1.392(11) . ?
C29 C34 1.407(8) . ?
C30 C31 1.361(12) . ?
C31 C32 1.403(10) . ?
C32 C33 1.370(13) . ?
C33 C34 1.376(13) . ?
C35 C36 1.545(11) . ?
C35 C37 1.560(10) . ?
C35 C38 1.565(10) . ?
C39 C42 1.513(11) . ?
C39 C41 1.522(12) . ?
C39 C40 1.524(9) . ?
C43 C48 1.400(9) . ?
C43 C44 1.414(10) . ?
C44 C45 1.368(10) . ?
C45 C46 1.393(11) . ?
C46 C47 1.355(12) . ?
C47 C48 1.378(11) . ?
C49 C51 1.511(10) . ?
C49 C50 1.523(10) . ?
C49 C52 1.536(9) . ?
C53 C54 1.519(10) . ?
C53 C55 1.552(10) . ?
C53 C56 1.557(9) . ?
C57 C62 1.379(11) . ?
C57 C58 1.422(10) . ?
C58 C59 1.375(10) . ?
C59 C60 1.384(12) . ?
C60 C61 1.388(13) . ?
C61 C62 1.454(12) . ?
C63 C66 1.544(10) . ?
C63 C65 1.546(11) . ?
C63 C64 1.558(11) . ?
C67 C68 1.537(11) . ?
C67 C69 1.549(10) . ?
C67 C70 1.566(11) . ?
C71 C72 1.421(12) . ?
C71 C76 1.423(10) . ?
C72 C73 1.371(13) . ?
C73 C74 1.398(12) . ?
C74 C75 1.363(14) . ?
C75 C76 1.382(13) . ?
C77 C80 1.504(14) . ?
C77 C79 1.521(10) . ?
C77 C78 1.550(15) . ?
C81 C82 1.525(13) . ?
C81 C83 1.533(12) . ?
C81 C84 1.556(12) . ?
C85 C86 1.351(11) . ?
C85 C90 1.435(10) . ?
C86 C87 1.419(10) . ?
C87 C88 1.416(11) . ?
C88 C89 1.348(13) . ?
C89 C90 1.396(12) . ?
C91 C94 1.531(10) . ?
C91 C92 1.531(11) . ?
C91 C93 1.568(10) . ?
C95 C96 1.514(11) . ?
C95 C97 1.551(8) . ?
C95 C98 1.566(11) . ?
C99 C100 1.389(10) . ?
C99 C104 1.404(10) . ?
C100 C101 1.395(9) . ?
C101 C102 1.363(11) . ?
C102 C103 1.364(11) . ?
C103 C104 1.407(10) . ?
C105 C106 1.542(10) . ?
C105 C107 1.562(11) . ?
C105 C108 1.565(8) . ?
C109 C110 1.512(10) . ?
C109 C112 1.536(9) . ?
C109 C111 1.552(8) . ?

loop_
_geom_torsion_atom_site_label_1
_geom_torsion_atom_site_label_2
_geom_torsion_atom_site_label_3
_geom_torsion_atom_site_label_4
_geom_torsion
_geom_torsion_site_symmetry_1
_geom_torsion_site_symmetry_2
_geom_torsion_site_symmetry_3
_geom_torsion_site_symmetry_4
_geom_torsion_publ_flag
C20 Li1 Li2 As1 -114.3(6) . . . . ?
C15 Li1 Li2 As1 -146.1(6) . . . . ?
C6 Li1 Li2 As1 92.1(5) . . . . ?
C1 Li1 Li2 As1 65.5(5) . . . . ?
C19 Li1 Li2 As1 -97.7(9) . . . . ?
C16 Li1 Li2 As1 -171.4(6) . . . . ?
Si1 Li1 Li2 As1 31.2(2) . . . . ?
Li3 Li1 Li2 As1 -68.4(4) . . . . ?
C20 Li1 Li2 As8 -123.6(18) . . . . ?
C15 Li1 Li2 As8 -155.5(18) . . . . ?
C6 Li1 Li2 As8 83(2) . . . . ?
C1 Li1 Li2 As8 56(2) . . . . ?
As1 Li1 Li2 As8 -9.4(18) . . . . ?
C19 Li1 Li2 As8 -107.1(18) . . . . ?
C16 Li1 Li2 As8 179.2(17) . . . . ?
Si1 Li1 Li2 As8 22(2) . . . . ?
Li3 Li1 Li2 As8 -77.7(19) . . . . ?
C20 Li1 Li2 As2 8.8(6) . . . . ?
C15 Li1 Li2 As2 -23.1(5) . . . . ?
C6 Li1 Li2 As2 -144.8(5) . . . . ?
C1 Li1 Li2 As2 -171.5(6) . . . . ?
As1 Li1 Li2 As2 123.0(4) . . . . ?
C19 Li1 Li2 As2 25.3(9) . . . . ?
C16 Li1 Li2 As2 -48.4(5) . . . . ?
Si1 Li1 Li2 As2 154.3(4) . . . . ?
Li3 Li1 Li2 As2 54.7(4) . . . . ?
C20 Li1 Li2 Li6 31.0(11) . . . . ?
C15 Li1 Li2 Li6 -0.9(10) . . . . ?
C6 Li1 Li2 Li6 -122.7(8) . . . . ?
C1 Li1 Li2 Li6 -149.3(7) . . . . ?
As1 Li1 Li2 Li6 145.2(9) . . . . ?
C19 Li1 Li2 Li6 47.5(13) . . . . ?
C16 Li1 Li2 Li6 -26.2(10) . . . . ?
Si1 Li1 Li2 Li6 176.4(7) . . . . ?
Li3 Li1 Li2 Li6 76.9(8) . . . . ?
C20 Li1 Li2 Li3 -45.9(5) . . . . ?
C15 Li1 Li2 Li3 -77.8(5) . . . . ?
C6 Li1 Li2 Li3 160.5(6) . . . . ?
C1 Li1 Li2 Li3 133.8(7) . . . . ?
As1 Li1 Li2 Li3 68.4(4) . . . . ?
C19 Li1 Li2 Li3 -29.4(8) . . . . ?
C16 Li1 Li2 Li3 -103.1(6) . . . . ?
Si1 Li1 Li2 Li3 99.6(5) . . . . ?
C20 Li1 Li2 Li4 -123.2(6) . . . . ?
C15 Li1 Li2 Li4 -155.0(5) . . . . ?
C6 Li1 Li2 Li4 83.2(6) . . . . ?
C1 Li1 Li2 Li4 56.5(7) . . . . ?
As1 Li1 Li2 Li4 -8.9(4) . . . . ?
C19 Li1 Li2 Li4 -106.7(8) . . . . ?
C16 Li1 Li2 Li4 179.7(5) . . . . ?
Si1 Li1 Li2 Li4 22.3(5) . . . . ?
Li3 Li1 Li2 Li4 -77.3(5) . . . . ?
As1 Li2 Li3 As7 -104.0(6) . . . . ?
As8 Li2 Li3 As7 -0.8(8) . . . . ?
As2 Li2 Li3 As7 91.6(5) . . . . ?
Li6 Li2 Li3 As7 59.1(8) . . . . ?
Li4 Li2 Li3 As7 -52.9(6) . . . . ?
Li1 Li2 Li3 As7 -164.5(7) . . . . ?
As8 Li2 Li3 As1 103.3(6) . . . . ?
As2 Li2 Li3 As1 -164.4(5) . . . . ?
Li6 Li2 Li3 As1 163.1(6) . . . . ?
Li4 Li2 Li3 As1 51.1(3) . . . . ?
Li1 Li2 Li3 As1 -60.5(4) . . . . ?
As1 Li2 Li3 As2 164.4(5) . . . . ?
As8 Li2 Li3 As2 -92.3(5) . . . . ?
Li6 Li2 Li3 As2 -32.5(4) . . . . ?
Li4 Li2 Li3 As2 -144.5(5) . . . . ?
Li1 Li2 Li3 As2 103.9(5) . . . . ?
As1 Li2 Li3 Li7 -167.0(6) . . . . ?
As8 Li2 Li3 Li7 -63.7(7) . . . . ?
As2 Li2 Li3 Li7 28.6(5) . . . . ?
Li6 Li2 Li3 Li7 -3.8(7) . . . . ?
Li4 Li2 Li3 Li7 -115.8(6) . . . . ?
Li1 Li2 Li3 Li7 132.6(6) . . . . ?
As1 Li2 Li3 Li5 -48.7(4) . . . . ?
As8 Li2 Li3 Li5 54.6(6) . . . . ?
As2 Li2 Li3 Li5 146.9(5) . . . . ?
Li6 Li2 Li3 Li5 114.4(6) . . . . ?
Li4 Li2 Li3 Li5 2.4(5) . . . . ?
Li1 Li2 Li3 Li5 -109.2(5) . . . . ?
As1 Li2 Li3 Li1 60.5(4) . . . . ?
As8 Li2 Li3 Li1 163.8(6) . . . . ?
As2 Li2 Li3 Li1 -103.9(5) . . . . ?
Li6 Li2 Li3 Li1 -136.4(6) . . . . ?
Li4 Li2 Li3 Li1 111.6(5) . . . . ?
C20 Li1 Li3 As7 -97.8(15) . . . . ?
C15 Li1 Li3 As7 -127.1(14) . . . . ?
C6 Li1 Li3 As7 101.1(16) . . . . ?
C1 Li1 Li3 As7 55.1(18) . . . . ?
As1 Li1 Li3 As7 69.7(15) . . . . ?
C19 Li1 Li3 As7 -69.6(15) . . . . ?
C16 Li1 Li3 As7 -125.1(14) . . . . ?
Si1 Li1 Li3 As7 50.0(16) . . . . ?
Li2 Li1 Li3 As7 131.7(16) . . . . ?
C20 Li1 Li3 As1 -167.5(6) . . . . ?
C15 Li1 Li3 As1 163.2(5) . . . . ?
C6 Li1 Li3 As1 31.4(9) . . . . ?
C1 Li1 Li3 As1 -14.7(7) . . . . ?
C19 Li1 Li3 As1 -139.4(6) . . . . ?
C16 Li1 Li3 As1 165.1(7) . . . . ?
Si1 Li1 Li3 As1 -19.7(2) . . . . ?
Li2 Li1 Li3 As1 62.0(3) . . . . ?
C20 Li1 Li3 As2 76.7(4) . . . . ?
C15 Li1 Li3 As2 47.4(4) . . . . ?
C6 Li1 Li3 As2 -84.4(10) . . . . ?
C1 Li1 Li3 As2 -130.4(8) . . . . ?
As1 Li1 Li3 As2 -115.8(4) . . . . ?
C19 Li1 Li3 As2 104.9(4) . . . . ?
C16 Li1 Li3 As2 49.4(5) . . . . ?
Si1 Li1 Li3 As2 -135.5(3) . . . . ?
Li2 Li1 Li3 As2 -53.8(3) . . . . ?
C20 Li1 Li3 Li7 39.9(7) . . . . ?
C15 Li1 Li3 Li7 10.6(8) . . . . ?
C6 Li1 Li3 Li7 -121.2(9) . . . . ?
C1 Li1 Li3 Li7 -167.2(7) . . . . ?
As1 Li1 Li3 Li7 -152.6(7) . . . . ?
C19 Li1 Li3 Li7 68.1(8) . . . . ?
C16 Li1 Li3 Li7 12.6(9) . . . . ?
Si1 Li1 Li3 Li7 -172.3(5) . . . . ?
Li2 Li1 Li3 Li7 -90.6(7) . . . . ?
C20 Li1 Li3 Li5 -146.3(5) . . . . ?
C15 Li1 Li3 Li5 -175.6(4) . . . . ?
C6 Li1 Li3 Li5 52.6(11) . . . . ?
C1 Li1 Li3 Li5 6.5(10) . . . . ?
As1 Li1 Li3 Li5 21.2(4) . . . . ?
C19 Li1 Li3 Li5 -118.2(5) . . . . ?
C16 Li1 Li3 Li5 -173.7(5) . . . . ?
Si1 Li1 Li3 Li5 1.5(5) . . . . ?
Li2 Li1 Li3 Li5 83.2(5) . . . . ?
C20 Li1 Li3 Li2 130.5(6) . . . . ?
C15 Li1 Li3 Li2 101.2(5) . . . . ?
C6 Li1 Li3 Li2 -30.6(10) . . . . ?
C1 Li1 Li3 Li2 -76.6(8) . . . . ?
As1 Li1 Li3 Li2 -62.0(3) . . . . ?
C19 Li1 Li3 Li2 158.7(6) . . . . ?
C16 Li1 Li3 Li2 103.2(6) . . . . ?
Si1 Li1 Li3 Li2 -81.7(4) . . . . ?
As1 Li2 Li4 As6 89.3(6) . . . . ?
As8 Li2 Li4 As6 -82.8(6) . . . . ?
As2 Li2 Li4 As6 0.0(10) . . . . ?
Li6 Li2 Li4 As6 -63.8(7) . . . . ?
Li3 Li2 Li4 As6 40.7(7) . . . . ?
Li1 Li2 Li4 As6 97.3(7) . . . . ?
As8 Li2 Li4 As1 -172.1(4) . . . . ?
As2 Li2 Li4 As1 -89.2(5) . . . . ?
Li6 Li2 Li4 As1 -153.1(5) . . . . ?
Li3 Li2 Li4 As1 -48.6(3) . . . . ?
Li1 Li2 Li4 As1 8.0(3) . . . . ?
As1 Li2 Li4 As8 172.1(4) . . . . ?
As2 Li2 Li4 As8 82.8(6) . . . . ?
Li6 Li2 Li4 As8 18.9(4) . . . . ?
Li3 Li2 Li4 As8 123.5(4) . . . . ?
Li1 Li2 Li4 As8 -179.9(5) . . . . ?
As1 Li2 Li4 Li8 137.0(4) . . . . ?
As8 Li2 Li4 Li8 -35.1(3) . . . . ?
As2 Li2 Li4 Li8 47.7(7) . . . . ?
Li6 Li2 Li4 Li8 -16.2(6) . . . . ?
Li3 Li2 Li4 Li8 88.4(4) . . . . ?
Li1 Li2 Li4 Li8 145.0(4) . . . . ?
As1 Li2 Li4 Li5 46.3(3) . . . . ?
As8 Li2 Li4 Li5 -125.8(4) . . . . ?
As2 Li2 Li4 Li5 -42.9(7) . . . . ?
Li6 Li2 Li4 Li5 -106.8(5) . . . . ?
Li3 Li2 Li4 Li5 -2.3(5) . . . . ?
Li1 Li2 Li4 Li5 54.3(5) . . . . ?
As7 Li3 Li5 As1 174.7(4) . . . . ?
As2 Li3 Li5 As1 86.1(6) . . . . ?
Li7 Li3 Li5 As1 155.0(5) . . . . ?
Li2 Li3 Li5 As1 46.4(3) . . . . ?
Li1 Li3 Li5 As1 -20.1(4) . . . . ?
As7 Li3 Li5 As6 83.3(6) . . . . ?
As1 Li3 Li5 As6 -91.5(6) . . . . ?
As2 Li3 Li5 As6 -5.4(11) . . . . ?
Li7 Li3 Li5 As6 63.5(8) . . . . ?
Li2 Li3 Li5 As6 -45.1(7) . . . . ?
Li1 Li3 Li5 As6 -111.5(7) . . . . ?
As1 Li3 Li5 As7 -174.7(4) . . . . ?
As2 Li3 Li5 As7 -88.6(6) . . . . ?
Li7 Li3 Li5 As7 -19.8(4) . . . . ?
Li2 Li3 Li5 As7 -128.4(4) . . . . ?
Li1 Li3 Li5 As7 165.2(5) . . . . ?
As7 Li3 Li5 Li4 126.0(4) . . . . ?
As1 Li3 Li5 Li4 -48.8(3) . . . . ?
As2 Li3 Li5 Li4 37.3(8) . . . . ?
Li7 Li3 Li5 Li4 106.2(5) . . . . ?
Li2 Li3 Li5 Li4 -2.4(5) . . . . ?
Li1 Li3 Li5 Li4 -68.8(5) . . . . ?
As7 Li3 Li5 Li9 37.2(3) . . . . ?
As1 Li3 Li5 Li9 -137.6(4) . . . . ?
As2 Li3 Li5 Li9 -51.5(7) . . . . ?
Li7 Li3 Li5 Li9 17.4(6) . . . . ?
Li2 Li3 Li5 Li9 -91.2(4) . . . . ?
Li1 Li3 Li5 Li9 -157.6(5) . . . . ?
As6 Li4 Li5 As1 170.9(4) . . . . ?
As8 Li4 Li5 As1 -93.8(5) . . . . ?
Li8 Li4 Li5 As1 -142.6(5) . . . . ?
Li2 Li4 Li5 As1 -44.8(3) . . . . ?
As1 Li4 Li5 As6 -170.9(4) . . . . ?
As8 Li4 Li5 As6 95.3(5) . . . . ?
Li8 Li4 Li5 As6 46.5(4) . . . . ?
Li2 Li4 Li5 As6 144.3(4) . . . . ?
As6 Li4 Li5 As7 -92.9(6) . . . . ?
As1 Li4 Li5 As7 96.2(6) . . . . ?
As8 Li4 Li5 As7 2.4(9) . . . . ?
Li8 Li4 Li5 As7 -46.4(7) . . . . ?
Li2 Li4 Li5 As7 51.4(7) . . . . ?
As6 Li4 Li5 Li3 -141.9(5) . . . . ?
As1 Li4 Li5 Li3 47.2(3) . . . . ?
As8 Li4 Li5 Li3 -46.6(6) . . . . ?
Li8 Li4 Li5 Li3 -95.4(5) . . . . ?
Li2 Li4 Li5 Li3 2.4(5) . . . . ?
As6 Li4 Li5 Li9 -45.7(4) . . . . ?
As1 Li4 Li5 Li9 143.4(5) . . . . ?
As8 Li4 Li5 Li9 49.6(7) . . . . ?
Li8 Li4 Li5 Li9 0.8(6) . . . . ?
Li2 Li4 Li5 Li9 98.6(5) . . . . ?
As1 Li2 Li6 As3 -17(2) . . . . ?
As8 Li2 Li6 As3 63.2(12) . . . . ?
As2 Li2 Li6 As3 -82.6(12) . . . . ?
Li3 Li2 Li6 As3 -50.1(14) . . . . ?
Li4 Li2 Li6 As3 44.1(13) . . . . ?
Li1 Li2 Li6 As3 -109.3(14) . . . . ?
As1 Li2 Li6 As2 65.4(11) . . . . ?
As8 Li2 Li6 As2 145.8(5) . . . . ?
Li3 Li2 Li6 As2 32.5(4) . . . . ?
Li4 Li2 Li6 As2 126.7(5) . . . . ?
Li1 Li2 Li6 As2 -26.7(7) . . . . ?
As1 Li2 Li6 As8 -80.4(12) . . . . ?
As2 Li2 Li6 As8 -145.8(5) . . . . ?
Li3 Li2 Li6 As8 -113.3(6) . . . . ?
Li4 Li2 Li6 As8 -19.1(4) . . . . ?
Li1 Li2 Li6 As8 -172.5(8) . . . . ?
As1 Li2 Li6 Li13 -50.2(13) . . . . ?
As8 Li2 Li6 Li13 30.1(3) . . . . ?
As2 Li2 Li6 Li13 -115.6(5) . . . . ?
Li3 Li2 Li6 Li13 -83.1(5) . . . . ?
Li4 Li2 Li6 Li13 11.1(6) . . . . ?
Li1 Li2 Li6 Li13 -142.4(7) . . . . ?
As1 Li2 Li6 Li12 48.9(15) . . . . ?
As8 Li2 Li6 Li12 129.2(6) . . . . ?
As2 Li2 Li6 Li12 -16.6(5) . . . . ?
Li3 Li2 Li6 Li12 16.0(8) . . . . ?
Li4 Li2 Li6 Li12 110.2(6) . . . . ?
Li1 Li2 Li6 Li12 -43.3(11) . . . . ?
As1 Li2 Li6 Li11 -113.2(11) . . . . ?
As8 Li2 Li6 Li11 -32.9(8) . . . . ?
As2 Li2 Li6 Li11 -178.6(9) . . . . ?
Li3 Li2 Li6 Li11 -146.1(8) . . . . ?
Li4 Li2 Li6 Li11 -51.9(10) . . . . ?
Li1 Li2 Li6 Li11 154.6(7) . . . . ?
As7 Li3 Li7 As4 -66.4(16) . . . . ?
As1 Li3 Li7 As4 24(3) . . . . ?
As2 Li3 Li7 As4 81.6(16) . . . . ?
Li5 Li3 Li7 As4 -46.2(18) . . . . ?
Li2 Li3 Li7 As4 53.3(18) . . . . ?
Li1 Li3 Li7 As4 127.2(15) . . . . ?
As7 Li3 Li7 As2 -148.0(4) . . . . ?
As1 Li3 Li7 As2 -57.3(17) . . . . ?
Li5 Li3 Li7 As2 -127.8(5) . . . . ?
Li2 Li3 Li7 As2 -28.4(4) . . . . ?
Li1 Li3 Li7 As2 45.5(6) . . . . ?
As1 Li3 Li7 As7 90.7(17) . . . . ?
As2 Li3 Li7 As7 148.0(4) . . . . ?
Li5 Li3 Li7 As7 20.2(4) . . . . ?
Li2 Li3 Li7 As7 119.7(5) . . . . ?
Li1 Li3 Li7 As7 -166.4(7) . . . . ?
As7 Li3 Li7 Li16 -33.4(4) . . . . ?
As1 Li3 Li7 Li16 57.4(19) . . . . ?
As2 Li3 Li7 Li16 114.7(5) . . . . ?
Li5 Li3 Li7 Li16 -13.1(7) . . . . ?
Li2 Li3 Li7 Li16 86.3(6) . . . . ?
Li1 Li3 Li7 Li16 160.2(6) . . . . ?
As7 Li3 Li7 Li12 -128.7(6) . . . . ?
As1 Li3 Li7 Li12 -38(2) . . . . ?
As2 Li3 Li7 Li12 19.4(4) . . . . ?
Li5 Li3 Li7 Li12 -108.4(7) . . . . ?
Li2 Li3 Li7 Li12 -9.0(8) . . . . ?
Li1 Li3 Li7 Li12 64.9(8) . . . . ?
As7 Li3 Li7 Li14 37.0(8) . . . . ?
As1 Li3 Li7 Li14 127.7(15) . . . . ?
As2 Li3 Li7 Li14 -175.0(9) . . . . ?
Li5 Li3 Li7 Li14 57.2(9) . . . . ?
Li2 Li3 Li7 Li14 156.7(8) . . . . ?
Li1 Li3 Li7 Li14 -129.4(9) . . . . ?
As1 Li4 Li8 As6 -91.4(7) . . . . ?
As8 Li4 Li8 As6 -174.2(4) . . . . ?
Li5 Li4 Li8 As6 -49.4(4) . . . . ?
Li2 Li4 Li8 As6 -138.5(4) . . . . ?
As6 Li4 Li8 As8 174.2(4) . . . . ?
As1 Li4 Li8 As8 82.8(7) . . . . ?
Li5 Li4 Li8 As8 124.8(5) . . . . ?
Li2 Li4 Li8 As8 35.7(3) . . . . ?
As6 Li4 Li8 As5 86.9(9) . . . . ?
As1 Li4 Li8 As5 -4.5(14) . . . . ?
As8 Li4 Li8 As5 -87.3(9) . . . . ?
Li5 Li4 Li8 As5 37.5(10) . . . . ?
Li2 Li4 Li8 As5 -51.6(10) . . . . ?
As6 Li4 Li8 Li13 155.4(5) . . . . ?
As1 Li4 Li8 Li13 64.0(9) . . . . ?
As8 Li4 Li8 Li13 -18.8(4) . . . . ?
Li5 Li4 Li8 Li13 106.0(6) . . . . ?
Li2 Li4 Li8 Li13 16.9(5) . . . . ?
As6 Li4 Li8 Li9 48.6(4) . . . . ?
As1 Li4 Li8 Li9 -42.8(9) . . . . ?
As8 Li4 Li8 Li9 -125.6(5) . . . . ?
Li5 Li4 Li8 Li9 -0.8(6) . . . . ?
Li2 Li4 Li8 Li9 -89.9(5) . . . . ?
As6 Li4 Li8 Li10 -14.5(4) . . . . ?
As1 Li4 Li8 Li10 -105.9(8) . . . . ?
As8 Li4 Li8 Li10 171.3(6) . . . . ?
Li5 Li4 Li8 Li10 -63.9(6) . . . . ?
Li2 Li4 Li8 Li10 -153.0(5) . . . . ?
As8 Li8 Li9 As6 -104.2(6) . . . . ?
As5 Li8 Li9 As6 160.8(6) . . . . ?
Li13 Li8 Li9 As6 -167.5(7) . . . . ?
Li4 Li8 Li9 As6 -49.9(4) . . . . ?
Li10 Li8 Li9 As6 63.7(5) . . . . ?
As6 Li8 Li9 As7 103.8(6) . . . . ?
As8 Li8 Li9 As7 -0.4(9) . . . . ?
As5 Li8 Li9 As7 -95.4(6) . . . . ?
Li13 Li8 Li9 As7 -63.7(8) . . . . ?
Li4 Li8 Li9 As7 53.8(7) . . . . ?
Li10 Li8 Li9 As7 167.5(8) . . . . ?
As6 Li8 Li9 As5 -160.8(6) . . . . ?
As8 Li8 Li9 As5 95.0(6) . . . . ?
Li13 Li8 Li9 As5 31.7(5) . . . . ?
Li4 Li8 Li9 As5 149.2(6) . . . . ?
Li10 Li8 Li9 As5 -97.1(6) . . . . ?
As6 Li8 Li9 Li16 165.9(7) . . . . ?
As8 Li8 Li9 Li16 61.6(8) . . . . ?
As5 Li8 Li9 Li16 -33.3(5) . . . . ?
Li13 Li8 Li9 Li16 -1.6(8) . . . . ?
Li4 Li8 Li9 Li16 115.9(6) . . . . ?
Li10 Li8 Li9 Li16 -130.4(7) . . . . ?
As6 Li8 Li9 Li5 50.7(4) . . . . ?
As8 Li8 Li9 Li5 -53.5(7) . . . . ?
As5 Li8 Li9 Li5 -148.5(6) . . . . ?
Li13 Li8 Li9 Li5 -116.8(6) . . . . ?
Li4 Li8 Li9 Li5 0.8(6) . . . . ?
Li10 Li8 Li9 Li5 114.5(7) . . . . ?
As6 Li8 Li9 Li10 -63.7(5) . . . . ?
As8 Li8 Li9 Li10 -168.0(8) . . . . ?
As5 Li8 Li9 Li10 97.1(6) . . . . ?
Li13 Li8 Li9 Li10 128.8(8) . . . . ?
Li4 Li8 Li9 Li10 -113.7(7) . . . . ?
As1 Li5 Li9 As6 89.6(6) . . . . ?
As7 Li5 Li9 As6 175.2(5) . . . . ?
Li3 Li5 Li9 As6 138.1(5) . . . . ?
Li4 Li5 Li9 As6 46.9(4) . . . . ?
As1 Li5 Li9 As7 -85.6(6) . . . . ?
As6 Li5 Li9 As7 -175.2(5) . . . . ?
Li3 Li5 Li9 As7 -37.1(3) . . . . ?
Li4 Li5 Li9 As7 -128.3(5) . . . . ?
As1 Li5 Li9 As5 2.9(10) . . . . ?
As6 Li5 Li9 As5 -86.7(6) . . . . ?
As7 Li5 Li9 As5 88.4(7) . . . . ?
Li3 Li5 Li9 As5 51.4(7) . . . . ?
Li4 Li5 Li9 As5 -39.9(8) . . . . ?
As1 Li5 Li9 Li16 -64.3(7) . . . . ?
As6 Li5 Li9 Li16 -153.9(7) . . . . ?
As7 Li5 Li9 Li16 21.2(4) . . . . ?
Li3 Li5 Li9 Li16 -15.9(7) . . . . ?
Li4 Li5 Li9 Li16 -107.1(6) . . . . ?
As1 Li5 Li9 Li8 42.0(7) . . . . ?
As6 Li5 Li9 Li8 -47.6(4) . . . . ?
As7 Li5 Li9 Li8 127.5(6) . . . . ?
Li3 Li5 Li9 Li8 90.5(5) . . . . ?
Li4 Li5 Li9 Li8 -0.8(6) . . . . ?
As1 Li5 Li9 Li10 98.5(8) . . . . ?
As6 Li5 Li9 Li10 8.9(5) . . . . ?
As7 Li5 Li9 Li10 -176.0(7) . . . . ?
Li3 Li5 Li9 Li10 146.9(6) . . . . ?
Li4 Li5 Li9 Li10 55.7(7) . . . . ?
As6 Li8 Li10 C58 -158.4(7) . . . . ?
As8 Li8 Li10 C58 -104(3) . . . . ?
As5 Li8 Li10 C58 79.7(5) . . . . ?
Li13 Li8 Li10 C58 48.5(8) . . . . ?
Li4 Li8 Li10 C58 -143.4(5) . . . . ?
Li9 Li8 Li10 C58 136.7(7) . . . . ?
As6 Li8 Li10 C57 172.5(7) . . . . ?
As8 Li8 Li10 C57 -133(3) . . . . ?
As5 Li8 Li10 C57 50.7(5) . . . . ?
Li13 Li8 Li10 C57 19.5(9) . . . . ?
Li4 Li8 Li10 C57 -172.5(5) . . . . ?
Li9 Li8 Li10 C57 107.6(7) . . . . ?
As8 Li8 Li10 As6 54(3) . . . . ?
As5 Li8 Li10 As6 -121.9(4) . . . . ?
Li13 Li8 Li10 As6 -153.1(6) . . . . ?
Li4 Li8 Li10 As6 15.0(5) . . . . ?
Li9 Li8 Li10 As6 -64.9(4) . . . . ?
As6 Li8 Li10 C76 27.9(11) . . . . ?
As8 Li8 Li10 C76 82(3) . . . . ?
As5 Li8 Li10 C76 -94.0(13) . . . . ?
Li13 Li8 Li10 C76 -125.2(12) . . . . ?
Li4 Li8 Li10 C76 42.8(15) . . . . ?
Li9 Li8 Li10 C76 -37.0(12) . . . . ?
As6 Li8 Li10 C71 -16.2(7) . . . . ?
As8 Li8 Li10 C71 38(3) . . . . ?
As5 Li8 Li10 C71 -138.1(9) . . . . ?
Li13 Li8 Li10 C71 -169.3(7) . . . . ?
Li4 Li8 Li10 C71 -1.3(11) . . . . ?
Li9 Li8 Li10 C71 -81.1(9) . . . . ?
As6 Li8 Li10 C62 175.8(9) . . . . ?
As8 Li8 Li10 C62 -130(3) . . . . ?
As5 Li8 Li10 C62 53.9(7) . . . . ?
Li13 Li8 Li10 C62 22.7(11) . . . . ?
Li4 Li8 Li10 C62 -169.2(6) . . . . ?
Li9 Li8 Li10 C62 110.9(9) . . . . ?
As6 Li8 Li10 Li9 64.9(4) . . . . ?
As8 Li8 Li10 Li9 119(3) . . . . ?
As5 Li8 Li10 Li9 -57.0(4) . . . . ?
Li13 Li8 Li10 Li9 -88.2(7) . . . . ?
Li4 Li8 Li10 Li9 79.9(5) . . . . ?
As6 Li8 Li10 Si6 -19.1(2) . . . . ?
As8 Li8 Li10 Si6 35(3) . . . . ?
As5 Li8 Li10 Si6 -141.0(4) . . . . ?
Li13 Li8 Li10 Si6 -172.2(5) . . . . ?
Li4 Li8 Li10 Si6 -4.2(6) . . . . ?
Li9 Li8 Li10 Si6 -84.0(5) . . . . ?
As6 Li9 Li10 C58 -113.4(8) . . . . ?
As7 Li9 Li10 C58 -142(3) . . . . ?
As5 Li9 Li10 C58 12.1(7) . . . . ?
Li16 Li9 Li10 C58 35.8(12) . . . . ?
Li8 Li9 Li10 C58 -46.0(6) . . . . ?
Li5 Li9 Li10 C58 -122.9(8) . . . . ?
As6 Li9 Li10 C57 -148.1(7) . . . . ?
As7 Li9 Li10 C57 -177(3) . . . . ?
As5 Li9 Li10 C57 -22.6(6) . . . . ?
Li16 Li9 Li10 C57 1.1(11) . . . . ?
Li8 Li9 Li10 C57 -80.7(7) . . . . ?
Li5 Li9 Li10 C57 -157.6(6) . . . . ?
As7 Li9 Li10 As6 -29(3) . . . . ?
As5 Li9 Li10 As6 125.5(5) . . . . ?
Li16 Li9 Li10 As6 149.2(9) . . . . ?
Li8 Li9 Li10 As6 67.4(4) . . . . ?
Li5 Li9 Li10 As6 -9.6(5) . . . . ?
As6 Li9 Li10 C76 89.9(7) . . . . ?
As7 Li9 Li10 C76 61(4) . . . . ?
As5 Li9 Li10 C76 -144.6(6) . . . . ?
Li16 Li9 Li10 C76 -120.9(9) . . . . ?
Li8 Li9 Li10 C76 157.2(8) . . . . ?
Li5 Li9 Li10 C76 80.3(7) . . . . ?
As6 Li9 Li10 C71 62.5(6) . . . . ?
As7 Li9 Li10 C71 34(4) . . . . ?
As5 Li9 Li10 C71 -172.0(6) . . . . ?
Li16 Li9 Li10 C71 -148.3(8) . . . . ?
Li8 Li9 Li10 C71 129.9(8) . . . . ?
Li5 Li9 Li10 C71 53.0(8) . . . . ?
As6 Li9 Li10 C62 -174.6(9) . . . . ?
As7 Li9 Li10 C62 157(3) . . . . ?
As5 Li9 Li10 C62 -49.1(8) . . . . ?
Li16 Li9 Li10 C62 -25.4(13) . . . . ?
Li8 Li9 Li10 C62 -107.2(9) . . . . ?
Li5 Li9 Li10 C62 175.9(7) . . . . ?
As6 Li9 Li10 Li8 -67.4(4) . . . . ?
As7 Li9 Li10 Li8 -96(4) . . . . ?
As5 Li9 Li10 Li8 58.1(4) . . . . ?
Li16 Li9 Li10 Li8 81.8(9) . . . . ?
Li5 Li9 Li10 Li8 -76.9(7) . . . . ?
As6 Li9 Li10 Si6 30.7(3) . . . . ?
As7 Li9 Li10 Si6 2(4) . . . . ?
As5 Li9 Li10 Si6 156.2(4) . . . . ?
Li16 Li9 Li10 Si6 179.9(8) . . . . ?
Li8 Li9 Li10 Si6 98.0(5) . . . . ?
Li5 Li9 Li10 Si6 21.1(6) . . . . ?
As3 Li6 Li11 C100 -116.2(6) . . . . ?
As2 Li6 Li11 C100 -140(2) . . . . ?
As8 Li6 Li11 C100 7.8(5) . . . . ?
Li2 Li6 Li11 C100 35.4(11) . . . . ?
Li13 Li6 Li11 C100 -48.1(5) . . . . ?
Li12 Li6 Li11 C100 -127.6(6) . . . . ?
As3 Li6 Li11 C99 -148.4(7) . . . . ?
As2 Li6 Li11 C99 -172(2) . . . . ?
As8 Li6 Li11 C99 -24.3(5) . . . . ?
Li2 Li6 Li11 C99 3.2(11) . . . . ?
Li13 Li6 Li11 C99 -80.3(5) . . . . ?
Li12 Li6 Li11 C99 -159.8(6) . . . . ?
As2 Li6 Li11 As3 -24(2) . . . . ?
As8 Li6 Li11 As3 124.1(5) . . . . ?
Li2 Li6 Li11 As3 151.6(9) . . . . ?
Li13 Li6 Li11 As3 68.1(4) . . . . ?
Li12 Li6 Li11 As3 -11.4(5) . . . . ?
As3 Li6 Li11 C101 -99.7(8) . . . . ?
As2 Li6 Li11 C101 -123(2) . . . . ?
As8 Li6 Li11 C101 24.4(8) . . . . ?
Li2 Li6 Li11 C101 51.9(13) . . . . ?
Li13 Li6 Li11 C101 -31.5(7) . . . . ?
Li12 Li6 Li11 C101 -111.0(8) . . . . ?
As3 Li6 Li11 C44 93.0(4) . . . . ?
As2 Li6 Li11 C44 69(3) . . . . ?
As8 Li6 Li11 C44 -143.0(4) . . . . ?
Li2 Li6 Li11 C44 -115.4(8) . . . . ?
Li13 Li6 Li11 C44 161.1(5) . . . . ?
Li12 Li6 Li11 C44 81.6(6) . . . . ?
As3 Li6 Li11 C43 66.9(4) . . . . ?
As2 Li6 Li11 C43 43(3) . . . . ?
As8 Li6 Li11 C43 -169.1(5) . . . . ?
Li2 Li6 Li11 C43 -141.5(8) . . . . ?
Li13 Li6 Li11 C43 135.0(6) . . . . ?
Li12 Li6 Li11 C43 55.5(7) . . . . ?
As3 Li6 Li11 C104 -175.1(7) . . . . ?
As2 Li6 Li11 C104 161(2) . . . . ?
As8 Li6 Li11 C104 -51.0(6) . . . . ?
Li2 Li6 Li11 C104 -23.5(12) . . . . ?
Li13 Li6 Li11 C104 -107.0(7) . . . . ?
Li12 Li6 Li11 C104 173.6(6) . . . . ?
As3 Li6 Li11 Li13 -68.1(4) . . . . ?
As2 Li6 Li11 Li13 -92(2) . . . . ?
As8 Li6 Li11 Li13 55.9(4) . . . . ?
Li2 Li6 Li11 Li13 83.5(9) . . . . ?
Li12 Li6 Li11 Li13 -79.5(5) . . . . ?
As3 Li6 Li11 Si3 31.9(2) . . . . ?
As2 Li6 Li11 Si3 8(3) . . . . ?
As8 Li6 Li11 Si3 155.9(4) . . . . ?
Li2 Li6 Li11 Si3 -176.5(8) . . . . ?
Li13 Li6 Li11 Si3 100.0(4) . . . . ?
Li12 Li6 Li11 Si3 20.5(6) . . . . ?
As3 Li6 Li12 As4 91.3(6) . . . . ?
As2 Li6 Li12 As4 -82.0(6) . . . . ?
As8 Li6 Li12 As4 3.2(10) . . . . ?
Li2 Li6 Li12 As4 -65.4(8) . . . . ?
Li13 Li6 Li12 As4 44.4(7) . . . . ?
Li11 Li6 Li12 As4 101.6(7) . . . . ?
As2 Li6 Li12 As3 -173.2(5) . . . . ?
As8 Li6 Li12 As3 -88.0(7) . . . . ?
Li2 Li6 Li12 As3 -156.7(7) . . . . ?
Li13 Li6 Li12 As3 -46.9(3) . . . . ?
Li11 Li6 Li12 As3 10.3(4) . . . . ?
As3 Li6 Li12 As2 173.2(5) . . . . ?
As8 Li6 Li12 As2 85.2(6) . . . . ?
Li2 Li6 Li12 As2 16.6(5) . . . . ?
Li13 Li6 Li12 As2 126.4(5) . . . . ?
Li11 Li6 Li12 As2 -176.5(6) . . . . ?
As3 Li6 Li12 Li15 47.9(4) . . . . ?
As2 Li6 Li12 Li15 -125.4(5) . . . . ?
As8 Li6 Li12 Li15 -40.2(7) . . . . ?
Li2 Li6 Li12 Li15 -108.8(6) . . . . ?
Li13 Li6 Li12 Li15 1.0(5) . . . . ?
Li11 Li6 Li12 Li15 58.2(6) . . . . ?
As3 Li6 Li12 Li7 136.9(5) . . . . ?
As2 Li6 Li12 Li7 -36.3(4) . . . . ?
As8 Li6 Li12 Li7 48.9(8) . . . . ?
Li2 Li6 Li12 Li7 -19.7(7) . . . . ?
Li13 Li6 Li12 Li7 90.1(5) . . . . ?
Li11 Li6 Li12 Li7 147.2(6) . . . . ?
As2 Li7 Li12 As4 174.9(4) . . . . ?
As7 Li7 Li12 As4 88.6(7) . . . . ?
Li3 Li7 Li12 As4 155.1(7) . . . . ?
Li16 Li7 Li12 As4 49.9(3) . . . . ?
Li14 Li7 Li12 As4 -14.0(5) . . . . ?
As4 Li7 Li12 As3 -90.6(7) . . . . ?
As2 Li7 Li12 As3 84.3(6) . . . . ?
As7 Li7 Li12 As3 -2.0(12) . . . . ?
Li3 Li7 Li12 As3 64.5(9) . . . . ?
Li16 Li7 Li12 As3 -40.7(7) . . . . ?
Li14 Li7 Li12 As3 -104.6(8) . . . . ?
As4 Li7 Li12 As2 -174.9(4) . . . . ?
As7 Li7 Li12 As2 -86.3(6) . . . . ?
Li3 Li7 Li12 As2 -19.8(5) . . . . ?
Li16 Li7 Li12 As2 -125.0(4) . . . . ?
Li14 Li7 Li12 As2 171.1(7) . . . . ?
As4 Li7 Li12 Li15 -49.1(3) . . . . ?
As2 Li7 Li12 Li15 125.8(4) . . . . ?
As7 Li7 Li12 Li15 39.5(7) . . . . ?
Li3 Li7 Li12 Li15 106.0(6) . . . . ?
Li16 Li7 Li12 Li15 0.8(4) . . . . ?
Li14 Li7 Li12 Li15 -63.1(6) . . . . ?
As4 Li7 Li12 Li6 -138.2(5) . . . . ?
As2 Li7 Li12 Li6 36.7(4) . . . . ?
As7 Li7 Li12 Li6 -49.6(8) . . . . ?
Li3 Li7 Li12 Li6 16.9(7) . . . . ?
Li16 Li7 Li12 Li6 -88.3(5) . . . . ?
Li14 Li7 Li12 Li6 -152.2(6) . . . . ?
As6 Li8 Li13 As3 28(3) . . . . ?
As8 Li8 Li13 As3 -59.8(13) . . . . ?
As5 Li8 Li13 As3 88.7(13) . . . . ?
Li4 Li8 Li13 As3 -41.0(15) . . . . ?
Li9 Li8 Li13 As3 57.0(16) . . . . ?
Li10 Li8 Li13 As3 126.6(14) . . . . ?
As6 Li8 Li13 As5 -60.2(18) . . . . ?
As8 Li8 Li13 As5 -148.5(4) . . . . ?
Li4 Li8 Li13 As5 -129.7(5) . . . . ?
Li9 Li8 Li13 As5 -31.7(5) . . . . ?
Li10 Li8 Li13 As5 37.8(6) . . . . ?
As6 Li8 Li13 As8 88.2(19) . . . . ?
As5 Li8 Li13 As8 148.5(4) . . . . ?
Li4 Li8 Li13 As8 18.8(3) . . . . ?
Li9 Li8 Li13 As8 116.8(6) . . . . ?
Li10 Li8 Li13 As8 -173.7(7) . . . . ?
As6 Li8 Li13 Li6 58.2(19) . . . . ?
As8 Li8 Li13 Li6 -30.1(3) . . . . ?
As5 Li8 Li13 Li6 118.4(4) . . . . ?
Li4 Li8 Li13 Li6 -11.3(6) . . . . ?
Li9 Li8 Li13 Li6 86.7(6) . . . . ?
Li10 Li8 Li13 Li6 156.2(6) . . . . ?
As6 Li8 Li13 Li15 -38(2) . . . . ?
As8 Li8 Li13 Li15 -126.5(5) . . . . ?
As5 Li8 Li13 Li15 22.0(5) . . . . ?
Li4 Li8 Li13 Li15 -107.7(6) . . . . ?
Li9 Li8 Li13 Li15 -9.7(8) . . . . ?
Li10 Li8 Li13 Li15 59.8(9) . . . . ?
As6 Li8 Li13 Li11 129.6(16) . . . . ?
As8 Li8 Li13 Li11 41.4(7) . . . . ?
As5 Li8 Li13 Li11 -170.2(8) . . . . ?
Li4 Li8 Li13 Li11 60.1(9) . . . . ?
Li9 Li8 Li13 Li11 158.1(7) . . . . ?
Li10 Li8 Li13 Li11 -132.3(8) . . . . ?
As2 Li6 Li13 As3 102.3(5) . . . . ?
As8 Li6 Li13 As3 -164.0(4) . . . . ?
Li2 Li6 Li13 As3 165.8(5) . . . . ?
Li12 Li6 Li13 As3 49.4(3) . . . . ?
Li11 Li6 Li13 As3 -61.1(3) . . . . ?
As3 Li6 Li13 As5 -104.1(5) . . . . ?
As2 Li6 Li13 As5 -1.7(8) . . . . ?
As8 Li6 Li13 As5 92.0(5) . . . . ?
Li2 Li6 Li13 As5 61.7(6) . . . . ?
Li12 Li6 Li13 As5 -54.7(6) . . . . ?
Li11 Li6 Li13 As5 -165.1(6) . . . . ?
As3 Li6 Li13 As8 164.0(4) . . . . ?
As2 Li6 Li13 As8 -93.7(5) . . . . ?
Li2 Li6 Li13 As8 -30.3(3) . . . . ?
Li12 Li6 Li13 As8 -146.7(4) . . . . ?
Li11 Li6 Li13 As8 102.9(4) . . . . ?
As3 Li6 Li13 Li8 -166.1(5) . . . . ?
As2 Li6 Li13 Li8 -63.7(6) . . . . ?
As8 Li6 Li13 Li8 30.0(3) . . . . ?
Li2 Li6 Li13 Li8 -0.3(5) . . . . ?
Li12 Li6 Li13 Li8 -116.7(5) . . . . ?
Li11 Li6 Li13 Li8 132.9(5) . . . . ?
As3 Li6 Li13 Li15 -50.4(3) . . . . ?
As2 Li6 Li13 Li15 52.0(6) . . . . ?
As8 Li6 Li13 Li15 145.7(4) . . . . ?
Li2 Li6 Li13 Li15 115.4(5) . . . . ?
Li12 Li6 Li13 Li15 -1.0(5) . . . . ?
Li11 Li6 Li13 Li15 -111.4(5) . . . . ?
As3 Li6 Li13 Li11 61.1(3) . . . . ?
As2 Li6 Li13 Li11 163.4(6) . . . . ?
As8 Li6 Li13 Li11 -102.9(4) . . . . ?
Li2 Li6 Li13 Li11 -133.2(5) . . . . ?
Li12 Li6 Li13 Li11 110.4(5) . . . . ?
C100 Li11 Li13 As3 -165.6(6) . . . . ?
C99 Li11 Li13 As3 165.0(6) . . . . ?
C101 Li11 Li13 As3 -137.7(6) . . . . ?
C44 Li11 Li13 As3 35.6(8) . . . . ?
C43 Li11 Li13 As3 -9.5(8) . . . . ?
C104 Li11 Li13 As3 165.5(8) . . . . ?
Si3 Li11 Li13 As3 -17.7(2) . . . . ?
Li6 Li11 Li13 As3 63.8(4) . . . . ?
C100 Li11 Li13 As5 -103.5(18) . . . . ?
C99 Li11 Li13 As5 -132.9(17) . . . . ?
As3 Li11 Li13 As5 62.1(18) . . . . ?
C101 Li11 Li13 As5 -75.6(18) . . . . ?
C44 Li11 Li13 As5 98(2) . . . . ?
C43 Li11 Li13 As5 53(2) . . . . ?
C104 Li11 Li13 As5 -132.4(16) . . . . ?
Si3 Li11 Li13 As5 44(2) . . . . ?
Li6 Li11 Li13 As5 125.9(18) . . . . ?
C100 Li11 Li13 As8 76.8(4) . . . . ?
C99 Li11 Li13 As8 47.4(4) . . . . ?
As3 Li11 Li13 As8 -117.6(4) . . . . ?
C101 Li11 Li13 As8 104.7(4) . . . . ?
C44 Li11 Li13 As8 -82.0(9) . . . . ?
C43 Li11 Li13 As8 -127.1(9) . . . . ?
C104 Li11 Li13 As8 47.9(7) . . . . ?
Si3 Li11 Li13 As8 -135.3(4) . . . . ?
Li6 Li11 Li13 As8 -53.8(3) . . . . ?
C100 Li11 Li13 Li8 43.7(9) . . . . ?
C99 Li11 Li13 Li8 14.3(10) . . . . ?
As3 Li11 Li13 Li8 -150.7(8) . . . . ?
C101 Li11 Li13 Li8 71.6(9) . . . . ?
C44 Li11 Li13 Li8 -115.1(9) . . . . ?
C43 Li11 Li13 Li8 -160.2(8) . . . . ?
C104 Li11 Li13 Li8 14.8(12) . . . . ?
Si3 Li11 Li13 Li8 -168.4(7) . . . . ?
Li6 Li11 Li13 Li8 -86.9(8) . . . . ?
C100 Li11 Li13 Li6 130.6(5) . . . . ?
C99 Li11 Li13 Li6 101.2(5) . . . . ?
As3 Li11 Li13 Li6 -63.8(4) . . . . ?
C101 Li11 Li13 Li6 158.5(5) . . . . ?
C44 Li11 Li13 Li6 -28.2(9) . . . . ?
C43 Li11 Li13 Li6 -73.3(9) . . . . ?
C104 Li11 Li13 Li6 101.7(7) . . . . ?
Si3 Li11 Li13 Li6 -81.5(4) . . . . ?
C100 Li11 Li13 Li15 -148.0(5) . . . . ?
C99 Li11 Li13 Li15 -177.4(5) . . . . ?
As3 Li11 Li13 Li15 17.6(5) . . . . ?
C101 Li11 Li13 Li15 -120.1(5) . . . . ?
C44 Li11 Li13 Li15 53.2(11) . . . . ?
C43 Li11 Li13 Li15 8.1(11) . . . . ?
C104 Li11 Li13 Li15 -176.9(6) . . . . ?
Si3 Li11 Li13 Li15 -0.1(6) . . . . ?
Li6 Li11 Li13 Li15 81.4(5) . . . . ?
As4 Li7 Li14 C86 -161.1(8) . . . . ?
As2 Li7 Li14 C86 -115(2) . . . . ?
As7 Li7 Li14 C86 77.4(5) . . . . ?
Li3 Li7 Li14 C86 47.1(10) . . . . ?
Li16 Li7 Li14 C86 133.9(7) . . . . ?
Li12 Li7 Li14 C86 -146.8(6) . . . . ?
As4 Li7 Li14 C85 170.6(8) . . . . ?
As2 Li7 Li14 C85 -144(2) . . . . ?
As7 Li7 Li14 C85 49.1(6) . . . . ?
Li3 Li7 Li14 C85 18.8(11) . . . . ?
Li16 Li7 Li14 C85 105.6(7) . . . . ?
Li12 Li7 Li14 C85 -175.0(6) . . . . ?
As2 Li7 Li14 As4 46(2) . . . . ?
As7 Li7 Li14 As4 -121.5(5) . . . . ?
Li3 Li7 Li14 As4 -151.8(9) . . . . ?
Li16 Li7 Li14 As4 -65.0(4) . . . . ?
Li12 Li7 Li14 As4 14.4(5) . . . . ?
As4 Li7 Li14 C30 35.8(11) . . . . ?
As2 Li7 Li14 C30 81(3) . . . . ?
As7 Li7 Li14 C30 -85.6(13) . . . . ?
Li3 Li7 Li14 C30 -116.0(12) . . . . ?
Li16 Li7 Li14 C30 -29.2(12) . . . . ?
Li12 Li7 Li14 C30 50.2(15) . . . . ?
As4 Li7 Li14 C29 -7.5(9) . . . . ?
As2 Li7 Li14 C29 38(3) . . . . ?
As7 Li7 Li14 C29 -129.0(11) . . . . ?
Li3 Li7 Li14 C29 -159.3(9) . . . . ?
Li16 Li7 Li14 C29 -72.5(11) . . . . ?
Li12 Li7 Li14 C29 6.8(14) . . . . ?
As4 Li7 Li14 C87 -133.7(8) . . . . ?
As2 Li7 Li14 C87 -88(2) . . . . ?
As7 Li7 Li14 C87 104.8(6) . . . . ?
Li3 Li7 Li14 C87 74.5(10) . . . . ?
Li16 Li7 Li14 C87 161.3(7) . . . . ?
Li12 Li7 Li14 C87 -119.4(6) . . . . ?
As4 Li7 Li14 C90 171.0(11) . . . . ?
As2 Li7 Li14 C90 -143.4(19) . . . . ?
As7 Li7 Li14 C90 49.5(8) . . . . ?
Li3 Li7 Li14 C90 19.2(14) . . . . ?
Li16 Li7 Li14 C90 106.0(10) . . . . ?
Li12 Li7 Li14 C90 -174.7(7) . . . . ?
As4 Li7 Li14 Si4 -17.5(3) . . . . ?
As2 Li7 Li14 Si4 28(2) . . . . ?
As7 Li7 Li14 Si4 -139.0(5) . . . . ?
Li3 Li7 Li14 Si4 -169.3(7) . . . . ?
Li16 Li7 Li14 Si4 -82.5(5) . . . . ?
Li12 Li7 Li14 Si4 -3.1(7) . . . . ?
As4 Li7 Li14 Li16 65.0(4) . . . . ?
As2 Li7 Li14 Li16 111(2) . . . . ?
As7 Li7 Li14 Li16 -56.5(4) . . . . ?
Li3 Li7 Li14 Li16 -86.8(8) . . . . ?
Li12 Li7 Li14 Li16 79.3(6) . . . . ?
As5 Li13 Li15 As3 175.9(4) . . . . ?
As8 Li13 Li15 As3 88.8(7) . . . . ?
Li8 Li13 Li15 As3 154.0(6) . . . . ?
Li6 Li13 Li15 As3 49.1(3) . . . . ?
Li11 Li13 Li15 As3 -16.8(4) . . . . ?
As3 Li13 Li15 As4 -89.7(8) . . . . ?
As5 Li13 Li15 As4 86.2(7) . . . . ?
As8 Li13 Li15 As4 -0.9(12) . . . . ?
Li8 Li13 Li15 As4 64.3(10) . . . . ?
Li6 Li13 Li15 As4 -40.6(8) . . . . ?
Li11 Li13 Li15 As4 -106.5(8) . . . . ?
As3 Li13 Li15 As5 -175.9(4) . . . . ?
As8 Li13 Li15 As5 -87.1(7) . . . . ?
Li8 Li13 Li15 As5 -21.9(5) . . . . ?
Li6 Li13 Li15 As5 -126.8(4) . . . . ?
Li11 Li13 Li15 As5 167.3(6) . . . . ?
As3 Li13 Li15 Li16 -138.1(5) . . . . ?
As5 Li13 Li15 Li16 37.8(4) . . . . ?
As8 Li13 Li15 Li16 -49.3(8) . . . . ?
Li8 Li13 Li15 Li16 15.9(7) . . . . ?
Li6 Li13 Li15 Li16 -89.0(5) . . . . ?
Li11 Li13 Li15 Li16 -154.9(6) . . . . ?
As3 Li13 Li15 Li12 -48.1(4) . . . . ?
As5 Li13 Li15 Li12 127.8(4) . . . . ?
As8 Li13 Li15 Li12 40.7(8) . . . . ?
Li8 Li13 Li15 Li12 105.9(6) . . . . ?
Li6 Li13 Li15 Li12 1.0(5) . . . . ?
Li11 Li13 Li15 Li12 -64.9(6) . . . . ?
As4 Li12 Li15 As3 170.9(4) . . . . ?
As2 Li12 Li15 As3 -95.3(4) . . . . ?
Li6 Li12 Li15 As3 -46.5(3) . . . . ?
Li7 Li12 Li15 As3 -143.1(4) . . . . ?
As3 Li12 Li15 As4 -170.9(4) . . . . ?
As2 Li12 Li15 As4 93.7(4) . . . . ?
Li6 Li12 Li15 As4 142.5(5) . . . . ?
Li7 Li12 Li15 As4 45.9(3) . . . . ?
As4 Li12 Li15 As5 -95.5(5) . . . . ?
As3 Li12 Li15 As5 93.6(4) . . . . ?
As2 Li12 Li15 As5 -1.8(7) . . . . ?
Li6 Li12 Li15 As5 47.0(5) . . . . ?
Li7 Li12 Li15 As5 -49.6(5) . . . . ?
As4 Li12 Li15 Li16 -46.7(3) . . . . ?
As3 Li12 Li15 Li16 142.3(4) . . . . ?
As2 Li12 Li15 Li16 47.0(5) . . . . ?
Li6 Li12 Li15 Li16 95.8(4) . . . . ?
Li7 Li12 Li15 Li16 -0.8(4) . . . . ?
As4 Li12 Li15 Li13 -143.5(5) . . . . ?
As3 Li12 Li15 Li13 45.6(3) . . . . ?
As2 Li12 Li15 Li13 -49.8(5) . . . . ?
Li6 Li12 Li15 Li13 -1.0(5) . . . . ?
Li7 Li12 Li15 Li13 -97.6(4) . . . . ?
As6 Li9 Li16 As4 -29(2) . . . . ?
As7 Li9 Li16 As4 60.4(13) . . . . ?
As5 Li9 Li16 As4 -91.1(13) . . . . ?
Li8 Li9 Li16 As4 -57.9(15) . . . . ?
Li5 Li9 Li16 As4 39.1(16) . . . . ?
Li10 Li9 Li16 As4 -119.1(13) . . . . ?
As6 Li9 Li16 As5 62.6(14) . . . . ?
As7 Li9 Li16 As5 151.6(5) . . . . ?
Li8 Li9 Li16 As5 33.2(5) . . . . ?
Li5 Li9 Li16 As5 130.2(6) . . . . ?
Li10 Li9 Li16 As5 -28.0(7) . . . . ?
As6 Li9 Li16 As7 -89.0(15) . . . . ?
As5 Li9 Li16 As7 -151.6(5) . . . . ?
Li8 Li9 Li16 As7 -118.3(6) . . . . ?
Li5 Li9 Li16 As7 -21.3(4) . . . . ?
Li10 Li9 Li16 As7 -179.5(9) . . . . ?
As6 Li9 Li16 Li15 42.2(18) . . . . ?
As7 Li9 Li16 Li15 131.2(6) . . . . ?
As5 Li9 Li16 Li15 -20.4(5) . . . . ?
Li8 Li9 Li16 Li15 12.8(9) . . . . ?
Li5 Li9 Li16 Li15 109.8(6) . . . . ?
Li10 Li9 Li16 Li15 -48.4(11) . . . . ?
As6 Li9 Li16 Li7 -57.9(16) . . . . ?
As7 Li9 Li16 Li7 31.0(4) . . . . ?
As5 Li9 Li16 Li7 -120.5(5) . . . . ?
Li8 Li9 Li16 Li7 -87.3(6) . . . . ?
Li5 Li9 Li16 Li7 9.7(7) . . . . ?
Li10 Li9 Li16 Li7 -148.5(7) . . . . ?
As6 Li9 Li16 Li14 -120.3(14) . . . . ?
As7 Li9 Li16 Li14 -31.3(8) . . . . ?
As5 Li9 Li16 Li14 177.1(9) . . . . ?
Li8 Li9 Li16 Li14 -149.6(8) . . . . ?
Li5 Li9 Li16 Li14 -52.6(11) . . . . ?
Li10 Li9 Li16 Li14 149.2(8) . . . . ?
As3 Li15 Li16 As4 91.0(6) . . . . ?
As5 Li15 Li16 As4 174.8(5) . . . . ?
Li13 Li15 Li16 As4 137.5(5) . . . . ?
Li12 Li15 Li16 As4 47.2(3) . . . . ?
As3 Li15 Li16 As5 -83.8(6) . . . . ?
As4 Li15 Li16 As5 -174.8(5) . . . . ?
Li13 Li15 Li16 As5 -37.4(4) . . . . ?
Li12 Li15 Li16 As5 -127.6(4) . . . . ?
As3 Li15 Li16 As7 5.5(11) . . . . ?
As4 Li15 Li16 As7 -85.4(7) . . . . ?
As5 Li15 Li16 As7 89.4(6) . . . . ?
Li13 Li15 Li16 As7 52.0(8) . . . . ?
Li12 Li15 Li16 As7 -38.3(7) . . . . ?
As3 Li15 Li16 Li9 -63.7(9) . . . . ?
As4 Li15 Li16 Li9 -154.6(7) . . . . ?
As5 Li15 Li16 Li9 20.2(5) . . . . ?
Li13 Li15 Li16 Li9 -17.2(8) . . . . ?
Li12 Li15 Li16 Li9 -107.5(6) . . . . ?
As3 Li15 Li16 Li7 44.7(7) . . . . ?
As4 Li15 Li16 Li7 -46.3(3) . . . . ?
As5 Li15 Li16 Li7 128.5(4) . . . . ?
Li13 Li15 Li16 Li7 91.1(5) . . . . ?
Li12 Li15 Li16 Li7 0.8(4) . . . . ?
As3 Li15 Li16 Li14 102.8(7) . . . . ?
As4 Li15 Li16 Li14 11.8(4) . . . . ?
As5 Li15 Li16 Li14 -173.4(6) . . . . ?
Li13 Li15 Li16 Li14 149.3(6) . . . . ?
Li12 Li15 Li16 Li14 59.0(6) . . . . ?
As2 Li7 Li16 As4 -101.9(6) . . . . ?
As7 Li7 Li16 As4 161.9(4) . . . . ?
Li3 Li7 Li16 As4 -165.0(5) . . . . ?
Li12 Li7 Li16 As4 -49.9(3) . . . . ?
Li14 Li7 Li16 As4 62.5(5) . . . . ?
As4 Li7 Li16 As5 103.8(6) . . . . ?
As2 Li7 Li16 As5 1.8(9) . . . . ?
As7 Li7 Li16 As5 -94.3(6) . . . . ?
Li3 Li7 Li16 As5 -61.2(8) . . . . ?
Li12 Li7 Li16 As5 53.9(6) . . . . ?
Li14 Li7 Li16 As5 166.2(7) . . . . ?
As4 Li7 Li16 As7 -161.9(4) . . . . ?
As2 Li7 Li16 As7 96.1(5) . . . . ?
Li3 Li7 Li16 As7 33.1(4) . . . . ?
Li12 Li7 Li16 As7 148.2(4) . . . . ?
Li14 Li7 Li16 As7 -99.5(5) . . . . ?
As4 Li7 Li16 Li9 166.5(5) . . . . ?
As2 Li7 Li16 Li9 64.6(7) . . . . ?
As7 Li7 Li16 Li9 -31.5(4) . . . . ?
Li3 Li7 Li16 Li9 1.6(7) . . . . ?
Li12 Li7 Li16 Li9 116.6(5) . . . . ?
Li14 Li7 Li16 Li9 -131.0(7) . . . . ?
As4 Li7 Li16 Li15 49.1(3) . . . . ?
As2 Li7 Li16 Li15 -52.8(6) . . . . ?
As7 Li7 Li16 Li15 -149.0(4) . . . . ?
Li3 Li7 Li16 Li15 -115.9(5) . . . . ?
Li12 Li7 Li16 Li15 -0.8(4) . . . . ?
Li14 Li7 Li16 Li15 111.5(6) . . . . ?
As4 Li7 Li16 Li14 -62.5(5) . . . . ?
As2 Li7 Li16 Li14 -164.4(8) . . . . ?
As7 Li7 Li16 Li14 99.5(5) . . . . ?
Li3 Li7 Li16 Li14 132.6(7) . . . . ?
Li12 Li7 Li16 Li14 -112.4(6) . . . . ?
C86 Li14 Li16 As4 -115.5(8) . . . . ?
C85 Li14 Li16 As4 -147.2(7) . . . . ?
C30 Li14 Li16 As4 92.3(6) . . . . ?
C29 Li14 Li16 As4 67.7(6) . . . . ?
C87 Li14 Li16 As4 -97.0(12) . . . . ?
C90 Li14 Li16 As4 -175.3(8) . . . . ?
Li7 Li14 Li16 As4 -67.6(5) . . . . ?
Si4 Li14 Li16 As4 32.1(3) . . . . ?
C86 Li14 Li16 As5 -157(3) . . . . ?
C85 Li14 Li16 As5 171(3) . . . . ?
As4 Li14 Li16 As5 -41(3) . . . . ?
C30 Li14 Li16 As5 51(3) . . . . ?
C29 Li14 Li16 As5 26(3) . . . . ?
C87 Li14 Li16 As5 -138(3) . . . . ?
C90 Li14 Li16 As5 143(3) . . . . ?
Li7 Li14 Li16 As5 -109(3) . . . . ?
Si4 Li14 Li16 As5 -9(3) . . . . ?
C86 Li14 Li16 As7 8.5(7) . . . . ?
C85 Li14 Li16 As7 -23.2(6) . . . . ?
As4 Li14 Li16 As7 124.0(5) . . . . ?
C30 Li14 Li16 As7 -143.7(6) . . . . ?
C29 Li14 Li16 As7 -168.4(7) . . . . ?
C87 Li14 Li16 As7 27.0(12) . . . . ?
C90 Li14 Li16 As7 -51.4(7) . . . . ?
Li7 Li14 Li16 As7 56.3(4) . . . . ?
Si4 Li14 Li16 As7 156.1(5) . . . . ?
C86 Li14 Li16 Li9 34.9(12) . . . . ?
C85 Li14 Li16 Li9 3.2(11) . . . . ?
As4 Li14 Li16 Li9 150.4(9) . . . . ?
C30 Li14 Li16 Li9 -117.3(9) . . . . ?
C29 Li14 Li16 Li9 -142.0(8) . . . . ?
C87 Li14 Li16 Li9 53.4(16) . . . . ?
C90 Li14 Li16 Li9 -25.0(12) . . . . ?
Li7 Li14 Li16 Li9 82.7(9) . . . . ?
Si4 Li14 Li16 Li9 -177.5(8) . . . . ?
C86 Li14 Li16 Li15 -128.3(7) . . . . ?
C85 Li14 Li16 Li15 -160.1(6) . . . . ?
As4 Li14 Li16 Li15 -12.9(5) . . . . ?
C30 Li14 Li16 Li15 79.5(7) . . . . ?
C29 Li14 Li16 Li15 54.8(8) . . . . ?
C87 Li14 Li16 Li15 -109.9(12) . . . . ?
C90 Li14 Li16 Li15 171.8(6) . . . . ?
Li7 Li14 Li16 Li15 -80.5(6) . . . . ?
Si4 Li14 Li16 Li15 19.2(6) . . . . ?
C86 Li14 Li16 Li7 -47.8(7) . . . . ?
C85 Li14 Li16 Li7 -79.5(6) . . . . ?
As4 Li14 Li16 Li7 67.6(5) . . . . ?
C30 Li14 Li16 Li7 160.0(8) . . . . ?
C29 Li14 Li16 Li7 135.3(8) . . . . ?
C87 Li14 Li16 Li7 -29.3(11) . . . . ?
C90 Li14 Li16 Li7 -107.7(8) . . . . ?
Si4 Li14 Li16 Li7 99.7(6) . . . . ?
C20 Li1 Si1 C1 -129.1(12) . . . . ?
C15 Li1 Si1 C1 -118(14) . . . . ?
C6 Li1 Si1 C1 30.0(3) . . . . ?
As1 Li1 Si1 C1 153.1(4) . . . . ?
C19 Li1 Si1 C1 -100.2(7) . . . . ?
C16 Li1 Si1 C1 -14.6(9) . . . . ?
Li3 Li1 Si1 C1 174.3(6) . . . . ?
Li2 Li1 Si1 C1 121.2(5) . . . . ?
C20 Li1 Si1 C7 -25.7(12) . . . . ?
C15 Li1 Si1 C7 -14(14) . . . . ?
C6 Li1 Si1 C7 133.3(4) . . . . ?
C1 Li1 Si1 C7 103.3(4) . . . . ?
As1 Li1 Si1 C7 -103.6(3) . . . . ?
C19 Li1 Si1 C7 3.1(8) . . . . ?
C16 Li1 Si1 C7 88.7(11) . . . . ?
Li3 Li1 Si1 C7 -82.4(5) . . . . ?
Li2 Li1 Si1 C7 -135.4(4) . . . . ?
C20 Li1 Si1 C11 163.6(8) . . . . ?
C15 Li1 Si1 C11 175(100) . . . . ?
C6 Li1 Si1 C11 -37.4(7) . . . . ?
C1 Li1 Si1 C11 -67.3(7) . . . . ?
As1 Li1 Si1 C11 85.7(6) . . . . ?
C19 Li1 Si1 C11 -167.6(5) . . . . ?
C16 Li1 Si1 C11 -81.9(12) . . . . ?
Li3 Li1 Si1 C11 106.9(6) . . . . ?
Li2 Li1 Si1 C11 53.9(7) . . . . ?
C20 Li1 Si1 As1 77.9(11) . . . . ?
C15 Li1 Si1 As1 89(13) . . . . ?
C6 Li1 Si1 As1 -123.1(4) . . . . ?
C1 Li1 Si1 As1 -153.1(4) . . . . ?
C19 Li1 Si1 As1 106.7(7) . . . . ?
C16 Li1 Si1 As1 -167.7(12) . . . . ?
Li3 Li1 Si1 As1 21.2(2) . . . . ?
Li2 Li1 Si1 As1 -31.8(3) . . . . ?
C100 Li11 Si3 C53 -23.3(12) . . . . ?
C99 Li11 Si3 C53 45(11) . . . . ?
As3 Li11 Si3 C53 -105.3(3) . . . . ?
C101 Li11 Si3 C53 3.6(7) . . . . ?
C44 Li11 Si3 C53 132.9(4) . . . . ?
C43 Li11 Si3 C53 103.4(4) . . . . ?
C104 Li11 Si3 C53 88.9(12) . . . . ?
Li13 Li11 Si3 C53 -86.0(5) . . . . ?
Li6 Li11 Si3 C53 -139.1(4) . . . . ?
C100 Li11 Si3 C43 -126.7(13) . . . . ?
C99 Li11 Si3 C43 -58(11) . . . . ?
As3 Li11 Si3 C43 151.3(5) . . . . ?
C101 Li11 Si3 C43 -99.8(7) . . . . ?
C44 Li11 Si3 C43 29.5(3) . . . . ?
C104 Li11 Si3 C43 -14.5(10) . . . . ?
Li13 Li11 Si3 C43 170.6(7) . . . . ?
Li6 Li11 Si3 C43 117.5(5) . . . . ?
C100 Li11 Si3 C49 166.8(9) . . . . ?
C99 Li11 Si3 C49 -124(11) . . . . ?
As3 Li11 Si3 C49 84.8(6) . . . . ?
C101 Li11 Si3 C49 -166.3(5) . . . . ?
C44 Li11 Si3 C49 -37.0(7) . . . . ?
C43 Li11 Si3 C49 -66.5(7) . . . . ?
C104 Li11 Si3 C49 -81.0(13) . . . . ?
Li13 Li11 Si3 C49 104.1(6) . . . . ?
Li6 Li11 Si3 C49 51.0(7) . . . . ?
C100 Li11 Si3 As3 82.0(11) . . . . ?
C99 Li11 Si3 As3 151(11) . . . . ?
C101 Li11 Si3 As3 108.9(7) . . . . ?
C44 Li11 Si3 As3 -121.8(5) . . . . ?
C43 Li11 Si3 As3 -151.3(5) . . . . ?
C104 Li11 Si3 As3 -165.8(13) . . . . ?
Li13 Li11 Si3 As3 19.3(3) . . . . ?
Li6 Li11 Si3 As3 -33.8(3) . . . . ?
C86 Li14 Si4 C35 -15.9(12) . . . . ?
C85 Li14 Si4 C35 36(5) . . . . ?
As4 Li14 Si4 C35 -105.3(4) . . . . ?
C30 Li14 Si4 C35 134.2(4) . . . . ?
C29 Li14 Si4 C35 105.4(4) . . . . ?
C87 Li14 Si4 C35 5.4(7) . . . . ?
C90 Li14 Si4 C35 81.7(12) . . . . ?
Li7 Li14 Si4 C35 -86.1(6) . . . . ?
Li16 Li14 Si4 C35 -140.1(4) . . . . ?
C86 Li14 Si4 C29 -121.3(13) . . . . ?
C85 Li14 Si4 C29 -70(5) . . . . ?
As4 Li14 Si4 C29 149.3(5) . . . . ?
C30 Li14 Si4 C29 28.9(3) . . . . ?
C87 Li14 Si4 C29 -99.9(7) . . . . ?
C90 Li14 Si4 C29 -23.6(10) . . . . ?
Li7 Li14 Si4 C29 168.5(7) . . . . ?
Li16 Li14 Si4 C29 114.5(6) . . . . ?
C86 Li14 Si4 C39 171.5(8) . . . . ?
C85 Li14 Si4 C39 -137(4) . . . . ?
As4 Li14 Si4 C39 82.2(6) . . . . ?
C30 Li14 Si4 C39 -38.3(7) . . . . ?
C29 Li14 Si4 C39 -67.1(7) . . . . ?
C87 Li14 Si4 C39 -167.1(4) . . . . ?
C90 Li14 Si4 C39 -90.8(14) . . . . ?
Li7 Li14 Si4 C39 101.4(7) . . . . ?
Li16 Li14 Si4 C39 47.4(7) . . . . ?
C86 Li14 Si4 As4 89.4(11) . . . . ?
C85 Li14 Si4 As4 141(5) . . . . ?
C30 Li14 Si4 As4 -120.4(5) . . . . ?
C29 Li14 Si4 As4 -149.3(5) . . . . ?
C87 Li14 Si4 As4 110.8(7) . . . . ?
C90 Li14 Si4 As4 -172.9(15) . . . . ?
Li7 Li14 Si4 As4 19.2(3) . . . . ?
Li16 Li14 Si4 As4 -34.7(3) . . . . ?
C58 Li10 Si6 C71 -113.3(15) . . . . ?
C57 Li10 Si6 C71 -65(3) . . . . ?
As6 Li10 Si6 C71 154.7(5) . . . . ?
C76 Li10 Si6 C71 29.5(4) . . . . ?
C62 Li10 Si6 C71 -24.4(7) . . . . ?
Li8 Li10 Si6 C71 176.3(7) . . . . ?
Li9 Li10 Si6 C71 120.6(5) . . . . ?
C58 Li10 Si6 C81 -11.0(15) . . . . ?
C57 Li10 Si6 C81 38(3) . . . . ?
As6 Li10 Si6 C81 -102.9(4) . . . . ?
C76 Li10 Si6 C81 131.8(5) . . . . ?
C71 Li10 Si6 C81 102.3(4) . . . . ?
C62 Li10 Si6 C81 77.9(9) . . . . ?
Li8 Li10 Si6 C81 -81.4(6) . . . . ?
Li9 Li10 Si6 C81 -137.1(5) . . . . ?
C58 Li10 Si6 C77 175.1(11) . . . . ?
C57 Li10 Si6 C77 -136(3) . . . . ?
As6 Li10 Si6 C77 83.1(8) . . . . ?
C76 Li10 Si6 C77 -42.1(10) . . . . ?
C71 Li10 Si6 C77 -71.6(9) . . . . ?
C62 Li10 Si6 C77 -96.1(12) . . . . ?
Li8 Li10 Si6 C77 104.7(8) . . . . ?
Li9 Li10 Si6 C77 49.0(10) . . . . ?
C58 Li10 Si6 As6 92.0(13) . . . . ?
C57 Li10 Si6 As6 141(3) . . . . ?
C76 Li10 Si6 As6 -125.3(5) . . . . ?
C71 Li10 Si6 As6 -154.7(5) . . . . ?
C62 Li10 Si6 As6 -179.2(10) . . . . ?
Li8 Li10 Si6 As6 21.6(3) . . . . ?
Li9 Li10 Si6 As6 -34.1(4) . . . . ?
C1 Si1 As1 Li2 42.6(4) . . . . ?
C7 Si1 As1 Li2 162.7(4) . . . . ?
C11 Si1 As1 Li2 -70.4(5) . . . . ?
Li1 Si1 As1 Li2 66.1(5) . . . . ?
C1 Si1 As1 Li3 -67.1(5) . . . . ?
C7 Si1 As1 Li3 53.0(6) . . . . ?
C11 Si1 As1 Li3 179.8(6) . . . . ?
Li1 Si1 As1 Li3 -43.6(6) . . . . ?
C1 Si1 As1 Li1 -23.5(4) . . . . ?
C7 Si1 As1 Li1 96.6(4) . . . . ?
C11 Si1 As1 Li1 -136.5(5) . . . . ?
C1 Si1 As1 Li5 -157.6(3) . . . . ?
C7 Si1 As1 Li5 -37.5(4) . . . . ?
C11 Si1 As1 Li5 89.4(4) . . . . ?
Li1 Si1 As1 Li5 -134.1(4) . . . . ?
C1 Si1 As1 Li4 125.2(4) . . . . ?
C7 Si1 As1 Li4 -114.7(4) . . . . ?
C11 Si1 As1 Li4 12.2(5) . . . . ?
Li1 Si1 As1 Li4 148.7(4) . . . . ?
As8 Li2 As1 Si1 113.2(4) . . . . ?
As2 Li2 As1 Si1 -126.6(3) . . . . ?
Li6 Li2 As1 Si1 179.5(10) . . . . ?
Li3 Li2 As1 Si1 -140.5(3) . . . . ?
Li4 Li2 As1 Si1 105.9(4) . . . . ?
Li1 Li2 As1 Si1 -64.1(4) . . . . ?
As8 Li2 As1 Li3 -106.3(5) . . . . ?
As2 Li2 As1 Li3 13.9(4) . . . . ?
Li6 Li2 As1 Li3 -40.1(11) . . . . ?
Li4 Li2 As1 Li3 -113.7(4) . . . . ?
Li1 Li2 As1 Li3 76.3(4) . . . . ?
As8 Li2 As1 Li1 177.4(5) . . . . ?
As2 Li2 As1 Li1 -62.5(5) . . . . ?
Li6 Li2 As1 Li1 -116.4(12) . . . . ?
Li3 Li2 As1 Li1 -76.3(4) . . . . ?
Li4 Li2 As1 Li1 170.0(4) . . . . ?
As8 Li2 As1 Li5 -49.1(5) . . . . ?
As2 Li2 As1 Li5 71.1(5) . . . . ?
Li6 Li2 As1 Li5 17.2(12) . . . . ?
Li3 Li2 As1 Li5 57.2(4) . . . . ?
Li4 Li2 As1 Li5 -56.4(4) . . . . ?
Li1 Li2 As1 Li5 133.6(4) . . . . ?
As8 Li2 As1 Li4 7.4(4) . . . . ?
As2 Li2 As1 Li4 127.5(6) . . . . ?
Li6 Li2 As1 Li4 73.6(12) . . . . ?
Li3 Li2 As1 Li4 113.7(4) . . . . ?
Li1 Li2 As1 Li4 -170.0(4) . . . . ?
As7 Li3 As1 Si1 -117.1(4) . . . . ?
As2 Li3 As1 Si1 116.8(3) . . . . ?
Li7 Li3 As1 Si1 165.2(14) . . . . ?
Li5 Li3 As1 Si1 -111.9(5) . . . . ?
Li2 Li3 As1 Si1 130.5(5) . . . . ?
Li1 Li3 As1 Si1 44.2(6) . . . . ?
As7 Li3 As1 Li2 112.3(5) . . . . ?
As2 Li3 As1 Li2 -13.7(4) . . . . ?
Li7 Li3 As1 Li2 34.7(17) . . . . ?
Li5 Li3 As1 Li2 117.6(4) . . . . ?
Li1 Li3 As1 Li2 -86.3(5) . . . . ?
As7 Li3 As1 Li1 -161.3(6) . . . . ?
As2 Li3 As1 Li1 72.6(5) . . . . ?
Li7 Li3 As1 Li1 121.0(18) . . . . ?
Li5 Li3 As1 Li1 -156.1(5) . . . . ?
Li2 Li3 As1 Li1 86.3(5) . . . . ?
As7 Li3 As1 Li5 -5.3(4) . . . . ?
As2 Li3 As1 Li5 -131.3(5) . . . . ?
Li7 Li3 As1 Li5 -82.9(17) . . . . ?
Li2 Li3 As1 Li5 -117.6(4) . . . . ?
Li1 Li3 As1 Li5 156.1(5) . . . . ?
As7 Li3 As1 Li4 51.4(5) . . . . ?
As2 Li3 As1 Li4 -74.6(5) . . . . ?
Li7 Li3 As1 Li4 -26.2(18) . . . . ?
Li5 Li3 As1 Li4 56.7(4) . . . . ?
Li2 Li3 As1 Li4 -60.9(5) . . . . ?
Li1 Li3 As1 Li4 -147.2(5) . . . . ?
C20 Li1 As1 Si1 -140.0(7) . . . . ?
C15 Li1 As1 Si1 -175.8(8) . . . . ?
C6 Li1 As1 Si1 47.1(4) . . . . ?
C1 Li1 As1 Si1 16.7(3) . . . . ?
C19 Li1 As1 Si1 -103.5(6) . . . . ?
C16 Li1 As1 Si1 160.4(18) . . . . ?
Li3 Li1 As1 Si1 -152.9(3) . . . . ?
Li2 Li1 As1 Si1 135.3(3) . . . . ?
C20 Li1 As1 Li2 84.7(7) . . . . ?
C15 Li1 As1 Li2 48.9(8) . . . . ?
C6 Li1 As1 Li2 -88.2(5) . . . . ?
C1 Li1 As1 Li2 -118.6(4) . . . . ?
C19 Li1 As1 Li2 121.1(7) . . . . ?
C16 Li1 As1 Li2 25.1(18) . . . . ?
Si1 Li1 As1 Li2 -135.3(3) . . . . ?
Li3 Li1 As1 Li2 71.8(4) . . . . ?
C20 Li1 As1 Li3 12.9(6) . . . . ?
C15 Li1 As1 Li3 -22.9(7) . . . . ?
C6 Li1 As1 Li3 -160.0(6) . . . . ?
C1 Li1 As1 Li3 169.6(5) . . . . ?
C19 Li1 As1 Li3 49.3(6) . . . . ?
C16 Li1 As1 Li3 -46.7(17) . . . . ?
Si1 Li1 As1 Li3 152.9(3) . . . . ?
Li2 Li1 As1 Li3 -71.8(4) . . . . ?
C20 Li1 As1 Li5 -18.3(10) . . . . ?
C15 Li1 As1 Li5 -54.1(11) . . . . ?
C6 Li1 As1 Li5 168.8(4) . . . . ?
C1 Li1 As1 Li5 138.4(5) . . . . ?
C19 Li1 As1 Li5 18.2(10) . . . . ?
C16 Li1 As1 Li5 -77.9(19) . . . . ?
Si1 Li1 As1 Li5 121.7(5) . . . . ?
Li3 Li1 As1 Li5 -31.2(6) . . . . ?
Li2 Li1 As1 Li5 -103.0(6) . . . . ?
C20 Li1 As1 Li4 102.5(8) . . . . ?
C15 Li1 As1 Li4 66.7(11) . . . . ?
C6 Li1 As1 Li4 -70.4(9) . . . . ?
C1 Li1 As1 Li4 -100.8(7) . . . . ?
C19 Li1 As1 Li4 139.0(6) . . . . ?
C16 Li1 As1 Li4 43(2) . . . . ?
Si1 Li1 As1 Li4 -117.5(6) . . . . ?
Li3 Li1 As1 Li4 89.7(7) . . . . ?
Li2 Li1 As1 Li4 17.9(7) . . . . ?
As6 Li5 As1 Si1 -98.5(4) . . . . ?
As7 Li5 As1 Si1 140.5(3) . . . . ?
Li3 Li5 As1 Si1 135.9(3) . . . . ?
Li4 Li5 As1 Si1 -106.6(3) . . . . ?
Li9 Li5 As1 Si1 -159.8(5) . . . . ?
As6 Li5 As1 Li2 65.7(5) . . . . ?
As7 Li5 As1 Li2 -55.3(4) . . . . ?
Li3 Li5 As1 Li2 -59.8(4) . . . . ?
Li4 Li5 As1 Li2 57.6(4) . . . . ?
Li9 Li5 As1 Li2 4.4(7) . . . . ?
As6 Li5 As1 Li3 125.6(5) . . . . ?
As7 Li5 As1 Li3 4.5(3) . . . . ?
Li4 Li5 As1 Li3 117.4(4) . . . . ?
Li9 Li5 As1 Li3 64.3(6) . . . . ?
As6 Li5 As1 Li1 158.6(5) . . . . ?
As7 Li5 As1 Li1 37.5(7) . . . . ?
Li3 Li5 As1 Li1 33.0(7) . . . . ?
Li4 Li5 As1 Li1 150.4(6) . . . . ?
Li9 Li5 As1 Li1 97.2(7) . . . . ?
As6 Li5 As1 Li4 8.1(4) . . . . ?
As7 Li5 As1 Li4 -112.9(5) . . . . ?
Li3 Li5 As1 Li4 -117.4(4) . . . . ?
Li9 Li5 As1 Li4 -53.2(6) . . . . ?
As6 Li4 As1 Si1 107.0(3) . . . . ?
As8 Li4 As1 Si1 -132.6(3) . . . . ?
Li8 Li4 As1 Si1 169.7(6) . . . . ?
Li5 Li4 As1 Si1 115.4(3) . . . . ?
Li2 Li4 As1 Si1 -125.8(3) . . . . ?
As6 Li4 As1 Li2 -127.2(5) . . . . ?
As8 Li4 As1 Li2 -6.8(4) . . . . ?
Li8 Li4 As1 Li2 -64.6(8) . . . . ?
Li5 Li4 As1 Li2 -118.8(4) . . . . ?
As6 Li4 As1 Li3 -65.0(5) . . . . ?
As8 Li4 As1 Li3 55.4(5) . . . . ?
Li8 Li4 As1 Li3 -2.3(8) . . . . ?
Li5 Li4 As1 Li3 -56.5(5) . . . . ?
Li2 Li4 As1 Li3 62.3(4) . . . . ?
As6 Li4 As1 Li1 -146.3(6) . . . . ?
As8 Li4 As1 Li1 -25.9(9) . . . . ?
Li8 Li4 As1 Li1 -83.6(10) . . . . ?
Li5 Li4 As1 Li1 -137.8(7) . . . . ?
Li2 Li4 As1 Li1 -19.0(8) . . . . ?
As6 Li4 As1 Li5 -8.5(4) . . . . ?
As8 Li4 As1 Li5 111.9(5) . . . . ?
Li8 Li4 As1 Li5 54.2(7) . . . . ?
Li2 Li4 As1 Li5 118.8(4) . . . . ?
C15 Si2 As2 Li7 79.0(4) . . . . ?
C21 Si2 As2 Li7 -34.3(4) . . . . ?
C25 Si2 As2 Li7 -162.3(4) . . . . ?
C15 Si2 As2 Li6 -132.0(4) . . . . ?
C21 Si2 As2 Li6 114.8(4) . . . . ?
C25 Si2 As2 Li6 -13.3(4) . . . . ?
C15 Si2 As2 Li2 -60.4(3) . . . . ?
C21 Si2 As2 Li2 -173.6(4) . . . . ?
C25 Si2 As2 Li2 58.3(4) . . . . ?
C15 Si2 As2 Li3 10.9(3) . . . . ?
C21 Si2 As2 Li3 -102.4(3) . . . . ?
C25 Si2 As2 Li3 129.6(3) . . . . ?
C15 Si2 As2 Li12 153.5(3) . . . . ?
C21 Si2 As2 Li12 40.2(4) . . . . ?
C25 Si2 As2 Li12 -87.8(3) . . . . ?
As4 Li7 As2 Si2 107.6(4) . . . . ?
As7 Li7 As2 Si2 -125.9(3) . . . . ?
Li3 Li7 As2 Si2 -97.9(3) . . . . ?
Li16 Li7 As2 Si2 171.4(4) . . . . ?
Li12 Li7 As2 Si2 103.0(3) . . . . ?
Li14 Li7 As2 Si2 68(2) . . . . ?
As4 Li7 As2 Li6 -43.3(6) . . . . ?
As7 Li7 As2 Li6 83.1(5) . . . . ?
Li3 Li7 As2 Li6 111.1(4) . . . . ?
Li16 Li7 As2 Li6 20.5(7) . . . . ?
Li12 Li7 As2 Li6 -48.0(5) . . . . ?
Li14 Li7 As2 Li6 -83(2) . . . . ?
As4 Li7 As2 Li2 -118.3(5) . . . . ?
As7 Li7 As2 Li2 8.2(6) . . . . ?
Li3 Li7 As2 Li2 36.2(5) . . . . ?
Li16 Li7 As2 Li2 -54.5(7) . . . . ?
Li12 Li7 As2 Li2 -123.0(4) . . . . ?
Li14 Li7 As2 Li2 -158(2) . . . . ?
As4 Li7 As2 Li3 -154.5(6) . . . . ?
As7 Li7 As2 Li3 -28.0(4) . . . . ?
Li16 Li7 As2 Li3 -90.7(6) . . . . ?
Li12 Li7 As2 Li3 -159.1(4) . . . . ?
Li14 Li7 As2 Li3 166(2) . . . . ?
As4 Li7 As2 Li12 4.7(4) . . . . ?
As7 Li7 As2 Li12 131.1(5) . . . . ?
Li3 Li7 As2 Li12 159.1(4) . . . . ?
Li16 Li7 As2 Li12 68.5(6) . . . . ?
Li14 Li7 As2 Li12 -35(2) . . . . ?
As3 Li6 As2 Si2 -106.6(5) . . . . ?
As8 Li6 As2 Si2 127.7(3) . . . . ?
Li2 Li6 As2 Si2 97.5(4) . . . . ?
Li13 Li6 As2 Si2 -169.6(4) . . . . ?
Li12 Li6 As2 Si2 -100.1(4) . . . . ?
Li11 Li6 As2 Si2 -86(2) . . . . ?
As3 Li6 As2 Li7 42.2(7) . . . . ?
As8 Li6 As2 Li7 -83.5(5) . . . . ?
Li2 Li6 As2 Li7 -113.7(5) . . . . ?
Li13 Li6 As2 Li7 -20.8(7) . . . . ?
Li12 Li6 As2 Li7 48.6(5) . . . . ?
Li11 Li6 As2 Li7 62(3) . . . . ?
As3 Li6 As2 Li2 155.9(7) . . . . ?
As8 Li6 As2 Li2 30.2(4) . . . . ?
Li13 Li6 As2 Li2 92.9(7) . . . . ?
Li12 Li6 As2 Li2 162.4(5) . . . . ?
Li11 Li6 As2 Li2 176(3) . . . . ?
As3 Li6 As2 Li3 114.7(5) . . . . ?
As8 Li6 As2 Li3 -11.0(6) . . . . ?
Li2 Li6 As2 Li3 -41.2(5) . . . . ?
Li13 Li6 As2 Li3 51.7(7) . . . . ?
Li12 Li6 As2 Li3 121.1(4) . . . . ?
Li11 Li6 As2 Li3 135(2) . . . . ?
As3 Li6 As2 Li12 -6.4(5) . . . . ?
As8 Li6 As2 Li12 -132.2(6) . . . . ?
Li2 Li6 As2 Li12 -162.4(5) . . . . ?
Li13 Li6 As2 Li12 -69.4(6) . . . . ?
Li11 Li6 As2 Li12 14(2) . . . . ?
As1 Li2 As2 Si2 88.0(5) . . . . ?
As8 Li2 As2 Si2 -146.5(3) . . . . ?
Li6 Li2 As2 Si2 -117.1(4) . . . . ?
Li3 Li2 As2 Si2 101.6(3) . . . . ?
Li4 Li2 As2 Si2 152.8(5) . . . . ?
Li1 Li2 As2 Si2 44.8(4) . . . . ?
As1 Li2 As2 Li7 -48.5(6) . . . . ?
As8 Li2 As2 Li7 77.0(5) . . . . ?
Li6 Li2 As2 Li7 106.5(5) . . . . ?
Li3 Li2 As2 Li7 -34.9(5) . . . . ?
Li4 Li2 As2 Li7 16.3(7) . . . . ?
Li1 Li2 As2 Li7 -91.7(5) . . . . ?
As1 Li2 As2 Li6 -154.9(7) . . . . ?
As8 Li2 As2 Li6 -29.4(4) . . . . ?
Li3 Li2 As2 Li6 -141.3(5) . . . . ?
Li4 Li2 As2 Li6 -90.1(7) . . . . ?
Li1 Li2 As2 Li6 161.9(6) . . . . ?
As1 Li2 As2 Li3 -13.6(4) . . . . ?
As8 Li2 As2 Li3 111.9(6) . . . . ?
Li6 Li2 As2 Li3 141.3(5) . . . . ?
Li4 Li2 As2 Li3 51.2(6) . . . . ?
Li1 Li2 As2 Li3 -56.8(4) . . . . ?
As1 Li2 As2 Li12 -134.0(5) . . . . ?
As8 Li2 As2 Li12 -8.5(7) . . . . ?
Li6 Li2 As2 Li12 20.9(6) . . . . ?
Li3 Li2 As2 Li12 -120.4(5) . . . . ?
Li4 Li2 As2 Li12 -69.2(8) . . . . ?
Li1 Li2 As2 Li12 -177.2(5) . . . . ?
As7 Li3 As2 Si2 138.2(3) . . . . ?
As1 Li3 As2 Si2 -90.2(4) . . . . ?
Li7 Li3 As2 Si2 109.6(3) . . . . ?
Li5 Li3 As2 Si2 -154.0(6) . . . . ?
Li2 Li3 As2 Si2 -103.7(3) . . . . ?
Li1 Li3 As2 Si2 -40.0(3) . . . . ?
As7 Li3 As2 Li7 28.6(4) . . . . ?
As1 Li3 As2 Li7 160.2(6) . . . . ?
Li5 Li3 As2 Li7 96.4(8) . . . . ?
Li2 Li3 As2 Li7 146.7(5) . . . . ?
Li1 Li3 As2 Li7 -149.6(5) . . . . ?
As7 Li3 As2 Li6 -77.7(5) . . . . ?
As1 Li3 As2 Li6 53.8(6) . . . . ?
Li7 Li3 As2 Li6 -106.3(5) . . . . ?
Li5 Li3 As2 Li6 -10.0(8) . . . . ?
Li2 Li3 As2 Li6 40.3(5) . . . . ?
Li1 Li3 As2 Li6 104.0(4) . . . . ?
As7 Li3 As2 Li2 -118.1(5) . . . . ?
As1 Li3 As2 Li2 13.5(4) . . . . ?
Li7 Li3 As2 Li2 -146.7(5) . . . . ?
Li5 Li3 As2 Li2 -50.3(7) . . . . ?
Li1 Li3 As2 Li2 63.7(4) . . . . ?
As7 Li3 As2 Li12 4.0(5) . . . . ?
As1 Li3 As2 Li12 135.6(4) . . . . ?
Li7 Li3 As2 Li12 -24.6(5) . . . . ?
Li5 Li3 As2 Li12 71.8(7) . . . . ?
Li2 Li3 As2 Li12 122.1(4) . . . . ?
Li1 Li3 As2 Li12 -174.2(3) . . . . ?
As4 Li12 As2 Si2 -113.9(3) . . . . ?
As3 Li12 As2 Si2 122.8(4) . . . . ?
Li15 Li12 As2 Si2 -175.9(3) . . . . ?
Li6 Li12 As2 Si2 117.0(4) . . . . ?
Li7 Li12 As2 Si2 -109.6(3) . . . . ?
As4 Li12 As2 Li7 -4.3(4) . . . . ?
As3 Li12 As2 Li7 -127.5(6) . . . . ?
Li15 Li12 As2 Li7 -66.3(5) . . . . ?
Li6 Li12 As2 Li7 -133.4(5) . . . . ?
As4 Li12 As2 Li6 129.1(5) . . . . ?
As3 Li12 As2 Li6 5.8(4) . . . . ?
Li15 Li12 As2 Li6 67.1(5) . . . . ?
Li7 Li12 As2 Li6 133.4(5) . . . . ?
As4 Li12 As2 Li2 108.5(5) . . . . ?
As3 Li12 As2 Li2 -14.7(8) . . . . ?
Li15 Li12 As2 Li2 46.5(7) . . . . ?
Li6 Li12 As2 Li2 -20.6(6) . . . . ?
Li7 Li12 As2 Li2 112.8(5) . . . . ?
As4 Li12 As2 Li3 19.3(5) . . . . ?
As3 Li12 As2 Li3 -103.9(5) . . . . ?
Li15 Li12 As2 Li3 -42.7(5) . . . . ?
Li6 Li12 As2 Li3 -109.8(4) . . . . ?
Li7 Li12 As2 Li3 23.6(5) . . . . ?
C53 Si3 As3 Li13 53.8(5) . . . . ?
C43 Si3 As3 Li13 -66.7(5) . . . . ?
C49 Si3 As3 Li13 -178.2(5) . . . . ?
Li11 Si3 As3 Li13 -41.2(6) . . . . ?
C53 Si3 As3 Li6 161.4(3) . . . . ?
C43 Si3 As3 Li6 40.9(4) . . . . ?
C49 Si3 As3 Li6 -70.6(4) . . . . ?
Li11 Si3 As3 Li6 66.3(5) . . . . ?
C53 Si3 As3 Li11 95.0(4) . . . . ?
C43 Si3 As3 Li11 -25.4(5) . . . . ?
C49 Si3 As3 Li11 -137.0(5) . . . . ?
C53 Si3 As3 Li15 -44.6(4) . . . . ?
C43 Si3 As3 Li15 -165.1(4) . . . . ?
C49 Si3 As3 Li15 83.4(4) . . . . ?
Li11 Si3 As3 Li15 -139.7(5) . . . . ?
C53 Si3 As3 Li12 -120.3(4) . . . . ?
C43 Si3 As3 Li12 119.2(4) . . . . ?
C49 Si3 As3 Li12 7.7(4) . . . . ?
Li11 Si3 As3 Li12 144.6(5) . . . . ?
As5 Li13 As3 Si3 -121.9(3) . . . . ?
As8 Li13 As3 Si3 113.2(4) . . . . ?
Li8 Li13 As3 Si3 162.7(11) . . . . ?
Li6 Li13 As3 Si3 127.4(4) . . . . ?
Li15 Li13 As3 Si3 -118.0(4) . . . . ?
Li11 Li13 As3 Si3 42.4(6) . . . . ?
As5 Li13 As3 Li6 110.7(5) . . . . ?
As8 Li13 As3 Li6 -14.1(3) . . . . ?
Li8 Li13 As3 Li6 35.4(13) . . . . ?
Li15 Li13 As3 Li6 114.7(4) . . . . ?
Li11 Li13 As3 Li6 -85.0(5) . . . . ?
As5 Li13 As3 Li11 -164.3(7) . . . . ?
As8 Li13 As3 Li11 70.8(5) . . . . ?
Li8 Li13 As3 Li11 120.3(15) . . . . ?
Li6 Li13 As3 Li11 85.0(5) . . . . ?
Li15 Li13 As3 Li11 -160.4(5) . . . . ?
As5 Li13 As3 Li15 -4.0(4) . . . . ?
As8 Li13 As3 Li15 -128.8(5) . . . . ?
Li8 Li13 As3 Li15 -79.3(13) . . . . ?
Li6 Li13 As3 Li15 -114.7(4) . . . . ?
Li11 Li13 As3 Li15 160.4(5) . . . . ?
As5 Li13 As3 Li12 52.5(6) . . . . ?
As8 Li13 As3 Li12 -72.3(5) . . . . ?
Li8 Li13 As3 Li12 -22.9(14) . . . . ?
Li6 Li13 As3 Li12 -58.2(4) . . . . ?
Li15 Li13 As3 Li12 56.4(4) . . . . ?
Li11 Li13 As3 Li12 -143.2(5) . . . . ?
As2 Li6 As3 Si3 107.7(5) . . . . ?
As8 Li6 As3 Si3 -127.5(4) . . . . ?
Li2 Li6 As3 Si3 178.6(11) . . . . ?
Li13 Li6 As3 Si3 -142.0(3) . . . . ?
Li12 Li6 As3 Si3 101.3(4) . . . . ?
Li11 Li6 As3 Si3 -65.9(4) . . . . ?
As2 Li6 As3 Li13 -110.3(6) . . . . ?
As8 Li6 As3 Li13 14.4(4) . . . . ?
Li2 Li6 As3 Li13 -39.4(12) . . . . ?
Li12 Li6 As3 Li13 -116.7(4) . . . . ?
Li11 Li6 As3 Li13 76.0(4) . . . . ?
As2 Li6 As3 Li11 173.7(7) . . . . ?
As8 Li6 As3 Li11 -61.6(5) . . . . ?
Li2 Li6 As3 Li11 -115.5(13) . . . . ?
Li13 Li6 As3 Li11 -76.0(4) . . . . ?
Li12 Li6 As3 Li11 167.2(5) . . . . ?
As2 Li6 As3 Li15 -50.4(6) . . . . ?
As8 Li6 As3 Li15 74.4(4) . . . . ?
Li2 Li6 As3 Li15 20.5(13) . . . . ?
Li13 Li6 As3 Li15 59.9(4) . . . . ?
Li12 Li6 As3 Li15 -56.8(4) . . . . ?
Li11 Li6 As3 Li15 136.0(4) . . . . ?
As2 Li6 As3 Li12 6.4(5) . . . . ?
As8 Li6 As3 Li12 131.2(6) . . . . ?
Li2 Li6 As3 Li12 77.3(12) . . . . ?
Li13 Li6 As3 Li12 116.7(4) . . . . ?
Li11 Li6 As3 Li12 -167.2(5) . . . . ?
C100 Li11 As3 Si3 -139.7(8) . . . . ?
C99 Li11 As3 Si3 -177.5(11) . . . . ?
C101 Li11 As3 Si3 -102.0(7) . . . . ?
C44 Li11 As3 Si3 48.0(4) . . . . ?
C43 Li11 As3 Si3 17.7(3) . . . . ?
C104 Li11 As3 Si3 150(3) . . . . ?
Li13 Li11 As3 Si3 -155.5(4) . . . . ?
Li6 Li11 As3 Si3 133.6(3) . . . . ?
C100 Li11 As3 Li13 15.8(7) . . . . ?
C99 Li11 As3 Li13 -22.0(9) . . . . ?
C101 Li11 As3 Li13 53.5(7) . . . . ?
C44 Li11 As3 Li13 -156.5(6) . . . . ?
C43 Li11 As3 Li13 173.2(6) . . . . ?
C104 Li11 As3 Li13 -54(3) . . . . ?
Si3 Li11 As3 Li13 155.5(4) . . . . ?
Li6 Li11 As3 Li13 -70.9(4) . . . . ?
C100 Li11 As3 Li6 86.7(8) . . . . ?
C99 Li11 As3 Li6 49.0(10) . . . . ?
C101 Li11 As3 Li6 124.4(8) . . . . ?
C44 Li11 As3 Li6 -85.6(5) . . . . ?
C43 Li11 As3 Li6 -115.9(5) . . . . ?
C104 Li11 As3 Li6 17(3) . . . . ?
Li13 Li11 As3 Li6 70.9(4) . . . . ?
Si3 Li11 As3 Li6 -133.6(3) . . . . ?
C100 Li11 As3 Li15 -11.3(12) . . . . ?
C99 Li11 As3 Li15 -49.1(13) . . . . ?
C101 Li11 As3 Li15 26.4(11) . . . . ?
C44 Li11 As3 Li15 176.4(4) . . . . ?
C43 Li11 As3 Li15 146.1(5) . . . . ?
C104 Li11 As3 Li15 -81(3) . . . . ?
Li13 Li11 As3 Li15 -27.1(7) . . . . ?
Si3 Li11 As3 Li15 128.4(5) . . . . ?
Li6 Li11 As3 Li15 -98.0(6) . . . . ?
C100 Li11 As3 Li12 107.2(9) . . . . ?
C99 Li11 As3 Li12 69.5(13) . . . . ?
C101 Li11 As3 Li12 144.9(7) . . . . ?
C44 Li11 As3 Li12 -65.0(9) . . . . ?
C43 Li11 As3 Li12 -95.4(8) . . . . ?
C104 Li11 As3 Li12 37(3) . . . . ?
Li13 Li11 As3 Li12 91.4(7) . . . . ?
Si3 Li11 As3 Li12 -113.0(7) . . . . ?
Li6 Li11 As3 Li12 20.5(8) . . . . ?
As4 Li15 As3 Si3 -93.8(4) . . . . ?
As5 Li15 As3 Si3 143.5(2) . . . . ?
Li16 Li15 As3 Si3 -157.1(5) . . . . ?
Li13 Li15 As3 Si3 140.0(3) . . . . ?
Li12 Li15 As3 Si3 -102.0(3) . . . . ?
As4 Li15 As3 Li13 126.2(5) . . . . ?
As5 Li15 As3 Li13 3.5(4) . . . . ?
Li16 Li15 As3 Li13 62.9(6) . . . . ?
Li12 Li15 As3 Li13 118.0(4) . . . . ?
As4 Li15 As3 Li6 65.7(5) . . . . ?
As5 Li15 As3 Li6 -57.0(4) . . . . ?
Li16 Li15 As3 Li6 2.4(7) . . . . ?
Li13 Li15 As3 Li6 -60.5(4) . . . . ?
Li12 Li15 As3 Li6 57.5(4) . . . . ?
As4 Li15 As3 Li11 154.2(6) . . . . ?
As5 Li15 As3 Li11 31.6(8) . . . . ?
Li16 Li15 As3 Li11 91.0(8) . . . . ?
Li13 Li15 As3 Li11 28.1(7) . . . . ?
Li12 Li15 As3 Li11 146.1(6) . . . . ?
As4 Li15 As3 Li12 8.1(4) . . . . ?
As5 Li15 As3 Li12 -114.5(5) . . . . ?
Li16 Li15 As3 Li12 -55.1(6) . . . . ?
Li13 Li15 As3 Li12 -118.0(4) . . . . ?
As4 Li12 As3 Si3 110.3(4) . . . . ?
As2 Li12 As3 Si3 -130.2(3) . . . . ?
Li15 Li12 As3 Si3 118.7(3) . . . . ?
Li6 Li12 As3 Si3 -124.3(4) . . . . ?
Li7 Li12 As3 Si3 171.4(6) . . . . ?
As4 Li12 As3 Li13 -66.0(5) . . . . ?
As2 Li12 As3 Li13 53.5(6) . . . . ?
Li15 Li12 As3 Li13 -57.7(4) . . . . ?
Li6 Li12 As3 Li13 59.3(5) . . . . ?
Li7 Li12 As3 Li13 -4.9(8) . . . . ?
As4 Li12 As3 Li6 -125.3(6) . . . . ?
As2 Li12 As3 Li6 -5.8(4) . . . . ?
Li15 Li12 As3 Li6 -117.0(5) . . . . ?
Li7 Li12 As3 Li6 -64.2(7) . . . . ?
As4 Li12 As3 Li11 -147.3(7) . . . . ?
As2 Li12 As3 Li11 -27.8(10) . . . . ?
Li15 Li12 As3 Li11 -139.0(7) . . . . ?
Li6 Li12 As3 Li11 -22.0(9) . . . . ?
Li7 Li12 As3 Li11 -86.2(10) . . . . ?
As4 Li12 As3 Li15 -8.3(4) . . . . ?
As2 Li12 As3 Li15 111.2(5) . . . . ?
Li6 Li12 As3 Li15 117.0(5) . . . . ?
Li7 Li12 As3 Li15 52.8(7) . . . . ?
C35 Si4 As4 Li7 53.8(6) . . . . ?
C29 Si4 As4 Li7 -67.3(6) . . . . ?
C39 Si4 As4 Li7 -178.7(7) . . . . ?
Li14 Si4 As4 Li7 -39.8(7) . . . . ?
C35 Si4 As4 Li16 157.1(4) . . . . ?
C29 Si4 As4 Li16 36.0(4) . . . . ?
C39 Si4 As4 Li16 -75.4(5) . . . . ?
Li14 Si4 As4 Li16 63.5(5) . . . . ?
C35 Si4 As4 Li14 93.7(5) . . . . ?
C29 Si4 As4 Li14 -27.5(5) . . . . ?
C39 Si4 As4 Li14 -138.9(6) . . . . ?
C35 Si4 As4 Li12 -49.8(4) . . . . ?
C29 Si4 As4 Li12 -170.9(4) . . . . ?
C39 Si4 As4 Li12 77.7(5) . . . . ?
Li14 Si4 As4 Li12 -143.4(5) . . . . ?
C35 Si4 As4 Li15 -126.5(4) . . . . ?
C29 Si4 As4 Li15 112.4(4) . . . . ?
C39 Si4 As4 Li15 1.0(5) . . . . ?
Li14 Si4 As4 Li15 139.9(6) . . . . ?
As2 Li7 As4 Si4 -127.3(3) . . . . ?
As7 Li7 As4 Si4 107.4(5) . . . . ?
Li3 Li7 As4 Si4 162.9(13) . . . . ?
Li16 Li7 As4 Si4 123.7(5) . . . . ?
Li12 Li7 As4 Si4 -122.6(5) . . . . ?
Li14 Li7 As4 Si4 41.2(8) . . . . ?
As2 Li7 As4 Li16 109.0(5) . . . . ?
As7 Li7 As4 Li16 -16.3(3) . . . . ?
Li3 Li7 As4 Li16 39.2(16) . . . . ?
Li12 Li7 As4 Li16 113.7(4) . . . . ?
Li14 Li7 As4 Li16 -82.5(6) . . . . ?
As2 Li7 As4 Li14 -168.5(8) . . . . ?
As7 Li7 As4 Li14 66.2(6) . . . . ?
Li3 Li7 As4 Li14 121.7(18) . . . . ?
Li16 Li7 As4 Li14 82.5(6) . . . . ?
Li12 Li7 As4 Li14 -163.8(6) . . . . ?
As2 Li7 As4 Li12 -4.7(4) . . . . ?
As7 Li7 As4 Li12 -130.0(4) . . . . ?
Li3 Li7 As4 Li12 -74.5(16) . . . . ?
Li16 Li7 As4 Li12 -113.7(4) . . . . ?
Li14 Li7 As4 Li12 163.8(6) . . . . ?
As2 Li7 As4 Li15 53.0(6) . . . . ?
As7 Li7 As4 Li15 -72.3(5) . . . . ?
Li3 Li7 As4 Li15 -16.8(18) . . . . ?
Li16 Li7 As4 Li15 -56.0(4) . . . . ?
Li12 Li7 As4 Li15 57.7(4) . . . . ?
Li14 Li7 As4 Li15 -138.5(6) . . . . ?
As5 Li16 As4 Si4 106.6(5) . . . . ?
As7 Li16 As4 Si4 -124.4(3) . . . . ?
Li9 Li16 As4 Si4 -175.5(12) . . . . ?
Li15 Li16 As4 Si4 101.5(4) . . . . ?
Li7 Li16 As4 Si4 -140.3(3) . . . . ?
Li14 Li16 As4 Si4 -64.3(4) . . . . ?
As5 Li16 As4 Li7 -113.1(6) . . . . ?
As7 Li16 As4 Li7 15.9(4) . . . . ?
Li9 Li16 As4 Li7 -35.2(13) . . . . ?
Li15 Li16 As4 Li7 -118.2(4) . . . . ?
Li14 Li16 As4 Li7 76.0(5) . . . . ?
As5 Li16 As4 Li14 170.9(7) . . . . ?
As7 Li16 As4 Li14 -60.1(5) . . . . ?
Li9 Li16 As4 Li14 -111.2(14) . . . . ?
Li15 Li16 As4 Li14 165.8(5) . . . . ?
Li7 Li16 As4 Li14 -76.0(5) . . . . ?
As5 Li16 As4 Li12 -51.2(6) . . . . ?
As7 Li16 As4 Li12 77.8(4) . . . . ?
Li9 Li16 As4 Li12 26.7(14) . . . . ?
Li15 Li16 As4 Li12 -56.3(4) . . . . ?
Li7 Li16 As4 Li12 61.9(4) . . . . ?
Li14 Li16 As4 Li12 137.9(5) . . . . ?
As5 Li16 As4 Li15 5.1(5) . . . . ?
As7 Li16 As4 Li15 134.1(5) . . . . ?
Li9 Li16 As4 Li15 83.0(13) . . . . ?
Li7 Li16 As4 Li15 118.2(4) . . . . ?
Li14 Li16 As4 Li15 -165.8(5) . . . . ?
C86 Li14 As4 Si4 -134.2(11) . . . . ?
C85 Li14 As4 Si4 -170.6(15) . . . . ?
C30 Li14 As4 Si4 48.4(5) . . . . ?
C29 Li14 As4 Si4 18.7(4) . . . . ?
C87 Li14 As4 Si4 -97.0(9) . . . . ?
C90 Li14 As4 Si4 156(4) . . . . ?
Li7 Li14 As4 Si4 -155.8(4) . . . . ?
Li16 Li14 As4 Si4 133.2(3) . . . . ?
C86 Li14 As4 Li7 21.6(9) . . . . ?
C85 Li14 As4 Li7 -14.8(13) . . . . ?
C30 Li14 As4 Li7 -155.8(8) . . . . ?
C29 Li14 As4 Li7 174.5(7) . . . . ?
C87 Li14 As4 Li7 58.8(8) . . . . ?
C90 Li14 As4 Li7 -48(4) . . . . ?
Si4 Li14 As4 Li7 155.8(4) . . . . ?
Li16 Li14 As4 Li7 -71.0(5) . . . . ?
C86 Li14 As4 Li16 92.7(11) . . . . ?
C85 Li14 As4 Li16 56.2(14) . . . . ?
C30 Li14 As4 Li16 -84.8(6) . . . . ?
C29 Li14 As4 Li16 -114.4(6) . . . . ?
C87 Li14 As4 Li16 129.8(10) . . . . ?
C90 Li14 As4 Li16 23(4) . . . . ?
Li7 Li14 As4 Li16 71.0(5) . . . . ?
Si4 Li14 As4 Li16 -133.2(3) . . . . ?
C86 Li14 As4 Li12 -2.0(17) . . . . ?
C85 Li14 As4 Li12 -38(2) . . . . ?
C30 Li14 As4 Li12 -179.4(4) . . . . ?
C29 Li14 As4 Li12 151.0(5) . . . . ?
C87 Li14 As4 Li12 35.2(15) . . . . ?
C90 Li14 As4 Li12 -72(4) . . . . ?
Li7 Li14 As4 Li12 -23.6(9) . . . . ?
Si4 Li14 As4 Li12 132.2(7) . . . . ?
Li16 Li14 As4 Li12 -94.6(8) . . . . ?
C86 Li14 As4 Li15 113.0(10) . . . . ?
C85 Li14 As4 Li15 76.6(14) . . . . ?
C30 Li14 As4 Li15 -64.4(10) . . . . ?
C29 Li14 As4 Li15 -94.1(8) . . . . ?
C87 Li14 As4 Li15 150.1(7) . . . . ?
C90 Li14 As4 Li15 43(4) . . . . ?
Li7 Li14 As4 Li15 91.4(7) . . . . ?
Si4 Li14 As4 Li15 -112.8(6) . . . . ?
Li16 Li14 As4 Li15 20.4(7) . . . . ?
As3 Li12 As4 Si4 -94.3(4) . . . . ?
As2 Li12 As4 Si4 145.2(2) . . . . ?
Li15 Li12 As4 Si4 -102.6(3) . . . . ?
Li6 Li12 As4 Si4 -156.9(4) . . . . ?
Li7 Li12 As4 Si4 140.9(3) . . . . ?
As3 Li12 As4 Li7 124.8(5) . . . . ?
As2 Li12 As4 Li7 4.3(4) . . . . ?
Li15 Li12 As4 Li7 116.6(4) . . . . ?
Li6 Li12 As4 Li7 62.2(6) . . . . ?
As3 Li12 As4 Li16 64.1(5) . . . . ?
As2 Li12 As4 Li16 -56.4(4) . . . . ?
Li15 Li12 As4 Li16 55.8(4) . . . . ?
Li6 Li12 As4 Li16 1.5(7) . . . . ?
Li7 Li12 As4 Li16 -60.7(4) . . . . ?
As3 Li12 As4 Li14 148.7(8) . . . . ?
As2 Li12 As4 Li14 28.3(10) . . . . ?
Li15 Li12 As4 Li14 140.5(9) . . . . ?
Li6 Li12 As4 Li14 86.1(10) . . . . ?
Li7 Li12 As4 Li14 23.9(10) . . . . ?
As3 Li12 As4 Li15 8.2(4) . . . . ?
As2 Li12 As4 Li15 -112.3(5) . . . . ?
Li6 Li12 As4 Li15 -54.4(6) . . . . ?
Li7 Li12 As4 Li15 -116.6(4) . . . . ?
As3 Li15 As4 Si4 111.8(4) . . . . ?
As5 Li15 As4 Si4 -126.7(3) . . . . ?
Li16 Li15 As4 Si4 -122.2(3) . . . . ?
Li13 Li15 As4 Si4 173.3(6) . . . . ?
Li12 Li15 As4 Si4 120.1(3) . . . . ?
As3 Li15 As4 Li7 -68.4(6) . . . . ?
As5 Li15 As4 Li7 53.1(6) . . . . ?
Li16 Li15 As4 Li7 57.7(5) . . . . ?
Li13 Li15 As4 Li7 -6.9(9) . . . . ?
Li12 Li15 As4 Li7 -60.1(5) . . . . ?
As3 Li15 As4 Li16 -126.0(5) . . . . ?
As5 Li15 As4 Li16 -4.5(4) . . . . ?
Li13 Li15 As4 Li16 -64.6(8) . . . . ?
Li12 Li15 As4 Li16 -117.7(5) . . . . ?
As3 Li15 As4 Li14 -147.8(7) . . . . ?
As5 Li15 As4 Li14 -26.3(9) . . . . ?
Li16 Li15 As4 Li14 -21.8(8) . . . . ?
Li13 Li15 As4 Li14 -86.4(10) . . . . ?
Li12 Li15 As4 Li14 -139.6(7) . . . . ?
As3 Li15 As4 Li12 -8.3(4) . . . . ?
As5 Li15 As4 Li12 113.2(5) . . . . ?
Li16 Li15 As4 Li12 117.7(5) . . . . ?
Li13 Li15 As4 Li12 53.2(7) . . . . ?
C57 Si5 As5 Li13 83.1(4) . . . . ?
C67 Si5 As5 Li13 -29.7(4) . . . . ?
C63 Si5 As5 Li13 -157.7(4) . . . . ?
C57 Si5 As5 Li16 -131.6(4) . . . . ?
C67 Si5 As5 Li16 115.6(4) . . . . ?
C63 Si5 As5 Li16 -12.4(5) . . . . ?
C57 Si5 As5 Li9 -59.1(4) . . . . ?
C67 Si5 As5 Li9 -171.9(3) . . . . ?
C63 Si5 As5 Li9 60.1(4) . . . . ?
C57 Si5 As5 Li8 12.7(4) . . . . ?
C67 Si5 As5 Li8 -100.1(4) . . . . ?
C63 Si5 As5 Li8 131.9(5) . . . . ?
C57 Si5 As5 Li15 155.9(4) . . . . ?
C67 Si5 As5 Li15 43.0(3) . . . . ?
C63 Si5 As5 Li15 -85.0(4) . . . . ?
As3 Li13 As5 Si5 106.1(4) . . . . ?
As8 Li13 As5 Si5 -128.0(3) . . . . ?
Li8 Li13 As5 Si5 -101.0(4) . . . . ?
Li6 Li13 As5 Si5 171.4(4) . . . . ?
Li15 Li13 As5 Si5 102.2(3) . . . . ?
Li11 Li13 As5 Si5 52.3(18) . . . . ?
As3 Li13 As5 Li16 -42.6(6) . . . . ?
As8 Li13 As5 Li16 83.3(4) . . . . ?
Li8 Li13 As5 Li16 110.3(4) . . . . ?
Li6 Li13 As5 Li16 22.8(6) . . . . ?
Li15 Li13 As5 Li16 -46.5(4) . . . . ?
Li11 Li13 As5 Li16 -96.4(18) . . . . ?
As3 Li13 As5 Li9 -113.8(5) . . . . ?
As8 Li13 As5 Li9 12.1(5) . . . . ?
Li8 Li13 As5 Li9 39.1(5) . . . . ?
Li6 Li13 As5 Li9 -48.4(6) . . . . ?
Li15 Li13 As5 Li9 -117.7(4) . . . . ?
Li11 Li13 As5 Li9 -167.6(17) . . . . ?
As3 Li13 As5 Li8 -152.9(6) . . . . ?
As8 Li13 As5 Li8 -27.0(4) . . . . ?
Li6 Li13 As5 Li8 -87.6(6) . . . . ?
Li15 Li13 As5 Li8 -156.8(5) . . . . ?
Li11 Li13 As5 Li8 153.3(19) . . . . ?
As3 Li13 As5 Li15 3.9(4) . . . . ?
As8 Li13 As5 Li15 129.8(5) . . . . ?
Li8 Li13 As5 Li15 156.8(5) . . . . ?
Li6 Li13 As5 Li15 69.2(5) . . . . ?
Li11 Li13 As5 Li15 -49.9(18) . . . . ?
As4 Li16 As5 Si5 -104.6(5) . . . . ?
As7 Li16 As5 Si5 127.3(4) . . . . ?
Li9 Li16 As5 Si5 101.7(4) . . . . ?
Li15 Li16 As5 Si5 -99.5(4) . . . . ?
Li7 Li16 As5 Si5 -169.9(5) . . . . ?
Li14 Li16 As5 Si5 -68(3) . . . . ?
As4 Li16 As5 Li13 42.0(6) . . . . ?
As7 Li16 As5 Li13 -86.1(6) . . . . ?
Li9 Li16 As5 Li13 -111.7(5) . . . . ?
Li15 Li16 As5 Li13 47.1(5) . . . . ?
Li7 Li16 As5 Li13 -23.3(7) . . . . ?
Li14 Li16 As5 Li13 78(3) . . . . ?
As4 Li16 As5 Li9 153.7(7) . . . . ?
As7 Li16 As5 Li9 25.5(5) . . . . ?
Li15 Li16 As5 Li9 158.7(6) . . . . ?
Li7 Li16 As5 Li9 88.4(7) . . . . ?
Li14 Li16 As5 Li9 -170(3) . . . . ?
As4 Li16 As5 Li8 113.3(6) . . . . ?
As7 Li16 As5 Li8 -14.8(7) . . . . ?
Li9 Li16 As5 Li8 -40.4(6) . . . . ?
Li15 Li16 As5 Li8 118.4(5) . . . . ?
Li7 Li16 As5 Li8 48.0(8) . . . . ?
Li14 Li16 As5 Li8 150(3) . . . . ?
As4 Li16 As5 Li15 -5.1(5) . . . . ?
As7 Li16 As5 Li15 -133.2(6) . . . . ?
Li9 Li16 As5 Li15 -158.7(6) . . . . ?
Li7 Li16 As5 Li15 -70.3(7) . . . . ?
Li14 Li16 As5 Li15 31(3) . . . . ?
As6 Li9 As5 Si5 86.5(5) . . . . ?
As7 Li9 As5 Si5 -141.8(4) . . . . ?
Li16 Li9 As5 Si5 -116.0(4) . . . . ?
Li8 Li9 As5 Si5 103.1(4) . . . . ?
Li5 Li9 As5 Si5 151.8(6) . . . . ?
Li10 Li9 As5 Si5 43.2(4) . . . . ?
As6 Li9 As5 Li13 -54.9(7) . . . . ?
As7 Li9 As5 Li13 76.7(5) . . . . ?
Li16 Li9 As5 Li13 102.5(5) . . . . ?
Li8 Li9 As5 Li13 -38.4(5) . . . . ?
Li5 Li9 As5 Li13 10.3(8) . . . . ?
Li10 Li9 As5 Li13 -98.3(5) . . . . ?
As6 Li9 As5 Li16 -157.4(8) . . . . ?
As7 Li9 As5 Li16 -25.8(4) . . . . ?
Li8 Li9 As5 Li16 -140.9(6) . . . . ?
Li5 Li9 As5 Li16 -92.2(8) . . . . ?
Li10 Li9 As5 Li16 159.2(6) . . . . ?
As6 Li9 As5 Li8 -16.6(5) . . . . ?
As7 Li9 As5 Li8 115.1(7) . . . . ?
Li16 Li9 As5 Li8 140.9(6) . . . . ?
Li5 Li9 As5 Li8 48.7(7) . . . . ?
Li10 Li9 As5 Li8 -59.9(5) . . . . ?
As6 Li9 As5 Li15 -134.0(5) . . . . ?
As7 Li9 As5 Li15 -2.3(7) . . . . ?
Li16 Li9 As5 Li15 23.5(6) . . . . ?
Li8 Li9 As5 Li15 -117.4(5) . . . . ?
Li5 Li9 As5 Li15 -68.7(7) . . . . ?
Li10 Li9 As5 Li15 -177.4(4) . . . . ?
As6 Li8 As5 Si5 -90.0(5) . . . . ?
As8 Li8 As5 Si5 139.1(3) . . . . ?
Li13 Li8 As5 Si5 110.5(3) . . . . ?
Li4 Li8 As5 Si5 -154.7(8) . . . . ?
Li9 Li8 As5 Si5 -106.9(4) . . . . ?
Li10 Li8 As5 Si5 -41.7(4) . . . . ?
As6 Li8 As5 Li13 159.6(7) . . . . ?
As8 Li8 As5 Li13 28.7(4) . . . . ?
Li4 Li8 As5 Li13 94.9(10) . . . . ?
Li9 Li8 As5 Li13 142.6(5) . . . . ?
Li10 Li8 As5 Li13 -152.1(5) . . . . ?
As6 Li8 As5 Li16 56.4(7) . . . . ?
As8 Li8 As5 Li16 -74.5(6) . . . . ?
Li13 Li8 As5 Li16 -103.2(5) . . . . ?
Li4 Li8 As5 Li16 -8.3(11) . . . . ?
Li9 Li8 As5 Li16 39.4(6) . . . . ?
Li10 Li8 As5 Li16 104.7(5) . . . . ?
As6 Li8 As5 Li9 17.0(5) . . . . ?
As8 Li8 As5 Li9 -113.9(6) . . . . ?
Li13 Li8 As5 Li9 -142.6(5) . . . . ?
Li4 Li8 As5 Li9 -47.7(9) . . . . ?
Li10 Li8 As5 Li9 65.2(5) . . . . ?
As6 Li8 As5 Li15 133.4(5) . . . . ?
As8 Li8 As5 Li15 2.5(6) . . . . ?
Li13 Li8 As5 Li15 -26.1(5) . . . . ?
Li4 Li8 As5 Li15 68.7(10) . . . . ?
Li9 Li8 As5 Li15 116.5(5) . . . . ?
Li10 Li8 As5 Li15 -178.3(4) . . . . ?
As3 Li15 As5 Si5 -114.3(3) . . . . ?
As4 Li15 As5 Si5 121.6(3) . . . . ?
Li16 Li15 As5 Si5 117.0(3) . . . . ?
Li13 Li15 As5 Si5 -110.8(3) . . . . ?
Li12 Li15 As5 Si5 -176.8(4) . . . . ?
As3 Li15 As5 Li13 -3.5(4) . . . . ?
As4 Li15 As5 Li13 -127.7(5) . . . . ?
Li16 Li15 As5 Li13 -132.2(5) . . . . ?
Li12 Li15 As5 Li13 -66.0(5) . . . . ?
As3 Li15 As5 Li16 128.7(5) . . . . ?
As4 Li15 As5 Li16 4.5(4) . . . . ?
Li13 Li15 As5 Li16 132.2(5) . . . . ?
Li12 Li15 As5 Li16 66.2(5) . . . . ?
As3 Li15 As5 Li9 105.5(5) . . . . ?
As4 Li15 As5 Li9 -18.7(7) . . . . ?
Li16 Li15 As5 Li9 -23.2(6) . . . . ?
Li13 Li15 As5 Li9 109.0(5) . . . . ?
Li12 Li15 As5 Li9 43.0(7) . . . . ?
As3 Li15 As5 Li8 22.2(5) . . . . ?
As4 Li15 As5 Li8 -102.0(5) . . . . ?
Li16 Li15 As5 Li8 -106.5(5) . . . . ?
Li13 Li15 As5 Li8 25.7(5) . . . . ?
Li12 Li15 As5 Li8 -40.3(6) . . . . ?
C71 Si6 As6 Li8 -66.0(6) . . . . ?
C81 Si6 As6 Li8 53.6(6) . . . . ?
C77 Si6 As6 Li8 -179.8(6) . . . . ?
Li10 Si6 As6 Li8 -43.5(6) . . . . ?
C71 Si6 As6 Li9 40.1(4) . . . . ?
C81 Si6 As6 Li9 159.7(5) . . . . ?
C77 Si6 As6 Li9 -73.8(6) . . . . ?
Li10 Si6 As6 Li9 62.5(5) . . . . ?
C71 Si6 As6 Li10 -22.4(4) . . . . ?
C81 Si6 As6 Li10 97.2(5) . . . . ?
C77 Si6 As6 Li10 -136.3(5) . . . . ?
C71 Si6 As6 Li4 -162.6(3) . . . . ?
C81 Si6 As6 Li4 -43.0(4) . . . . ?
C77 Si6 As6 Li4 83.6(5) . . . . ?
Li10 Si6 As6 Li4 -140.1(4) . . . . ?
C71 Si6 As6 Li5 120.3(4) . . . . ?
C81 Si6 As6 Li5 -120.2(5) . . . . ?
C77 Si6 As6 Li5 6.4(5) . . . . ?
Li10 Si6 As6 Li5 142.7(4) . . . . ?
As8 Li8 As6 Si6 -123.2(5) . . . . ?
As5 Li8 As6 Si6 109.9(4) . . . . ?
Li13 Li8 As6 Si6 160.8(15) . . . . ?
Li4 Li8 As6 Si6 -117.6(5) . . . . ?
Li9 Li8 As6 Si6 127.0(5) . . . . ?
Li10 Li8 As6 Si6 45.9(6) . . . . ?
As8 Li8 As6 Li9 109.8(6) . . . . ?
As5 Li8 As6 Li9 -17.1(5) . . . . ?
Li13 Li8 As6 Li9 33.8(18) . . . . ?
Li4 Li8 As6 Li9 115.4(5) . . . . ?
Li10 Li8 As6 Li9 -81.1(6) . . . . ?
As8 Li8 As6 Li10 -169.1(6) . . . . ?
As5 Li8 As6 Li10 64.0(6) . . . . ?
Li13 Li8 As6 Li10 114.8(19) . . . . ?
Li4 Li8 As6 Li10 -163.5(5) . . . . ?
Li9 Li8 As6 Li10 81.1(6) . . . . ?
As8 Li8 As6 Li4 -5.6(4) . . . . ?
As5 Li8 As6 Li4 -132.5(6) . . . . ?
Li13 Li8 As6 Li4 -81.7(19) . . . . ?
Li9 Li8 As6 Li4 -115.4(5) . . . . ?
Li10 Li8 As6 Li4 163.5(5) . . . . ?
As8 Li8 As6 Li5 51.0(5) . . . . ?
As5 Li8 As6 Li5 -75.8(6) . . . . ?
Li13 Li8 As6 Li5 -25.0(19) . . . . ?
Li4 Li8 As6 Li5 56.6(4) . . . . ?
Li9 Li8 As6 Li5 -58.8(5) . . . . ?
Li10 Li8 As6 Li5 -139.8(5) . . . . ?
As7 Li9 As6 Si6 109.4(6) . . . . ?
As5 Li9 As6 Si6 -122.9(4) . . . . ?
Li16 Li9 As6 Si6 -175.4(13) . . . . ?
Li8 Li9 As6 Si6 -139.9(4) . . . . ?
Li5 Li9 As6 Si6 104.7(4) . . . . ?
Li10 Li9 As6 Si6 -64.9(5) . . . . ?
As7 Li9 As6 Li8 -110.7(8) . . . . ?
As5 Li9 As6 Li8 17.0(5) . . . . ?
Li16 Li9 As6 Li8 -35.4(14) . . . . ?
Li5 Li9 As6 Li8 -115.4(6) . . . . ?
Li10 Li9 As6 Li8 75.1(6) . . . . ?
As7 Li9 As6 Li10 174.3(7) . . . . ?
As5 Li9 As6 Li10 -58.0(6) . . . . ?
Li16 Li9 As6 Li10 -110.5(15) . . . . ?
Li8 Li9 As6 Li10 -75.1(6) . . . . ?
Li5 Li9 As6 Li10 169.6(6) . . . . ?
As7 Li9 As6 Li4 -51.6(6) . . . . ?
As5 Li9 As6 Li4 76.1(6) . . . . ?
Li16 Li9 As6 Li4 23.7(16) . . . . ?
Li8 Li9 As6 Li4 59.1(5) . . . . ?
Li5 Li9 As6 Li4 -56.3(4) . . . . ?
Li10 Li9 As6 Li4 134.2(5) . . . . ?
As7 Li9 As6 Li5 4.7(5) . . . . ?
As5 Li9 As6 Li5 132.4(7) . . . . ?
Li16 Li9 As6 Li5 79.9(15) . . . . ?
Li8 Li9 As6 Li5 115.4(6) . . . . ?
Li10 Li9 As6 Li5 -169.6(6) . . . . ?
C58 Li10 As6 Si6 -128.3(10) . . . . ?
C57 Li10 As6 Si6 -165.6(12) . . . . ?
C76 Li10 As6 Si6 44.5(5) . . . . ?
C71 Li10 As6 Si6 14.8(3) . . . . ?
C62 Li10 As6 Si6 176(5) . . . . ?
Li8 Li10 As6 Si6 -152.9(3) . . . . ?
Li9 Li10 As6 Si6 134.7(4) . . . . ?
C58 Li10 As6 Li8 24.7(9) . . . . ?
C57 Li10 As6 Li8 -12.7(11) . . . . ?
C76 Li10 As6 Li8 -162.5(7) . . . . ?
C71 Li10 As6 Li8 167.8(5) . . . . ?
C62 Li10 As6 Li8 -31(5) . . . . ?
Li9 Li10 As6 Li8 -72.4(5) . . . . ?
Si6 Li10 As6 Li8 152.9(3) . . . . ?
C58 Li10 As6 Li9 97.1(11) . . . . ?
C57 Li10 As6 Li9 59.7(12) . . . . ?
C76 Li10 As6 Li9 -90.1(6) . . . . ?
C71 Li10 As6 Li9 -119.9(5) . . . . ?
C62 Li10 As6 Li9 41(5) . . . . ?
Li8 Li10 As6 Li9 72.4(4) . . . . ?
Si6 Li10 As6 Li9 -134.7(4) . . . . ?
C58 Li10 As6 Li4 2.7(15) . . . . ?
C57 Li10 As6 Li4 -34.7(17) . . . . ?
C76 Li10 As6 Li4 175.5(4) . . . . ?
C71 Li10 As6 Li4 145.8(5) . . . . ?
C62 Li10 As6 Li4 -53(6) . . . . ?
Li8 Li10 As6 Li4 -22.0(8) . . . . ?
Li9 Li10 As6 Li4 -94.4(7) . . . . ?
Si6 Li10 As6 Li4 130.9(6) . . . . ?
C58 Li10 As6 Li5 112.4(8) . . . . ?
C57 Li10 As6 Li5 75.1(13) . . . . ?
C76 Li10 As6 Li5 -74.7(11) . . . . ?
C71 Li10 As6 Li5 -104.5(9) . . . . ?
C62 Li10 As6 Li5 56(5) . . . . ?
Li8 Li10 As6 Li5 87.8(7) . . . . ?
Li9 Li10 As6 Li5 15.4(9) . . . . ?
Si6 Li10 As6 Li5 -119.3(7) . . . . ?
As1 Li4 As6 Si6 -96.9(4) . . . . ?
As8 Li4 As6 Si6 142.7(2) . . . . ?
Li8 Li4 As6 Si6 137.8(3) . . . . ?
Li5 Li4 As6 Si6 -105.1(3) . . . . ?
Li2 Li4 As6 Si6 -158.2(5) . . . . ?
As1 Li4 As6 Li8 125.3(5) . . . . ?
As8 Li4 As6 Li8 4.9(3) . . . . ?
Li5 Li4 As6 Li8 117.1(4) . . . . ?
Li2 Li4 As6 Li8 64.0(6) . . . . ?
As1 Li4 As6 Li9 65.2(5) . . . . ?
As8 Li4 As6 Li9 -55.2(4) . . . . ?
Li8 Li4 As6 Li9 -60.1(4) . . . . ?
Li5 Li4 As6 Li9 57.0(4) . . . . ?
Li2 Li4 As6 Li9 3.9(7) . . . . ?
As1 Li4 As6 Li10 147.8(8) . . . . ?
As8 Li4 As6 Li10 27.5(9) . . . . ?
Li8 Li4 As6 Li10 22.6(8) . . . . ?
Li5 Li4 As6 Li10 139.7(8) . . . . ?
Li2 Li4 As6 Li10 86.6(9) . . . . ?
As1 Li4 As6 Li5 8.2(4) . . . . ?
As8 Li4 As6 Li5 -112.2(4) . . . . ?
Li8 Li4 As6 Li5 -117.1(4) . . . . ?
Li2 Li4 As6 Li5 -53.1(6) . . . . ?
As1 Li5 As6 Si6 110.0(4) . . . . ?
As7 Li5 As6 Si6 -128.1(3) . . . . ?
Li3 Li5 As6 Si6 173.7(5) . . . . ?
Li4 Li5 As6 Si6 118.4(3) . . . . ?
Li9 Li5 As6 Si6 -123.9(4) . . . . ?
As1 Li5 As6 Li8 -66.0(5) . . . . ?
As7 Li5 As6 Li8 55.9(5) . . . . ?
Li3 Li5 As6 Li8 -2.3(8) . . . . ?
Li4 Li5 As6 Li8 -57.7(4) . . . . ?
Li9 Li5 As6 Li8 60.0(5) . . . . ?
As1 Li5 As6 Li9 -126.1(6) . . . . ?
As7 Li5 As6 Li9 -4.1(5) . . . . ?
Li3 Li5 As6 Li9 -62.3(7) . . . . ?
Li4 Li5 As6 Li9 -117.7(5) . . . . ?
As1 Li5 As6 Li10 -142.2(8) . . . . ?
As7 Li5 As6 Li10 -20.3(11) . . . . ?
Li3 Li5 As6 Li10 -78.5(11) . . . . ?
Li4 Li5 As6 Li10 -133.9(8) . . . . ?
Li9 Li5 As6 Li10 -16.2(10) . . . . ?
As1 Li5 As6 Li4 -8.4(4) . . . . ?
As7 Li5 As6 Li4 113.6(6) . . . . ?
Li3 Li5 As6 Li4 55.4(7) . . . . ?
Li9 Li5 As6 Li4 117.7(5) . . . . ?
C91 Si7 As7 Li3 -157.0(4) . . . . ?
C95 Si7 As7 Li3 -27.6(4) . . . . ?
C85 Si7 As7 Li3 84.2(4) . . . . ?
C91 Si7 As7 Li9 -11.8(4) . . . . ?
C95 Si7 As7 Li9 117.6(4) . . . . ?
C85 Si7 As7 Li9 -130.6(4) . . . . ?
C91 Si7 As7 Li7 131.4(4) . . . . ?
C95 Si7 As7 Li7 -99.1(4) . . . . ?
C85 Si7 As7 Li7 12.7(4) . . . . ?
C91 Si7 As7 Li16 59.5(4) . . . . ?
C95 Si7 As7 Li16 -171.0(4) . . . . ?
C85 Si7 As7 Li16 -59.2(4) . . . . ?
C91 Si7 As7 Li5 -85.5(4) . . . . ?
C95 Si7 As7 Li5 43.9(5) . . . . ?
C85 Si7 As7 Li5 155.7(4) . . . . ?
As1 Li3 As7 Si7 105.4(4) . . . . ?
As2 Li3 As7 Si7 -128.4(2) . . . . ?
Li7 Li3 As7 Si7 -100.4(3) . . . . ?
Li5 Li3 As7 Si7 100.3(3) . . . . ?
Li2 Li3 As7 Si7 170.2(4) . . . . ?
Li1 Li3 As7 Si7 45.8(16) . . . . ?
As1 Li3 As7 Li9 -42.0(6) . . . . ?
As2 Li3 As7 Li9 84.2(5) . . . . ?
Li7 Li3 As7 Li9 112.2(4) . . . . ?
Li5 Li3 As7 Li9 -47.1(5) . . . . ?
Li2 Li3 As7 Li9 22.8(7) . . . . ?
Li1 Li3 As7 Li9 -101.6(15) . . . . ?
As1 Li3 As7 Li7 -154.2(6) . . . . ?
As2 Li3 As7 Li7 -28.0(3) . . . . ?
Li5 Li3 As7 Li7 -159.3(4) . . . . ?
Li2 Li3 As7 Li7 -89.4(6) . . . . ?
Li1 Li3 As7 Li7 146.2(16) . . . . ?
As1 Li3 As7 Li16 -113.2(5) . . . . ?
As2 Li3 As7 Li16 13.0(5) . . . . ?
Li7 Li3 As7 Li16 41.0(4) . . . . ?
Li5 Li3 As7 Li16 -118.3(4) . . . . ?
Li2 Li3 As7 Li16 -48.4(7) . . . . ?
Li1 Li3 As7 Li16 -172.8(14) . . . . ?
As1 Li3 As7 Li5 5.1(4) . . . . ?
As2 Li3 As7 Li5 131.4(4) . . . . ?
Li7 Li3 As7 Li5 159.3(4) . . . . ?
Li2 Li3 As7 Li5 69.9(6) . . . . ?
Li1 Li3 As7 Li5 -54.5(15) . . . . ?
As6 Li9 As7 Si7 -105.7(5) . . . . ?
As5 Li9 As7 Si7 127.0(4) . . . . ?
Li16 Li9 As7 Si7 101.7(4) . . . . ?
Li8 Li9 As7 Si7 -169.7(5) . . . . ?
Li5 Li9 As7 Si7 -101.0(4) . . . . ?
Li10 Li9 As7 Si7 -80(4) . . . . ?
As6 Li9 As7 Li3 41.6(7) . . . . ?
As5 Li9 As7 Li3 -85.7(5) . . . . ?
Li16 Li9 As7 Li3 -111.0(5) . . . . ?
Li8 Li9 As7 Li3 -22.4(7) . . . . ?
Li5 Li9 As7 Li3 46.3(5) . . . . ?
Li10 Li9 As7 Li3 67(4) . . . . ?
As6 Li9 As7 Li7 114.0(6) . . . . ?
As5 Li9 As7 Li7 -13.2(7) . . . . ?
Li16 Li9 As7 Li7 -38.6(5) . . . . ?
Li8 Li9 As7 Li7 50.1(7) . . . . ?
Li5 Li9 As7 Li7 118.7(4) . . . . ?
Li10 Li9 As7 Li7 139(3) . . . . ?
As6 Li9 As7 Li16 152.6(8) . . . . ?
As5 Li9 As7 Li16 25.4(4) . . . . ?
Li8 Li9 As7 Li16 88.6(7) . . . . ?
Li5 Li9 As7 Li16 157.3(5) . . . . ?
Li10 Li9 As7 Li16 178(100) . . . . ?
As6 Li9 As7 Li5 -4.7(5) . . . . ?
As5 Li9 As7 Li5 -131.9(6) . . . . ?
Li16 Li9 As7 Li5 -157.3(5) . . . . ?
Li8 Li9 As7 Li5 -68.6(6) . . . . ?
Li10 Li9 As7 Li5 21(3) . . . . ?
As4 Li7 As7 Si7 -89.7(3) . . . . ?
As2 Li7 As7 Si7 142.4(3) . . . . ?
Li3 Li7 As7 Si7 113.4(3) . . . . ?
Li16 Li7 As7 Si7 -105.9(3) . . . . ?
Li12 Li7 As7 Si7 -153.8(6) . . . . ?
Li14 Li7 As7 Si7 -41.0(4) . . . . ?
As4 Li7 As7 Li3 156.9(5) . . . . ?
As2 Li7 As7 Li3 29.0(4) . . . . ?
Li16 Li7 As7 Li3 140.7(4) . . . . ?
Li12 Li7 As7 Li3 92.8(7) . . . . ?
Li14 Li7 As7 Li3 -154.4(5) . . . . ?
As4 Li7 As7 Li9 53.8(5) . . . . ?
As2 Li7 As7 Li9 -74.1(6) . . . . ?
Li3 Li7 As7 Li9 -103.1(5) . . . . ?
Li16 Li7 As7 Li9 37.6(5) . . . . ?
Li12 Li7 As7 Li9 -10.3(9) . . . . ?
Li14 Li7 As7 Li9 102.5(5) . . . . ?
As4 Li7 As7 Li16 16.2(3) . . . . ?
As2 Li7 As7 Li16 -111.7(5) . . . . ?
Li3 Li7 As7 Li16 -140.7(4) . . . . ?
Li12 Li7 As7 Li16 -47.9(7) . . . . ?
Li14 Li7 As7 Li16 64.9(4) . . . . ?
As4 Li7 As7 Li5 133.9(4) . . . . ?
As2 Li7 As7 Li5 6.0(6) . . . . ?
Li3 Li7 As7 Li5 -23.0(5) . . . . ?
Li16 Li7 As7 Li5 117.7(4) . . . . ?
Li12 Li7 As7 Li5 69.8(8) . . . . ?
Li14 Li7 As7 Li5 -177.4(4) . . . . ?
As4 Li16 As7 Si7 88.0(4) . . . . ?
As5 Li16 As7 Si7 -139.0(4) . . . . ?
Li9 Li16 As7 Si7 -113.0(4) . . . . ?
Li15 Li16 As7 Si7 152.9(6) . . . . ?
Li7 Li16 As7 Si7 103.7(3) . . . . ?
Li14 Li16 As7 Si7 44.3(5) . . . . ?
As4 Li16 As7 Li3 -55.9(5) . . . . ?
As5 Li16 As7 Li3 77.1(6) . . . . ?
Li9 Li16 As7 Li3 103.1(5) . . . . ?
Li15 Li16 As7 Li3 8.9(8) . . . . ?
Li7 Li16 As7 Li3 -40.3(4) . . . . ?
Li14 Li16 As7 Li3 -99.7(5) . . . . ?
As4 Li16 As7 Li9 -159.0(6) . . . . ?
As5 Li16 As7 Li9 -26.0(5) . . . . ?
Li15 Li16 As7 Li9 -94.1(7) . . . . ?
Li7 Li16 As7 Li9 -143.4(5) . . . . ?
Li14 Li16 As7 Li9 157.3(6) . . . . ?
As4 Li16 As7 Li7 -15.6(4) . . . . ?
As5 Li16 As7 Li7 117.4(6) . . . . ?
Li9 Li16 As7 Li7 143.4(5) . . . . ?
Li15 Li16 As7 Li7 49.2(7) . . . . ?
Li14 Li16 As7 Li7 -59.4(4) . . . . ?
As4 Li16 As7 Li5 -133.2(5) . . . . ?
As5 Li16 As7 Li5 -0.2(8) . . . . ?
Li9 Li16 As7 Li5 25.7(7) . . . . ?
Li15 Li16 As7 Li5 -68.4(9) . . . . ?
Li7 Li16 As7 Li5 -117.6(5) . . . . ?
Li14 Li16 As7 Li5 -177.0(5) . . . . ?
As1 Li5 As7 Si7 -118.0(3) . . . . ?
As6 Li5 As7 Si7 118.2(3) . . . . ?
Li3 Li5 As7 Si7 -113.4(3) . . . . ?
Li4 Li5 As7 Si7 178.3(5) . . . . ?
Li9 Li5 As7 Si7 114.1(4) . . . . ?
As1 Li5 As7 Li3 -4.6(3) . . . . ?
As6 Li5 As7 Li3 -128.3(5) . . . . ?
Li4 Li5 As7 Li3 -68.2(6) . . . . ?
Li9 Li5 As7 Li3 -132.5(5) . . . . ?
As1 Li5 As7 Li9 127.8(5) . . . . ?
As6 Li5 As7 Li9 4.1(5) . . . . ?
Li3 Li5 As7 Li9 132.5(5) . . . . ?
Li4 Li5 As7 Li9 64.2(7) . . . . ?
As1 Li5 As7 Li7 18.4(6) . . . . ?
As6 Li5 As7 Li7 -105.3(6) . . . . ?
Li3 Li5 As7 Li7 23.0(5) . . . . ?
Li4 Li5 As7 Li7 -45.2(8) . . . . ?
Li9 Li5 As7 Li7 -109.5(5) . . . . ?
As1 Li5 As7 Li16 102.7(5) . . . . ?
As6 Li5 As7 Li16 -21.0(7) . . . . ?
Li3 Li5 As7 Li16 107.3(5) . . . . ?
Li4 Li5 As7 Li16 39.0(9) . . . . ?
Li9 Li5 As7 Li16 -25.2(6) . . . . ?
C99 Si8 As8 Li8 81.8(4) . . . . ?
C109 Si8 As8 Li8 -31.4(4) . . . . ?
C105 Si8 As8 Li8 -158.7(4) . . . . ?
C99 Si8 As8 Li6 -59.4(4) . . . . ?
C109 Si8 As8 Li6 -172.7(4) . . . . ?
C105 Si8 As8 Li6 60.0(4) . . . . ?
C99 Si8 As8 Li2 -130.9(4) . . . . ?
C109 Si8 As8 Li2 115.8(4) . . . . ?
C105 Si8 As8 Li2 -11.4(4) . . . . ?
C99 Si8 As8 Li13 11.5(4) . . . . ?
C109 Si8 As8 Li13 -101.8(4) . . . . ?
C105 Si8 As8 Li13 130.9(4) . . . . ?
C99 Si8 As8 Li4 154.9(4) . . . . ?
C109 Si8 As8 Li4 41.7(4) . . . . ?
C105 Si8 As8 Li4 -85.6(4) . . . . ?
As6 Li8 As8 Si8 106.8(4) . . . . ?
As5 Li8 As8 Si8 -126.0(3) . . . . ?
Li13 Li8 As8 Si8 -98.3(3) . . . . ?
Li4 Li8 As8 Si8 101.2(3) . . . . ?
Li9 Li8 As8 Si8 171.6(4) . . . . ?
Li10 Li8 As8 Si8 58(3) . . . . ?
As6 Li8 As8 Li6 -116.2(5) . . . . ?
As5 Li8 As8 Li6 11.0(6) . . . . ?
Li13 Li8 As8 Li6 38.7(4) . . . . ?
Li4 Li8 As8 Li6 -121.7(4) . . . . ?
Li9 Li8 As8 Li6 -51.3(7) . . . . ?
Li10 Li8 As8 Li6 -165(3) . . . . ?
As6 Li8 As8 Li2 -41.0(5) . . . . ?
As5 Li8 As8 Li2 86.3(5) . . . . ?
Li13 Li8 As8 Li2 114.0(4) . . . . ?
Li4 Li8 As8 Li2 -46.5(4) . . . . ?
Li9 Li8 As8 Li2 23.9(7) . . . . ?
Li10 Li8 As8 Li2 -90(3) . . . . ?
As6 Li8 As8 Li13 -155.0(5) . . . . ?
As5 Li8 As8 Li13 -27.7(4) . . . . ?
Li4 Li8 As8 Li13 -160.5(4) . . . . ?
Li9 Li8 As8 Li13 -90.1(6) . . . . ?
Li10 Li8 As8 Li13 156(3) . . . . ?
As6 Li8 As8 Li4 5.5(3) . . . . ?
As5 Li8 As8 Li4 132.8(5) . . . . ?
Li13 Li8 As8 Li4 160.5(4) . . . . ?
Li9 Li8 As8 Li4 70.4(6) . . . . ?
Li10 Li8 As8 Li4 -43(3) . . . . ?
As3 Li6 As8 Si8 88.0(4) . . . . ?
As2 Li6 As8 Si8 -143.0(3) . . . . ?
Li2 Li6 As8 Si8 -112.6(3) . . . . ?
Li13 Li6 As8 Si8 101.9(3) . . . . ?
Li12 Li6 As8 Si8 153.2(5) . . . . ?
Li11 Li6 As8 Si8 44.9(4) . . . . ?
As3 Li6 As8 Li8 -52.0(5) . . . . ?
As2 Li6 As8 Li8 77.0(6) . . . . ?
Li2 Li6 As8 Li8 107.4(5) . . . . ?
Li13 Li6 As8 Li8 -38.0(5) . . . . ?
Li12 Li6 As8 Li8 13.2(8) . . . . ?
Li11 Li6 As8 Li8 -95.1(5) . . . . ?
As3 Li6 As8 Li2 -159.4(6) . . . . ?
As2 Li6 As8 Li2 -30.4(4) . . . . ?
Li13 Li6 As8 Li2 -145.5(4) . . . . ?
Li12 Li6 As8 Li2 -94.2(7) . . . . ?
Li11 Li6 As8 Li2 157.5(5) . . . . ?
As3 Li6 As8 Li13 -14.0(4) . . . . ?
As2 Li6 As8 Li13 115.0(5) . . . . ?
Li2 Li6 As8 Li13 145.5(4) . . . . ?
Li12 Li6 As8 Li13 51.3(6) . . . . ?
Li11 Li6 As8 Li13 -57.0(4) . . . . ?
As3 Li6 As8 Li4 -134.5(4) . . . . ?
As2 Li6 As8 Li4 -5.5(7) . . . . ?
Li2 Li6 As8 Li4 24.9(6) . . . . ?
Li13 Li6 As8 Li4 -120.5(5) . . . . ?
Li12 Li6 As8 Li4 -69.2(8) . . . . ?
Li11 Li6 As8 Li4 -177.5(4) . . . . ?
As1 Li2 As8 Si8 -108.8(4) . . . . ?
As2 Li2 As8 Si8 129.0(3) . . . . ?
Li6 Li2 As8 Si8 99.7(3) . . . . ?
Li3 Li2 As8 Si8 -170.7(4) . . . . ?
Li4 Li2 As8 Si8 -101.4(3) . . . . ?
Li1 Li2 As8 Si8 -100.9(19) . . . . ?
As1 Li2 As8 Li8 38.7(6) . . . . ?
As2 Li2 As8 Li8 -83.5(5) . . . . ?
Li6 Li2 As8 Li8 -112.7(4) . . . . ?
Li3 Li2 As8 Li8 -23.1(7) . . . . ?
Li4 Li2 As8 Li8 46.2(4) . . . . ?
Li1 Li2 As8 Li8 47(2) . . . . ?
As1 Li2 As8 Li6 151.5(6) . . . . ?
As2 Li2 As8 Li6 29.3(4) . . . . ?
Li3 Li2 As8 Li6 89.6(6) . . . . ?
Li4 Li2 As8 Li6 158.9(4) . . . . ?
Li1 Li2 As8 Li6 159(2) . . . . ?
As1 Li2 As8 Li13 114.0(5) . . . . ?
As2 Li2 As8 Li13 -8.3(7) . . . . ?
Li6 Li2 As8 Li13 -37.5(5) . . . . ?
Li3 Li2 As8 Li13 52.1(7) . . . . ?
Li4 Li2 As8 Li13 121.4(4) . . . . ?
Li1 Li2 As8 Li13 121.9(18) . . . . ?
As1 Li2 As8 Li4 -7.4(4) . . . . ?
As2 Li2 As8 Li4 -129.7(5) . . . . ?
Li6 Li2 As8 Li4 -158.9(4) . . . . ?
Li3 Li2 As8 Li4 -69.3(5) . . . . ?
Li1 Li2 As8 Li4 0.5(18) . . . . ?
As3 Li13 As8 Si8 -89.7(3) . . . . ?
As5 Li13 As8 Si8 140.5(3) . . . . ?
Li8 Li13 As8 Si8 112.2(3) . . . . ?
Li6 Li13 As8 Si8 -103.9(3) . . . . ?
Li15 Li13 As8 Si8 -154.4(6) . . . . ?
Li11 Li13 As8 Si8 -39.6(4) . . . . ?
As3 Li13 As8 Li8 158.1(5) . . . . ?
As5 Li13 As8 Li8 28.3(4) . . . . ?
Li6 Li13 As8 Li8 143.9(4) . . . . ?
Li15 Li13 As8 Li8 93.3(8) . . . . ?
Li11 Li13 As8 Li8 -151.8(4) . . . . ?
As3 Li13 As8 Li6 14.2(3) . . . . ?
As5 Li13 As8 Li6 -115.6(4) . . . . ?
Li8 Li13 As8 Li6 -143.9(4) . . . . ?
Li15 Li13 As8 Li6 -50.5(7) . . . . ?
Li11 Li13 As8 Li6 64.3(4) . . . . ?
As3 Li13 As8 Li2 51.2(6) . . . . ?
As5 Li13 As8 Li2 -78.6(5) . . . . ?
Li8 Li13 As8 Li2 -106.9(5) . . . . ?
Li6 Li13 As8 Li2 37.0(5) . . . . ?
Li15 Li13 As8 Li2 -13.6(9) . . . . ?
Li11 Li13 As8 Li2 101.3(5) . . . . ?
As3 Li13 As8 Li4 135.3(4) . . . . ?
As5 Li13 As8 Li4 5.5(5) . . . . ?
Li8 Li13 As8 Li4 -22.8(4) . . . . ?
Li6 Li13 As8 Li4 121.1(4) . . . . ?
Li15 Li13 As8 Li4 70.6(8) . . . . ?
Li11 Li13 As8 Li4 -174.6(4) . . . . ?
As6 Li4 As8 Si8 -116.9(3) . . . . ?
As1 Li4 As8 Si8 119.6(3) . . . . ?
Li8 Li4 As8 Si8 -111.9(3) . . . . ?
Li5 Li4 As8 Si8 179.6(5) . . . . ?
Li2 Li4 As8 Si8 112.9(3) . . . . ?
As6 Li4 As8 Li8 -5.0(3) . . . . ?
As1 Li4 As8 Li8 -128.5(4) . . . . ?
Li5 Li4 As8 Li8 -68.5(6) . . . . ?
Li2 Li4 As8 Li8 -135.2(4) . . . . ?
As6 Li4 As8 Li6 105.8(5) . . . . ?
As1 Li4 As8 Li6 -17.8(6) . . . . ?
Li8 Li4 As8 Li6 110.7(5) . . . . ?
Li5 Li4 As8 Li6 42.3(8) . . . . ?
Li2 Li4 As8 Li6 -24.5(5) . . . . ?
As6 Li4 As8 Li2 130.3(4) . . . . ?
As1 Li4 As8 Li2 6.7(4) . . . . ?
Li8 Li4 As8 Li2 135.2(4) . . . . ?
Li5 Li4 As8 Li2 66.8(6) . . . . ?
As6 Li4 As8 Li13 17.5(5) . . . . ?
As1 Li4 As8 Li13 -106.1(5) . . . . ?
Li8 Li4 As8 Li13 22.4(4) . . . . ?
Li5 Li4 As8 Li13 -46.0(7) . . . . ?
Li2 Li4 As8 Li13 -112.8(4) . . . . ?
C7 Si1 C1 C6 -164.4(5) . . . . ?
C11 Si1 C1 C6 75.8(6) . . . . ?
As1 Si1 C1 C6 -44.1(5) . . . . ?
Li1 Si1 C1 C6 -67.3(6) . . . . ?
C7 Si1 C1 C2 24.8(6) . . . . ?
C11 Si1 C1 C2 -95.0(6) . . . . ?
As1 Si1 C1 C2 145.1(5) . . . . ?
Li1 Si1 C1 C2 121.9(6) . . . . ?
C7 Si1 C1 Li1 -97.0(4) . . . . ?
C11 Si1 C1 Li1 143.2(4) . . . . ?
As1 Si1 C1 Li1 23.3(4) . . . . ?
C20 Li1 C1 C6 -120.7(16) . . . . ?
C15 Li1 C1 C6 -61.8(11) . . . . ?
As1 Li1 C1 C6 103.1(6) . . . . ?
C19 Li1 C1 C6 -134.3(9) . . . . ?
C16 Li1 C1 C6 -65.1(7) . . . . ?
Si1 Li1 C1 C6 122.7(6) . . . . ?
Li3 Li1 C1 C6 114.7(9) . . . . ?
Li2 Li1 C1 C6 59.8(7) . . . . ?
C20 Li1 C1 C2 -9.3(19) . . . . ?
C15 Li1 C1 C2 49.6(14) . . . . ?
C6 Li1 C1 C2 111.4(10) . . . . ?
As1 Li1 C1 C2 -145.5(7) . . . . ?
C19 Li1 C1 C2 -22.9(12) . . . . ?
C16 Li1 C1 C2 46.3(10) . . . . ?
Si1 Li1 C1 C2 -125.9(9) . . . . ?
Li3 Li1 C1 C2 -133.9(9) . . . . ?
Li2 Li1 C1 C2 171.2(7) . . . . ?
C20 Li1 C1 Si1 116.5(15) . . . . ?
C15 Li1 C1 Si1 175.5(10) . . . . ?
C6 Li1 C1 Si1 -122.7(6) . . . . ?
As1 Li1 C1 Si1 -19.6(3) . . . . ?
C19 Li1 C1 Si1 103.0(7) . . . . ?
C16 Li1 C1 Si1 172.2(5) . . . . ?
Li3 Li1 C1 Si1 -8.0(8) . . . . ?
Li2 Li1 C1 Si1 -62.9(5) . . . . ?
C6 C1 C2 C3 2.4(10) . . . . ?
Si1 C1 C2 C3 173.5(6) . . . . ?
Li1 C1 C2 C3 -82.7(9) . . . . ?
C1 C2 C3 C4 -1.7(12) . . . . ?
C2 C3 C4 C5 0.0(12) . . . . ?
C3 C4 C5 C6 0.9(11) . . . . ?
C2 C1 C6 C5 -1.5(10) . . . . ?
Si1 C1 C6 C5 -173.0(5) . . . . ?
Li1 C1 C6 C5 113.7(8) . . . . ?
C2 C1 C6 Li1 -115.2(7) . . . . ?
Si1 C1 C6 Li1 73.3(5) . . . . ?
C4 C5 C6 C1 0.0(11) . . . . ?
C4 C5 C6 Li1 89.6(9) . . . . ?
C20 Li1 C6 C1 117.4(15) . . . . ?
C15 Li1 C6 C1 140.7(8) . . . . ?
As1 Li1 C6 C1 -75.5(6) . . . . ?
C19 Li1 C6 C1 66.7(11) . . . . ?
C16 Li1 C6 C1 121.8(6) . . . . ?
Si1 Li1 C6 C1 -37.4(4) . . . . ?
Li3 Li1 C6 C1 -99.7(11) . . . . ?
Li2 Li1 C6 C1 -124.0(6) . . . . ?
C20 Li1 C6 C5 -1.9(18) . . . . ?
C15 Li1 C6 C5 21.3(11) . . . . ?
C1 Li1 C6 C5 -119.3(10) . . . . ?
As1 Li1 C6 C5 165.2(8) . . . . ?
C19 Li1 C6 C5 -52.7(14) . . . . ?
C16 Li1 C6 C5 2.4(9) . . . . ?
Si1 Li1 C6 C5 -156.7(8) . . . . ?
Li3 Li1 C6 C5 140.9(10) . . . . ?
Li2 Li1 C6 C5 116.7(8) . . . . ?
C1 Si1 C7 C9 -73.2(7) . . . . ?
C11 Si1 C7 C9 40.5(8) . . . . ?
As1 Si1 C7 C9 167.8(6) . . . . ?
Li1 Si1 C7 C9 -133.1(7) . . . . ?
C1 Si1 C7 C10 165.4(5) . . . . ?
C11 Si1 C7 C10 -80.9(6) . . . . ?
As1 Si1 C7 C10 46.4(6) . . . . ?
Li1 Si1 C7 C10 105.5(6) . . . . ?
C1 Si1 C7 C8 49.1(6) . . . . ?
C11 Si1 C7 C8 162.8(5) . . . . ?
As1 Si1 C7 C8 -69.9(6) . . . . ?
Li1 Si1 C7 C8 -10.8(7) . . . . ?
C1 Si1 C11 C14 -71.7(7) . . . . ?
C7 Si1 C11 C14 170.3(6) . . . . ?
As1 Si1 C11 C14 44.6(7) . . . . ?
Li1 Si1 C11 C14 -19.4(10) . . . . ?
C1 Si1 C11 C12 48.0(7) . . . . ?
C7 Si1 C11 C12 -70.0(8) . . . . ?
As1 Si1 C11 C12 164.3(6) . . . . ?
Li1 Si1 C11 C12 100.3(8) . . . . ?
C1 Si1 C11 C13 168.7(6) . . . . ?
C7 Si1 C11 C13 50.7(7) . . . . ?
As1 Si1 C11 C13 -75.0(6) . . . . ?
Li1 Si1 C11 C13 -139.0(7) . . . . ?
C21 Si2 C15 C20 76.5(6) . . . . ?
C25 Si2 C15 C20 -164.4(5) . . . . ?
As2 Si2 C15 C20 -44.4(5) . . . . ?
C21 Si2 C15 C16 -103.7(6) . . . . ?
C25 Si2 C15 C16 15.4(7) . . . . ?
As2 Si2 C15 C16 135.4(6) . . . . ?
C21 Si2 C15 Li1 157.8(6) . . . . ?
C25 Si2 C15 Li1 -83.0(6) . . . . ?
As2 Si2 C15 Li1 36.9(5) . . . . ?
C6 Li1 C15 C20 -159.0(8) . . . . ?
C1 Li1 C15 C20 -126.5(11) . . . . ?
As1 Li1 C15 C20 74.1(8) . . . . ?
C19 Li1 C15 C20 -30.4(4) . . . . ?
C16 Li1 C15 C20 -120.5(6) . . . . ?
Si1 Li1 C15 C20 -12(13) . . . . ?
Li3 Li1 C15 C20 56.0(5) . . . . ?
Li2 Li1 C15 C20 108.6(6) . . . . ?
C20 Li1 C15 C16 120.5(6) . . . . ?
C6 Li1 C15 C16 -38.5(7) . . . . ?
C1 Li1 C15 C16 -6.0(10) . . . . ?
As1 Li1 C15 C16 -165.5(8) . . . . ?
C19 Li1 C15 C16 90.1(5) . . . . ?
Si1 Li1 C15 C16 108(13) . . . . ?
Li3 Li1 C15 C16 176.5(5) . . . . ?
Li2 Li1 C15 C16 -130.9(5) . . . . ?
C20 Li1 C15 Si2 -113.6(6) . . . . ?
C6 Li1 C15 Si2 87.4(8) . . . . ?
C1 Li1 C15 Si2 119.9(10) . . . . ?
As1 Li1 C15 Si2 -39.5(10) . . . . ?
C19 Li1 C15 Si2 -144.0(5) . . . . ?
C16 Li1 C15 Si2 125.9(6) . . . . ?
Si1 Li1 C15 Si2 -126(13) . . . . ?
Li3 Li1 C15 Si2 -57.5(5) . . . . ?
Li2 Li1 C15 Si2 -5.0(6) . . . . ?
C20 C15 C16 C17 2.0(10) . . . . ?
Si2 C15 C16 C17 -177.7(5) . . . . ?
Li1 C15 C16 C17 -61.6(7) . . . . ?
C20 C15 C16 Li1 63.6(6) . . . . ?
Si2 C15 C16 Li1 -116.1(6) . . . . ?
C20 Li1 C16 C17 96.5(5) . . . . ?
C15 Li1 C16 C17 131.3(7) . . . . ?
C6 Li1 C16 C17 -80.9(6) . . . . ?
C1 Li1 C16 C17 -52.6(7) . . . . ?
As1 Li1 C16 C17 166.5(18) . . . . ?
C19 Li1 C16 C17 59.9(5) . . . . ?
Si1 Li1 C16 C17 -42.8(11) . . . . ?
Li3 Li1 C16 C17 127.5(6) . . . . ?
Li2 Li1 C16 C17 -173.1(6) . . . . ?
C20 Li1 C16 C15 -34.8(4) . . . . ?
C6 Li1 C16 C15 147.8(6) . . . . ?
C1 Li1 C16 C15 176.1(7) . . . . ?
As1 Li1 C16 C15 35.2(18) . . . . ?
C19 Li1 C16 C15 -71.4(5) . . . . ?
Si1 Li1 C16 C15 -174.1(12) . . . . ?
Li3 Li1 C16 C15 -3.8(6) . . . . ?
Li2 Li1 C16 C15 55.6(6) . . . . ?
C15 C16 C17 C18 -3.6(12) . . . . ?
Li1 C16 C17 C18 -59.2(8) . . . . ?
C16 C17 C18 C19 2.3(12) . . . . ?
C17 C18 C19 C20 0.3(11) . . . . ?
C17 C18 C19 Li1 58.4(8) . . . . ?
C20 Li1 C19 C18 -125.7(8) . . . . ?
C15 Li1 C19 C18 -94.6(6) . . . . ?
C6 Li1 C19 C18 8.3(11) . . . . ?
C1 Li1 C19 C18 41.3(8) . . . . ?
As1 Li1 C19 C18 142.3(8) . . . . ?
C16 Li1 C19 C18 -58.9(6) . . . . ?
Si1 Li1 C19 C18 86.5(8) . . . . ?
Li3 Li1 C19 C18 179.3(7) . . . . ?
Li2 Li1 C19 C18 -157.2(9) . . . . ?
C15 Li1 C19 C20 31.1(5) . . . . ?
C6 Li1 C19 C20 134.0(11) . . . . ?
C1 Li1 C19 C20 167.0(9) . . . . ?
As1 Li1 C19 C20 -92.0(8) . . . . ?
C16 Li1 C19 C20 66.8(5) . . . . ?
Si1 Li1 C19 C20 -147.8(8) . . . . ?
Li3 Li1 C19 C20 -55.0(6) . . . . ?
Li2 Li1 C19 C20 -31.5(9) . . . . ?
C16 C15 C20 C19 0.7(9) . . . . ?
Si2 C15 C20 C19 -179.5(5) . . . . ?
Li1 C15 C20 C19 70.6(7) . . . . ?
C16 C15 C20 Li1 -69.9(6) . . . . ?
Si2 C15 C20 Li1 109.9(6) . . . . ?
C18 C19 C20 C15 -1.8(10) . . . . ?
Li1 C19 C20 C15 -68.2(7) . . . . ?
C18 C19 C20 Li1 66.4(7) . . . . ?
C6 Li1 C20 C15 38.4(14) . . . . ?
C1 Li1 C20 C15 103.8(15) . . . . ?
As1 Li1 C20 C15 -127.0(7) . . . . ?
C19 Li1 C20 C15 126.6(7) . . . . ?
C16 Li1 C20 C15 33.1(4) . . . . ?
Si1 Li1 C20 C15 178.8(12) . . . . ?
Li3 Li1 C20 C15 -116.0(5) . . . . ?
Li2 Li1 C20 C15 -76.8(6) . . . . ?
C15 Li1 C20 C19 -126.6(7) . . . . ?
C6 Li1 C20 C19 -88.2(15) . . . . ?
C1 Li1 C20 C19 -22.8(16) . . . . ?
As1 Li1 C20 C19 106.4(8) . . . . ?
C16 Li1 C20 C19 -93.5(6) . . . . ?
Si1 Li1 C20 C19 52.3(12) . . . . ?
Li3 Li1 C20 C19 117.4(6) . . . . ?
Li2 Li1 C20 C19 156.6(7) . . . . ?
C15 Si2 C21 C23 166.4(6) . . . . ?
C25 Si2 C21 C23 50.0(7) . . . . ?
As2 Si2 C21 C23 -77.2(7) . . . . ?
C15 Si2 C21 C24 43.3(6) . . . . ?
C25 Si2 C21 C24 -73.1(6) . . . . ?
As2 Si2 C21 C24 159.8(5) . . . . ?
C15 Si2 C21 C22 -76.1(6) . . . . ?
C25 Si2 C21 C22 167.5(5) . . . . ?
As2 Si2 C21 C22 40.3(5) . . . . ?
C15 Si2 C25 C26 -70.1(6) . . . . ?
C21 Si2 C25 C26 42.6(6) . . . . ?
As2 Si2 C25 C26 171.6(5) . . . . ?
C15 Si2 C25 C27 169.8(5) . . . . ?
C21 Si2 C25 C27 -77.5(6) . . . . ?
As2 Si2 C25 C27 51.5(5) . . . . ?
C15 Si2 C25 C28 53.3(6) . . . . ?
C21 Si2 C25 C28 166.0(5) . . . . ?
As2 Si2 C25 C28 -65.0(5) . . . . ?
C35 Si4 C29 C30 -160.3(6) . . . . ?
C39 Si4 C29 C30 80.0(6) . . . . ?
As4 Si4 C29 C30 -39.0(6) . . . . ?
Li14 Si4 C29 C30 -64.9(7) . . . . ?
C35 Si4 C29 C34 29.9(6) . . . . ?
C39 Si4 C29 C34 -89.8(6) . . . . ?
As4 Si4 C29 C34 151.2(5) . . . . ?
Li14 Si4 C29 C34 125.3(7) . . . . ?
C35 Si4 C29 Li14 -95.4(5) . . . . ?
C39 Si4 C29 Li14 144.9(5) . . . . ?
As4 Si4 C29 Li14 26.0(5) . . . . ?
C86 Li14 C29 C30 -119.7(16) . . . . ?
C85 Li14 C29 C30 -69.0(14) . . . . ?
As4 Li14 C29 C30 102.2(6) . . . . ?
C87 Li14 C29 C30 -135.9(8) . . . . ?
C90 Li14 C29 C30 -70.4(7) . . . . ?
Li7 Li14 C29 C30 108.2(12) . . . . ?
Si4 Li14 C29 C30 124.2(5) . . . . ?
Li16 Li14 C29 C30 55.3(7) . . . . ?
C86 Li14 C29 C34 -8(2) . . . . ?
C85 Li14 C29 C34 42.2(18) . . . . ?
As4 Li14 C29 C34 -146.6(8) . . . . ?
C30 Li14 C29 C34 111.3(10) . . . . ?
C87 Li14 C29 C34 -24.6(12) . . . . ?
C90 Li14 C29 C34 40.9(12) . . . . ?
Li7 Li14 C29 C34 -140.5(11) . . . . ?
Si4 Li14 C29 C34 -124.5(9) . . . . ?
Li16 Li14 C29 C34 166.5(7) . . . . ?
C86 Li14 C29 Si4 116.1(16) . . . . ?
C85 Li14 C29 Si4 166.7(14) . . . . ?
As4 Li14 C29 Si4 -22.1(4) . . . . ?
C30 Li14 C29 Si4 -124.2(5) . . . . ?
C87 Li14 C29 Si4 99.9(7) . . . . ?
C90 Li14 C29 Si4 165.4(7) . . . . ?
Li7 Li14 C29 Si4 -16.0(11) . . . . ?
Li16 Li14 C29 Si4 -69.0(5) . . . . ?
C34 C29 C30 C31 1.1(11) . . . . ?
Si4 C29 C30 C31 -169.3(6) . . . . ?
Li14 C29 C30 C31 120.6(8) . . . . ?
C34 C29 C30 Li14 -119.5(6) . . . . ?
Si4 C29 C30 Li14 70.1(5) . . . . ?
C86 Li14 C30 C31 -11(2) . . . . ?
C85 Li14 C30 C31 12.4(14) . . . . ?
As4 Li14 C30 C31 164.6(8) . . . . ?
C29 Li14 C30 C31 -120.2(10) . . . . ?
C87 Li14 C30 C31 -58.1(17) . . . . ?
C90 Li14 C30 C31 -5.4(12) . . . . ?
Li7 Li14 C30 C31 136.7(12) . . . . ?
Si4 Li14 C30 C31 -156.5(9) . . . . ?
Li16 Li14 C30 C31 113.3(9) . . . . ?
C86 Li14 C30 C29 109(2) . . . . ?
C85 Li14 C30 C29 132.6(10) . . . . ?
As4 Li14 C30 C29 -75.3(7) . . . . ?
C87 Li14 C30 C29 62.0(13) . . . . ?
C90 Li14 C30 C29 114.8(7) . . . . ?
Li7 Li14 C30 C29 -103.1(13) . . . . ?
Si4 Li14 C30 C29 -36.4(4) . . . . ?
Li16 Li14 C30 C29 -126.6(6) . . . . ?
C29 C30 C31 C32 -0.3(12) . . . . ?
Li14 C30 C31 C32 94.8(11) . . . . ?
C30 C31 C32 C33 0.4(13) . . . . ?
C31 C32 C33 C34 -1.4(14) . . . . ?
C32 C33 C34 C29 2.2(13) . . . . ?
C30 C29 C34 C33 -2.0(10) . . . . ?
Si4 C29 C34 C33 168.0(6) . . . . ?
Li14 C29 C34 C33 -88.4(10) . . . . ?
C29 Si4 C35 C36 166.5(5) . . . . ?
C39 Si4 C35 C36 -80.8(6) . . . . ?
As4 Si4 C35 C36 46.9(6) . . . . ?
Li14 Si4 C35 C36 104.2(6) . . . . ?
C29 Si4 C35 C37 50.7(6) . . . . ?
C39 Si4 C35 C37 163.5(5) . . . . ?
As4 Si4 C35 C37 -68.9(5) . . . . ?
Li14 Si4 C35 C37 -11.6(6) . . . . ?
C29 Si4 C35 C38 -72.0(6) . . . . ?
C39 Si4 C35 C38 40.7(7) . . . . ?
As4 Si4 C35 C38 168.4(5) . . . . ?
Li14 Si4 C35 C38 -134.3(6) . . . . ?
C35 Si4 C39 C42 169.7(5) . . . . ?
C29 Si4 C39 C42 -72.1(6) . . . . ?
As4 Si4 C39 C42 43.2(7) . . . . ?
Li14 Si4 C39 C42 -18.2(9) . . . . ?
C35 Si4 C39 C41 50.2(6) . . . . ?
C29 Si4 C39 C41 168.3(5) . . . . ?
As4 Si4 C39 C41 -76.4(6) . . . . ?
Li14 Si4 C39 C41 -137.7(7) . . . . ?
C35 Si4 C39 C40 -71.6(8) . . . . ?
C29 Si4 C39 C40 46.6(7) . . . . ?
As4 Si4 C39 C40 161.9(6) . . . . ?
Li14 Si4 C39 C40 100.6(8) . . . . ?
C53 Si3 C43 C48 19.2(8) . . . . ?
C49 Si3 C43 C48 -99.3(7) . . . . ?
As3 Si3 C43 C48 140.8(6) . . . . ?
Li11 Si3 C43 C48 116.6(8) . . . . ?
C53 Si3 C43 C44 -163.7(6) . . . . ?
C49 Si3 C43 C44 77.8(7) . . . . ?
As3 Si3 C43 C44 -42.0(7) . . . . ?
Li11 Si3 C43 C44 -66.3(7) . . . . ?
C53 Si3 C43 Li11 -97.4(5) . . . . ?
C49 Si3 C43 Li11 144.1(4) . . . . ?
As3 Si3 C43 Li11 24.3(4) . . . . ?
C100 Li11 C43 C48 -4.1(16) . . . . ?
C99 Li11 C43 C48 51.5(14) . . . . ?
As3 Li11 C43 C48 -144.5(7) . . . . ?
C101 Li11 C43 C48 -20.6(9) . . . . ?
C44 Li11 C43 C48 112.3(8) . . . . ?
C104 Li11 C43 C48 47.7(9) . . . . ?
Li13 Li11 C43 C48 -137.0(9) . . . . ?
Si3 Li11 C43 C48 -123.9(8) . . . . ?
Li6 Li11 C43 C48 170.1(6) . . . . ?
C100 Li11 C43 C44 -116.5(13) . . . . ?
C99 Li11 C43 C44 -60.9(11) . . . . ?
As3 Li11 C43 C44 103.1(5) . . . . ?
C101 Li11 C43 C44 -133.0(7) . . . . ?
C104 Li11 C43 C44 -64.6(6) . . . . ?
Li13 Li11 C43 C44 110.7(10) . . . . ?
Si3 Li11 C43 C44 123.8(5) . . . . ?
Li6 Li11 C43 C44 57.8(5) . . . . ?
C100 Li11 C43 Si3 119.8(13) . . . . ?
C99 Li11 C43 Si3 175.4(11) . . . . ?
As3 Li11 C43 Si3 -20.6(4) . . . . ?
C101 Li11 C43 Si3 103.3(6) . . . . ?
C44 Li11 C43 Si3 -123.8(5) . . . . ?
C104 Li11 C43 Si3 171.6(6) . . . . ?
Li13 Li11 C43 Si3 -13.1(9) . . . . ?
Li6 Li11 C43 Si3 -66.0(5) . . . . ?
C48 C43 C44 C45 0.9(12) . . . . ?
Si3 C43 C44 C45 -176.4(6) . . . . ?
Li11 C43 C44 C45 112.2(8) . . . . ?
C48 C43 C44 Li11 -111.3(7) . . . . ?
Si3 C43 C44 Li11 71.4(6) . . . . ?
C100 Li11 C44 C45 -0.2(19) . . . . ?
C99 Li11 C44 C45 21.2(11) . . . . ?
As3 Li11 C44 C45 167.1(7) . . . . ?
C101 Li11 C44 C45 -50.1(12) . . . . ?
C43 Li11 C44 C45 -118.1(9) . . . . ?
C104 Li11 C44 C45 2.6(9) . . . . ?
Li13 Li11 C44 C45 139.6(9) . . . . ?
Si3 Li11 C44 C45 -154.7(7) . . . . ?
Li6 Li11 C44 C45 117.1(7) . . . . ?
C100 Li11 C44 C43 117.9(15) . . . . ?
C99 Li11 C44 C43 139.3(8) . . . . ?
As3 Li11 C44 C43 -74.8(5) . . . . ?
C101 Li11 C44 C43 68.0(9) . . . . ?
C104 Li11 C44 C43 120.7(6) . . . . ?
Li13 Li11 C44 C43 -102.3(9) . . . . ?
Si3 Li11 C44 C43 -36.6(3) . . . . ?
Li6 Li11 C44 C43 -124.8(5) . . . . ?
C43 C44 C45 C46 -0.2(14) . . . . ?
Li11 C44 C45 C46 88.1(10) . . . . ?
C44 C45 C46 C47 1.2(14) . . . . ?
C45 C46 C47 C48 -3.1(15) . . . . ?
C46 C47 C48 C43 3.9(14) . . . . ?
C44 C43 C48 C47 -2.7(12) . . . . ?
Si3 C43 C48 C47 174.5(6) . . . . ?
Li11 C43 C48 C47 -86.5(10) . . . . ?
C53 Si3 C49 C51 -69.4(6) . . . . ?
C43 Si3 C49 C51 47.4(6) . . . . ?
As3 Si3 C49 C51 162.8(5) . . . . ?
Li11 Si3 C49 C51 100.2(7) . . . . ?
C53 Si3 C49 C50 172.7(5) . . . . ?
C43 Si3 C49 C50 -70.6(6) . . . . ?
As3 Si3 C49 C50 44.9(6) . . . . ?
Li11 Si3 C49 C50 -17.8(9) . . . . ?
C53 Si3 C49 C52 53.7(6) . . . . ?
C43 Si3 C49 C52 170.5(5) . . . . ?
As3 Si3 C49 C52 -74.1(5) . . . . ?
Li11 Si3 C49 C52 -136.7(6) . . . . ?
C43 Si3 C53 C54 -72.0(5) . . . . ?
C49 Si3 C53 C54 39.6(6) . . . . ?
As3 Si3 C53 C54 168.6(4) . . . . ?
Li11 Si3 C53 C54 -133.6(5) . . . . ?
C43 Si3 C53 C55 167.0(5) . . . . ?
C49 Si3 C53 C55 -81.4(6) . . . . ?
As3 Si3 C53 C55 47.6(5) . . . . ?
Li11 Si3 C53 C55 105.4(6) . . . . ?
C43 Si3 C53 C56 51.9(6) . . . . ?
C49 Si3 C53 C56 163.5(5) . . . . ?
As3 Si3 C53 C56 -67.5(6) . . . . ?
Li11 Si3 C53 C56 -9.7(7) . . . . ?
C67 Si5 C57 C62 -103.6(8) . . . . ?
C63 Si5 C57 C62 14.9(9) . . . . ?
As5 Si5 C57 C62 135.2(7) . . . . ?
C67 Si5 C57 C58 74.8(7) . . . . ?
C63 Si5 C57 C58 -166.6(6) . . . . ?
As5 Si5 C57 C58 -46.4(6) . . . . ?
C67 Si5 C57 Li10 154.3(6) . . . . ?
C63 Si5 C57 Li10 -87.1(6) . . . . ?
As5 Si5 C57 Li10 33.1(6) . . . . ?
C58 Li10 C57 C62 117.9(7) . . . . ?
As6 Li10 C57 C62 -175.5(12) . . . . ?
C76 Li10 C57 C62 -31.3(10) . . . . ?
C71 Li10 C57 C62 3.8(11) . . . . ?
Li8 Li10 C57 C62 174.3(6) . . . . ?
Li9 Li10 C57 C62 -130.7(7) . . . . ?
Si6 Li10 C57 C62 55(3) . . . . ?
As6 Li10 C57 C58 66.6(12) . . . . ?
C76 Li10 C57 C58 -149.2(12) . . . . ?
C71 Li10 C57 C58 -114.0(12) . . . . ?
C62 Li10 C57 C58 -117.9(7) . . . . ?
Li8 Li10 C57 C58 56.4(6) . . . . ?
Li9 Li10 C57 C58 111.5(8) . . . . ?
Si6 Li10 C57 C58 -63(3) . . . . ?
C58 Li10 C57 Si5 -115.1(8) . . . . ?
As6 Li10 C57 Si5 -48.5(13) . . . . ?
C76 Li10 C57 Si5 95.6(11) . . . . ?
C71 Li10 C57 Si5 130.8(10) . . . . ?
C62 Li10 C57 Si5 127.0(7) . . . . ?
Li8 Li10 C57 Si5 -58.7(6) . . . . ?
Li9 Li10 C57 Si5 -3.7(7) . . . . ?
Si6 Li10 C57 Si5 -178(100) . . . . ?
C62 C57 C58 C59 0.7(12) . . . . ?
Si5 C57 C58 C59 -177.9(6) . . . . ?
Li10 C57 C58 C59 79.6(9) . . . . ?
C62 C57 C58 Li10 -78.9(10) . . . . ?
Si5 C57 C58 Li10 102.5(8) . . . . ?
C57 Li10 C58 C59 -124.5(9) . . . . ?
As6 Li10 C58 C59 95.6(11) . . . . ?
C76 Li10 C58 C59 -71.2(18) . . . . ?
C71 Li10 C58 C59 -19.0(14) . . . . ?
C62 Li10 C58 C59 -91.5(7) . . . . ?
Li8 Li10 C58 C59 116.2(7) . . . . ?
Li9 Li10 C58 C59 154.9(8) . . . . ?
Si6 Li10 C58 C59 37.4(15) . . . . ?
As6 Li10 C58 C57 -139.9(12) . . . . ?
C76 Li10 C58 C57 53.3(17) . . . . ?
C71 Li10 C58 C57 105.4(13) . . . . ?
C62 Li10 C58 C57 32.9(5) . . . . ?
Li8 Li10 C58 C57 -119.3(7) . . . . ?
Li9 Li10 C58 C57 -80.6(8) . . . . ?
Si6 Li10 C58 C57 161.8(15) . . . . ?
C57 C58 C59 C60 -0.4(13) . . . . ?
Li10 C58 C59 C60 70.8(10) . . . . ?
C58 C59 C60 C61 -1.5(16) . . . . ?
C59 C60 C61 C62 2.9(16) . . . . ?
C58 C57 C62 C61 0.8(13) . . . . ?
Si5 C57 C62 C61 179.3(6) . . . . ?
Li10 C57 C62 C61 -68.1(10) . . . . ?
C58 C57 C62 Li10 68.9(7) . . . . ?
Si5 C57 C62 Li10 -112.6(8) . . . . ?
C60 C61 C62 C57 -2.6(15) . . . . ?
C60 C61 C62 Li10 -57.6(10) . . . . ?
C58 Li10 C62 C57 -37.7(5) . . . . ?
As6 Li10 C62 C57 22(5) . . . . ?
C76 Li10 C62 C57 153.4(9) . . . . ?
C71 Li10 C62 C57 -177.3(8) . . . . ?
Li8 Li10 C62 C57 -6.6(7) . . . . ?
Li9 Li10 C62 C57 60.3(9) . . . . ?
Si6 Li10 C62 C57 -162.5(10) . . . . ?
C58 Li10 C62 C61 90.9(7) . . . . ?
C57 Li10 C62 C61 128.6(8) . . . . ?
As6 Li10 C62 C61 151(5) . . . . ?
C76 Li10 C62 C61 -78.1(8) . . . . ?
C71 Li10 C62 C61 -48.7(8) . . . . ?
Li8 Li10 C62 C61 122.0(9) . . . . ?
Li9 Li10 C62 C61 -171.1(9) . . . . ?
Si6 Li10 C62 C61 -33.9(11) . . . . ?
C57 Si5 C63 C66 171.2(6) . . . . ?
C67 Si5 C63 C66 -76.7(7) . . . . ?
As5 Si5 C63 C66 52.8(7) . . . . ?
C57 Si5 C63 C65 -68.3(8) . . . . ?
C67 Si5 C63 C65 43.8(8) . . . . ?
As5 Si5 C63 C65 173.3(6) . . . . ?
C57 Si5 C63 C64 55.3(6) . . . . ?
C67 Si5 C63 C64 167.4(5) . . . . ?
As5 Si5 C63 C64 -63.1(6) . . . . ?
C57 Si5 C67 C68 -78.0(7) . . . . ?
C63 Si5 C67 C68 165.5(5) . . . . ?
As5 Si5 C67 C68 38.2(6) . . . . ?
C57 Si5 C67 C69 163.7(6) . . . . ?
C63 Si5 C67 C69 47.2(8) . . . . ?
As5 Si5 C67 C69 -80.1(6) . . . . ?
C57 Si5 C67 C70 42.4(6) . . . . ?
C63 Si5 C67 C70 -74.1(6) . . . . ?
As5 Si5 C67 C70 158.6(5) . . . . ?
C81 Si6 C71 C72 23.9(9) . . . . ?
C77 Si6 C71 C72 -95.3(8) . . . . ?
As6 Si6 C71 C72 144.2(7) . . . . ?
Li10 Si6 C71 C72 123.2(9) . . . . ?
C81 Si6 C71 C76 -161.7(7) . . . . ?
C77 Si6 C71 C76 79.1(7) . . . . ?
As6 Si6 C71 C76 -41.4(7) . . . . ?
Li10 Si6 C71 C76 -62.4(7) . . . . ?
C81 Si6 C71 Li10 -99.3(5) . . . . ?
C77 Si6 C71 Li10 141.5(5) . . . . ?
As6 Si6 C71 Li10 21.1(4) . . . . ?
C58 Li10 C71 C72 -19.3(16) . . . . ?
C57 Li10 C71 C72 32.2(14) . . . . ?
As6 Li10 C71 C72 -148.2(7) . . . . ?
C76 Li10 C71 C72 104.4(9) . . . . ?
C62 Li10 C71 C72 34.2(10) . . . . ?
Li8 Li10 C71 C72 -135.0(10) . . . . ?
Li9 Li10 C71 C72 166.5(7) . . . . ?
Si6 Li10 C71 C72 -130.1(8) . . . . ?
C58 Li10 C71 C76 -123.7(14) . . . . ?
C57 Li10 C71 C76 -72.2(11) . . . . ?
As6 Li10 C71 C76 107.5(7) . . . . ?
C62 Li10 C71 C76 -70.2(7) . . . . ?
Li8 Li10 C71 C76 120.7(11) . . . . ?
Li9 Li10 C71 C76 62.1(7) . . . . ?
Si6 Li10 C71 C76 125.6(6) . . . . ?
C58 Li10 C71 Si6 110.8(12) . . . . ?
C57 Li10 C71 Si6 162.3(10) . . . . ?
As6 Li10 C71 Si6 -18.1(3) . . . . ?
C76 Li10 C71 Si6 -125.6(6) . . . . ?
C62 Li10 C71 Si6 164.3(5) . . . . ?
Li8 Li10 C71 Si6 -4.9(9) . . . . ?
Li9 Li10 C71 Si6 -63.5(6) . . . . ?
C76 C71 C72 C73 -3.2(14) . . . . ?
Si6 C71 C72 C73 171.6(9) . . . . ?
Li10 C71 C72 C73 -80.8(13) . . . . ?
C71 C72 C73 C74 2.9(17) . . . . ?
C72 C73 C74 C75 -0.6(16) . . . . ?
C73 C74 C75 C76 -1.1(17) . . . . ?
C74 C75 C76 C71 0.6(17) . . . . ?
C74 C75 C76 Li10 95.6(13) . . . . ?
C72 C71 C76 C75 1.5(13) . . . . ?
Si6 C71 C76 C75 -173.7(8) . . . . ?
Li10 C71 C76 C75 115.3(11) . . . . ?
C72 C71 C76 Li10 -113.9(8) . . . . ?
Si6 C71 C76 Li10 71.0(7) . . . . ?
C58 Li10 C76 C75 -23(2) . . . . ?
C57 Li10 C76 C75 8.4(14) . . . . ?
As6 Li10 C76 C75 168.1(8) . . . . ?
C71 Li10 C76 C75 -122.1(10) . . . . ?
C62 Li10 C76 C75 -6.6(11) . . . . ?
Li8 Li10 C76 C75 146.1(12) . . . . ?
Li9 Li10 C76 C75 116.1(8) . . . . ?
Si6 Li10 C76 C75 -156.0(8) . . . . ?
C58 Li10 C76 C71 99.2(18) . . . . ?
C57 Li10 C76 C71 130.5(11) . . . . ?
As6 Li10 C76 C71 -69.8(7) . . . . ?
C62 Li10 C76 C71 115.5(8) . . . . ?
Li8 Li10 C76 C71 -91.8(14) . . . . ?
Li9 Li10 C76 C71 -121.8(7) . . . . ?
Si6 Li10 C76 C71 -33.9(5) . . . . ?
C71 Si6 C77 C80 46.5(9) . . . . ?
C81 Si6 C77 C80 -71.0(9) . . . . ?
As6 Si6 C77 C80 163.0(7) . . . . ?
Li10 Si6 C77 C80 102.8(10) . . . . ?
C71 Si6 C77 C79 -73.8(8) . . . . ?
C81 Si6 C77 C79 168.6(7) . . . . ?
As6 Si6 C77 C79 42.6(9) . . . . ?
Li10 Si6 C77 C79 -17.6(13) . . . . ?
C71 Si6 C77 C78 166.6(7) . . . . ?
C81 Si6 C77 C78 49.0(8) . . . . ?
As6 Si6 C77 C78 -77.0(7) . . . . ?
Li10 Si6 C77 C78 -137.2(9) . . . . ?
C71 Si6 C81 C82 -73.8(9) . . . . ?
C77 Si6 C81 C82 40.1(9) . . . . ?
As6 Si6 C81 C82 167.6(7) . . . . ?
Li10 Si6 C81 C82 -135.7(8) . . . . ?
C71 Si6 C81 C83 49.4(8) . . . . ?
C77 Si6 C81 C83 163.3(7) . . . . ?
As6 Si6 C81 C83 -69.2(7) . . . . ?
Li10 Si6 C81 C83 -12.6(8) . . . . ?
C71 Si6 C81 C84 164.8(7) . . . . ?
C77 Si6 C81 C84 -81.3(8) . . . . ?
As6 Si6 C81 C84 46.2(8) . . . . ?
Li10 Si6 C81 C84 102.9(8) . . . . ?
C91 Si7 C85 C86 -168.8(6) . . . . ?
C95 Si7 C85 C86 70.2(7) . . . . ?
As7 Si7 C85 C86 -49.3(7) . . . . ?
C91 Si7 C85 C90 13.1(7) . . . . ?
C95 Si7 C85 C90 -107.9(6) . . . . ?
As7 Si7 C85 C90 132.6(5) . . . . ?
C91 Si7 C85 Li14 -86.0(6) . . . . ?
C95 Si7 C85 Li14 153.0(6) . . . . ?
As7 Si7 C85 Li14 33.5(6) . . . . ?
As4 Li14 C85 C86 70.7(14) . . . . ?
C30 Li14 C85 C86 -156.4(10) . . . . ?
C29 Li14 C85 C86 -123.0(14) . . . . ?
C87 Li14 C85 C86 -30.2(4) . . . . ?
C90 Li14 C85 C86 -120.4(7) . . . . ?
Li7 Li14 C85 C86 59.0(6) . . . . ?
Si4 Li14 C85 C86 -63(5) . . . . ?
Li16 Li14 C85 C86 112.3(6) . . . . ?
C86 Li14 C85 C90 120.4(7) . . . . ?
As4 Li14 C85 C90 -168.8(14) . . . . ?
C30 Li14 C85 C90 -35.9(10) . . . . ?
C29 Li14 C85 C90 -2.5(14) . . . . ?
C87 Li14 C85 C90 90.2(5) . . . . ?
Li7 Li14 C85 C90 179.4(7) . . . . ?
Si4 Li14 C85 C90 57(5) . . . . ?
Li16 Li14 C85 C90 -127.3(7) . . . . ?
C86 Li14 C85 Si7 -115.9(6) . . . . ?
As4 Li14 C85 Si7 -45.2(16) . . . . ?
C30 Li14 C85 Si7 87.7(9) . . . . ?
C29 Li14 C85 Si7 121.1(12) . . . . ?
C87 Li14 C85 Si7 -146.1(6) . . . . ?
C90 Li14 C85 Si7 123.6(8) . . . . ?
Li7 Li14 C85 Si7 -56.9(7) . . . . ?
Si4 Li14 C85 Si7 -179(100) . . . . ?
Li16 Li14 C85 Si7 -3.6(8) . . . . ?
C90 C85 C86 C87 -1.5(11) . . . . ?
Si7 C85 C86 C87 -179.7(5) . . . . ?
Li14 C85 C86 C87 74.1(8) . . . . ?
C90 C85 C86 Li14 -75.6(8) . . . . ?
Si7 C85 C86 Li14 106.3(7) . . . . ?
As4 Li14 C86 C85 -134.2(12) . . . . ?
C30 Li14 C86 C85 40.9(19) . . . . ?
C29 Li14 C86 C85 97.6(15) . . . . ?
C87 Li14 C86 C85 126.5(8) . . . . ?
C90 Li14 C86 C85 33.6(4) . . . . ?
Li7 Li14 C86 C85 -116.3(7) . . . . ?
Si4 Li14 C86 C85 165.7(12) . . . . ?
Li16 Li14 C86 C85 -77.1(8) . . . . ?
C85 Li14 C86 C87 -126.5(8) . . . . ?
As4 Li14 C86 C87 99.3(12) . . . . ?
C30 Li14 C86 C87 -86(2) . . . . ?
C29 Li14 C86 C87 -28.9(17) . . . . ?
C90 Li14 C86 C87 -93.0(6) . . . . ?
Li7 Li14 C86 C87 117.2(7) . . . . ?
Si4 Li14 C86 C87 39.2(12) . . . . ?
Li16 Li14 C86 C87 156.4(8) . . . . ?
C85 C86 C87 C88 1.3(11) . . . . ?
Li14 C86 C87 C88 69.8(8) . . . . ?
C85 C86 C87 Li14 -68.5(8) . . . . ?
C86 Li14 C87 C88 -123.0(9) . . . . ?
C85 Li14 C87 C88 -92.1(7) . . . . ?
As4 Li14 C87 C88 135.7(11) . . . . ?
C30 Li14 C87 C88 9.1(14) . . . . ?
C29 Li14 C87 C88 39.0(9) . . . . ?
C90 Li14 C87 C88 -55.8(6) . . . . ?
Li7 Li14 C87 C88 178.7(8) . . . . ?
Si4 Li14 C87 C88 82.1(8) . . . . ?
Li16 Li14 C87 C88 -157.8(13) . . . . ?
C85 Li14 C87 C86 30.9(5) . . . . ?
As4 Li14 C87 C86 -101.2(11) . . . . ?
C30 Li14 C87 C86 132.1(14) . . . . ?
C29 Li14 C87 C86 162.0(10) . . . . ?
C90 Li14 C87 C86 67.3(6) . . . . ?
Li7 Li14 C87 C86 -58.3(7) . . . . ?
Si4 Li14 C87 C86 -154.9(8) . . . . ?
Li16 Li14 C87 C86 -34.7(12) . . . . ?
C86 C87 C88 C89 -1.9(12) . . . . ?
Li14 C87 C88 C89 55.2(10) . . . . ?
C87 C88 C89 C90 2.8(14) . . . . ?
C88 C89 C90 C85 -2.9(13) . . . . ?
C88 C89 C90 Li14 -58.2(9) . . . . ?
C86 C85 C90 C89 2.2(11) . . . . ?
Si7 C85 C90 C89 -179.7(6) . . . . ?
Li14 C85 C90 C89 -66.3(9) . . . . ?
C86 C85 C90 Li14 68.6(8) . . . . ?
Si7 C85 C90 Li14 -113.3(7) . . . . ?
C86 Li14 C90 C89 92.9(7) . . . . ?
C85 Li14 C90 C89 127.1(9) . . . . ?
As4 Li14 C90 C89 170(4) . . . . ?
C30 Li14 C90 C89 -83.3(8) . . . . ?
C29 Li14 C90 C89 -54.7(8) . . . . ?
C87 Li14 C90 C89 56.8(6) . . . . ?
Li7 Li14 C90 C89 126.4(10) . . . . ?
Si4 Li14 C90 C89 -39.6(13) . . . . ?
Li16 Li14 C90 C89 -170.1(8) . . . . ?
C86 Li14 C90 C85 -34.2(5) . . . . ?
As4 Li14 C90 C85 43(4) . . . . ?
C30 Li14 C90 C85 149.6(10) . . . . ?
C29 Li14 C90 C85 178.2(10) . . . . ?
C87 Li14 C90 C85 -70.3(6) . . . . ?
Li7 Li14 C90 C85 -0.7(8) . . . . ?
Si4 Li14 C90 C85 -166.7(15) . . . . ?
Li16 Li14 C90 C85 62.8(8) . . . . ?
C95 Si7 C91 C94 -74.7(6) . . . . ?
C85 Si7 C91 C94 171.8(5) . . . . ?
As7 Si7 C91 C94 54.6(6) . . . . ?
C95 Si7 C91 C92 166.3(4) . . . . ?
C85 Si7 C91 C92 52.7(5) . . . . ?
As7 Si7 C91 C92 -64.5(5) . . . . ?
C95 Si7 C91 C93 43.1(7) . . . . ?
C85 Si7 C91 C93 -70.5(6) . . . . ?
As7 Si7 C91 C93 172.3(5) . . . . ?
C91 Si7 C95 C96 167.0(5) . . . . ?
C85 Si7 C95 C96 -75.2(6) . . . . ?
As7 Si7 C95 C96 39.4(6) . . . . ?
C91 Si7 C95 C97 -73.9(7) . . . . ?
C85 Si7 C95 C97 43.9(7) . . . . ?
As7 Si7 C95 C97 158.5(5) . . . . ?
C91 Si7 C95 C98 47.9(6) . . . . ?
C85 Si7 C95 C98 165.7(6) . . . . ?
As7 Si7 C95 C98 -79.7(6) . . . . ?
C109 Si8 C99 C100 74.2(5) . . . . ?
C105 Si8 C99 C100 -166.5(5) . . . . ?
As8 Si8 C99 C100 -46.4(6) . . . . ?
C109 Si8 C99 C104 -106.4(6) . . . . ?
C105 Si8 C99 C104 12.9(6) . . . . ?
As8 Si8 C99 C104 133.0(5) . . . . ?
C109 Si8 C99 Li11 155.0(5) . . . . ?
C105 Si8 C99 Li11 -85.7(6) . . . . ?
As8 Si8 C99 Li11 34.4(6) . . . . ?
As3 Li11 C99 C100 75.1(10) . . . . ?
C101 Li11 C99 C100 -30.6(4) . . . . ?
C44 Li11 C99 C100 -159.4(8) . . . . ?
C43 Li11 C99 C100 -128.2(12) . . . . ?
C104 Li11 C99 C100 -121.4(6) . . . . ?
Li13 Li11 C99 C100 57.8(5) . . . . ?
Si3 Li11 C99 C100 -74(11) . . . . ?
Li6 Li11 C99 C100 110.7(6) . . . . ?
C100 Li11 C99 C104 121.4(6) . . . . ?
As3 Li11 C99 C104 -163.6(10) . . . . ?
C101 Li11 C99 C104 90.8(5) . . . . ?
C44 Li11 C99 C104 -38.0(8) . . . . ?
C43 Li11 C99 C104 -6.9(11) . . . . ?
Li13 Li11 C99 C104 179.2(6) . . . . ?
Si3 Li11 C99 C104 47(11) . . . . ?
Li6 Li11 C99 C104 -127.9(6) . . . . ?
C100 Li11 C99 Si8 -113.9(7) . . . . ?
As3 Li11 C99 Si8 -38.9(12) . . . . ?
C101 Li11 C99 Si8 -144.5(6) . . . . ?
C44 Li11 C99 Si8 86.7(8) . . . . ?
C43 Li11 C99 Si8 117.8(10) . . . . ?
C104 Li11 C99 Si8 124.7(7) . . . . ?
Li13 Li11 C99 Si8 -56.2(6) . . . . ?
Si3 Li11 C99 Si8 172(100) . . . . ?
Li6 Li11 C99 Si8 -3.2(7) . . . . ?
C104 C99 C100 C101 0.5(9) . . . . ?
Si8 C99 C100 C101 180.0(4) . . . . ?
Li11 C99 C100 C101 71.5(7) . . . . ?
C104 C99 C100 Li11 -71.0(7) . . . . ?
Si8 C99 C100 Li11 108.5(5) . . . . ?
As3 Li11 C100 C99 -129.2(8) . . . . ?
C101 Li11 C100 C99 126.1(7) . . . . ?
C44 Li11 C100 C99 36.0(15) . . . . ?
C43 Li11 C100 C99 98.1(13) . . . . ?
C104 Li11 C100 C99 32.6(4) . . . . ?
Li13 Li11 C100 C99 -115.9(5) . . . . ?
Si3 Li11 C100 C99 173.9(12) . . . . ?
Li6 Li11 C100 C99 -76.1(6) . . . . ?
C99 Li11 C100 C101 -126.1(7) . . . . ?
As3 Li11 C100 C101 104.7(8) . . . . ?
C44 Li11 C100 C101 -90.1(15) . . . . ?
C43 Li11 C100 C101 -28.0(14) . . . . ?
C104 Li11 C100 C101 -93.5(5) . . . . ?
Li13 Li11 C100 C101 118.0(6) . . . . ?
Si3 Li11 C100 C101 47.8(12) . . . . ?
Li6 Li11 C100 C101 157.8(6) . . . . ?
C99 C100 C101 C102 -1.2(10) . . . . ?
Li11 C100 C101 C102 67.3(7) . . . . ?
C99 C100 C101 Li11 -68.5(7) . . . . ?
C100 Li11 C101 C102 -126.0(7) . . . . ?
C99 Li11 C101 C102 -94.4(5) . . . . ?
As3 Li11 C101 C102 138.2(8) . . . . ?
C44 Li11 C101 C102 4.5(10) . . . . ?
C43 Li11 C101 C102 37.9(7) . . . . ?
C104 Li11 C101 C102 -58.8(5) . . . . ?
Li13 Li11 C101 C102 177.9(6) . . . . ?
Si3 Li11 C101 C102 82.8(7) . . . . ?
Li6 Li11 C101 C102 -157.0(8) . . . . ?
C99 Li11 C101 C100 31.6(4) . . . . ?
As3 Li11 C101 C100 -95.8(8) . . . . ?
C44 Li11 C101 C100 130.5(10) . . . . ?
C43 Li11 C101 C100 163.8(7) . . . . ?
C104 Li11 C101 C100 67.2(5) . . . . ?
Li13 Li11 C101 C100 -56.1(5) . . . . ?
Si3 Li11 C101 C100 -151.2(7) . . . . ?
Li6 Li11 C101 C100 -31.1(8) . . . . ?
C100 C101 C102 C103 1.7(11) . . . . ?
Li11 C101 C102 C103 59.5(8) . . . . ?
C101 C102 C103 C104 -1.6(11) . . . . ?
C100 C99 C104 C103 -0.4(9) . . . . ?
Si8 C99 C104 C103 -179.8(5) . . . . ?
Li11 C99 C104 C103 -64.4(7) . . . . ?
C100 C99 C104 Li11 64.0(6) . . . . ?
Si8 C99 C104 Li11 -115.4(6) . . . . ?
C102 C103 C104 C99 0.9(10) . . . . ?
C102 C103 C104 Li11 -55.4(7) . . . . ?
C100 Li11 C104 C99 -34.5(4) . . . . ?
As3 Li11 C104 C99 46(3) . . . . ?
C101 Li11 C104 C99 -70.9(5) . . . . ?
C44 Li11 C104 C99 147.3(7) . . . . ?
C43 Li11 C104 C99 175.3(8) . . . . ?
Li13 Li11 C104 C99 -0.9(7) . . . . ?
Si3 Li11 C104 C99 -175.2(13) . . . . ?
Li6 Li11 C104 C99 59.5(7) . . . . ?
C100 Li11 C104 C103 94.5(6) . . . . ?
C99 Li11 C104 C103 129.0(8) . . . . ?
As3 Li11 C104 C103 175(3) . . . . ?
C101 Li11 C104 C103 58.1(6) . . . . ?
C44 Li11 C104 C103 -83.7(7) . . . . ?
C43 Li11 C104 C103 -55.7(8) . . . . ?
Li13 Li11 C104 C103 128.1(8) . . . . ?
Si3 Li11 C104 C103 -46.2(13) . . . . ?
Li6 Li11 C104 C103 -171.5(7) . . . . ?
C99 Si8 C105 C106 169.9(5) . . . . ?
C109 Si8 C105 C106 -76.9(5) . . . . ?
As8 Si8 C105 C106 51.4(5) . . . . ?
C99 Si8 C105 C107 54.1(5) . . . . ?
C109 Si8 C105 C107 167.3(4) . . . . ?
As8 Si8 C105 C107 -64.4(5) . . . . ?
C99 Si8 C105 C108 -68.2(6) . . . . ?
C109 Si8 C105 C108 45.0(7) . . . . ?
As8 Si8 C105 C108 173.3(5) . . . . ?
C99 Si8 C109 C110 -74.5(5) . . . . ?
C105 Si8 C109 C110 168.2(5) . . . . ?
As8 Si8 C109 C110 41.8(5) . . . . ?
C99 Si8 C109 C112 167.4(5) . . . . ?
C105 Si8 C109 C112 50.1(6) . . . . ?
As8 Si8 C109 C112 -76.3(5) . . . . ?
C99 Si8 C109 C111 44.1(6) . . . . ?
C105 Si8 C109 C111 -73.3(6) . . . . ?
As8 Si8 C109 C111 160.3(4) . . . . ?

loop_
_platon_squeeze_void_nr
_platon_squeeze_void_average_x
_platon_squeeze_void_average_y
_platon_squeeze_void_average_z
_platon_squeeze_void_volume
_platon_squeeze_void_count_electrons
_platon_squeeze_void_content
1 0.132 0.000 0.500 944 209 ' '
2 -0.048 0.250 0.600 946 210 ' '
3 0.210 0.500 1.000 944 209 ' '
4 0.048 0.750 0.911 946 211 ' '
